data_7718944
loop_
_publ_author_name
'Clutterbuck, Katelyn M.'
'Windsor, Hunter J.'
'D'Alessandro, Deanna M'
'Lakhwani, Girish'

_publ_section_title
;
 Photoswitching chiroptical response in camphorate-based chiral
 metal-organic frameworks.
;
_journal_issue 28
_journal_name_full 'Dalton transactions (Cambridge, England : 2003)'
_journal_page_first 11089
_journal_page_last 11094
_journal_paper_doi 10.1039/d5dt00814j
_journal_volume 54
_journal_year 2025
_chemical_absolute_configuration ad
_chemical_formula_moiety 'C136 H104 Cd4 N16 O32, 3[C2H6O] 5[C3H7NO]'
_chemical_formula_sum 'C157 H157 Cd4 N21 O40'
_chemical_formula_weight 3427.63
_space_group_crystal_system triclinic
_space_group_IT_number 1
_space_group_name_Hall 'P 1'
_space_group_name_H-M_alt 'P 1'
_atom_sites_solution_hydrogens geom
_atom_sites_solution_primary dual
_audit_creation_date 2025-05-19
_audit_creation_method
;
Olex2 1.5
(compiled 2025.04.05 svn.rf049d14d for OlexSys, GUI svn.r7224)
;
_audit_update_record
;
2025-05-30 deposited with the CCDC.	2025-06-10 downloaded from the CCDC.
;
_cell_angle_alpha 63.0610(10)
_cell_angle_beta 82.3530(10)
_cell_angle_gamma 89.181(2)
_cell_formula_units_Z 1
_cell_length_a 13.6882(3)
_cell_length_b 18.2052(3)
_cell_length_c 20.0158(2)
_cell_measurement_reflns_used 101541
_cell_measurement_temperature 150.00(10)
_cell_measurement_theta_max 70.8630
_cell_measurement_theta_min 2.4990
_cell_volume 4401.11(14)
_computing_cell_refinement 'CrysAlisPro 1.171.43.142a (Rigaku OD, 2024)'
_computing_data_collection 'CrysAlisPro system (CCD 43.142a 64-bit (release 17-10-2024))'
_computing_data_reduction 'CrysAlisPro 1.171.43.142a (Rigaku OD, 2024)'
_computing_molecular_graphics 'Olex2 1.5 (Dolomanov et al., 2009)'
_computing_publication_material 'Olex2 1.5 (Dolomanov et al., 2009)'
_computing_structure_refinement 'SHELXL 2019/3 (Sheldrick, 2015)'
_computing_structure_solution 'SHELXT 2018/2 (Sheldrick, 2018)'
_diffrn_ambient_environment N~2~
_diffrn_ambient_temperature 150.00(10)
_diffrn_detector 'Hybrid Pixel Array Detector'
_diffrn_detector_area_resol_mean 10.0000
_diffrn_detector_type HyPix
_diffrn_measured_fraction_theta_full 0.994
_diffrn_measured_fraction_theta_max 0.958
_diffrn_measurement_details
;
List of Runs (angles in degrees, time in seconds):

  # Type    Start    End  Width  t~exp~   \w     \q     \k     \f   Frames
#--------------------------------------------------------------------------
  1  \w    -82.00  -3.00   0.50    0.20    --  -41.71 114.00  40.00  158
  2  \w     10.00  82.00   0.50    0.20    --   41.71-114.00 -50.00  144
  3  \w     10.00  85.00   0.50    0.20    --   45.00-114.00 -50.00  150
  4  \w   -174.00 -94.00   0.50    0.50    -- -103.00-114.00 -50.00  160
  5  \w    -97.00 -31.00   0.50    0.50    -- -103.00 114.00  40.00  132
  6  \w    -40.00 -14.00   0.50    0.20    --   10.00 131.00-170.83   52
  7  \w      5.00  31.00   0.50    0.20    --   26.00  73.00-170.99   52
  8  \w      5.00  34.00   0.50    0.20    --   26.00  72.00 134.68   58
  9  \w      5.00  34.00   0.50    0.20    --   26.00  72.00  -0.10   58
 10  \w     10.00  36.00   0.50    0.20    --   30.00  71.00 -49.33   52
 11  \w     11.00  46.00   0.50    0.20    --   30.00  67.00-104.83   70
 12  \w     10.00  36.00   0.50    0.20    --   30.00  70.00  92.04   52
 13  \w    -42.00 -16.00   0.50    0.20    --  -34.00 -66.00 -53.43   52
 14  \w    -42.00 -16.00   0.50    0.20    --  -34.00 -66.00  76.90   52
 15  \w    -48.00 -21.00   0.50    0.20    --  -38.00 -63.00  45.34   54
 16  \w     28.00 119.00   0.50    0.20    --   41.71  38.00  30.00  182
 17  \w     17.00  93.00   0.50    0.20    --   45.00-126.00  60.00  152
 18  \w    -18.00  68.00   0.50    0.20    --   45.00 -77.00-120.00  172
 19  \w     32.00 122.00   0.50    0.20    --   45.00  38.00 150.00  180
 20  \w     32.00 122.00   0.50    0.20    --   45.00  38.00 150.00  180
 21  \w    -56.00 -30.00   0.50    0.20    --  -46.00 -61.00 163.16   52
 22  \w    -56.00 -30.00   0.50    0.20    --  -46.00 -61.00 -31.46   52
 23  \w    -56.00 -30.00   0.50    0.20    --  -46.00 -60.00 -79.76   52
 24  \w    -56.00 -30.00   0.50    0.20    --  -46.00 -60.00  13.30   52
 25  \w    -56.00 -30.00   0.50    0.20    --  -46.00 -61.00-145.39   52
 26  \w    -56.00 -30.00   0.50    0.20    --  -46.00 -61.00  83.63   52
 27  \w    -56.00 -30.00   0.50    0.20    --  -46.00 -60.00 -14.82   52
 28  \w    -56.00 -30.00   0.50    0.20    --  -46.00 -60.00 126.59   52
 29  \w    -56.00 -30.00   0.50    0.20    --  -46.00 -60.00 -48.69   52
 30  \w    -56.00 -30.00   0.50    0.20    --  -46.00 -59.00-119.22   52
 31  \w    -56.00 -30.00   0.50    0.20    --  -46.00 -61.00-108.83   52
 32  \w    -56.00 -30.00   0.50    0.20    --  -46.00 -61.00  30.85   52
 33  \w    -56.00 -30.00   0.50    0.20    --  -46.00 -61.00 149.35   52
 34  \w    -56.00 -30.00   0.50    0.20    --  -46.00 -59.00  45.61   52
 35  \w    -56.00 -30.00   0.50    0.20    --  -46.00 -60.00 103.86   52
 36  \w    -56.00 -30.00   0.50    0.20    --  -46.00 -60.00-178.98   52
 37  \w    -56.00 -30.00   0.50    0.20    --  -46.00 -61.00-101.74   52
 38  \w    -56.00 -30.00   0.50    0.20    --  -46.00 -61.00-162.39   52
 39  \w    -56.00 -30.00   0.50    0.20    --  -46.00 -61.00  93.84   52
 40  \w   -127.00 -40.00   0.50    0.20    --  -54.00 -53.00  66.35  174
 41  \w   -127.00 -40.00   0.50    0.20    --  -54.00 -53.00 -13.80  174
 42  \w   -127.00 -40.00   0.50    0.20    --  -54.00 -54.00 -94.41  174
 43  \w   -127.00 -40.00   0.50    0.20    --  -54.00 -53.00 -13.80  174
 44  \w   -127.00 -40.00   0.50    0.20    --  -54.00 -54.00 -66.79  174
 45  \w   -127.00 -40.00   0.50    0.20    --  -54.00 -53.00  66.35  174
 46  \w   -127.00 -40.00   0.50    0.20    --  -54.00 -54.00 -94.41  174
 47  \w   -131.00 -44.00   0.50    0.20    --  -58.00 -53.00 117.24  174
 48  \w   -131.00 -44.00   0.50    0.20    --  -58.00 -54.00  28.39  174
 49  \w   -135.00 -48.00   0.50    0.20    --  -62.00 -54.00-113.04  174
 50  \w   -135.00 -48.00   0.50    0.20    --  -62.00 -54.00 -21.26  174
 51  \w   -135.00 -48.00   0.50    0.20    --  -62.00 -54.00  61.29  174
 52  \w   -136.00 -48.00   0.50    0.20    --  -62.00 -52.00  99.25  176
 53  \w   -135.00 -48.00   0.50    0.20    --  -62.00 -54.00 164.20  174
 54  \w   -139.00 -52.00   0.50    0.20    --  -66.00 -54.00-125.61  174
 55  \w   -139.00 -52.00   0.50    0.20    --  -66.00 -53.00-160.50  174
 56  \w   -143.00 -56.00   0.50    0.20    --  -70.00 -54.00 -30.44  174
 57  \w   -143.00 -56.00   0.50    0.20    --  -70.00 -54.00-138.42  174
 58  \w   -143.00 -56.00   0.50    0.20    --  -70.00 -54.00  47.05  174
 59  \w   -143.00 -56.00   0.50    0.20    --  -70.00 -54.00 -30.44  174
 60  \w   -143.00 -56.00   0.50    0.20    --  -70.00 -53.00 -56.64  174
 61  \w   -143.00 -56.00   0.50    0.20    --  -70.00 -54.00 155.57  174
 62  \w   -147.00 -60.00   0.50    0.50    --  -74.00 -53.00 -99.27  174
 63  \w   -147.00 -60.00   0.50    0.50    --  -74.00 -54.00 140.64  174
 64  \w   -147.00 -60.00   0.50    0.50    --  -74.00 -54.00  90.81  174
 65  \w   -147.00 -60.00   0.50    0.50    --  -74.00 -53.00-167.42  174
 66  \w   -148.00 -60.00   0.50    0.50    --  -74.00 -52.00   5.89  176
 67  \w   -148.00 -59.00   0.50    0.50    --  -74.00 -50.00  94.20  178
 68  \w   -151.00 -64.00   0.50    0.50    --  -78.00 -54.00 -34.73  174
 69  \w   -152.00 -63.00   0.50    0.50    --  -78.00 -50.00-109.60  178
 70  \w   -151.00 -64.00   0.50    0.50    --  -78.00 -53.00  -4.62  174
 71  \w   -152.00 -64.00   0.50    0.50    --  -78.00 -51.00 172.08  176
 72  \w   -152.00 -64.00   0.50    0.50    --  -78.00 -51.00 117.21  176
 73  \w   -151.00 -64.00   0.50    0.50    --  -78.00 -53.00  24.40  174
 74  \w   -151.00 -64.00   0.50    0.50    --  -78.00 -53.00-142.66  174
 75  \w   -155.00 -68.00   0.50    0.50    --  -82.00 -54.00 152.13  174
 76  \w   -155.00 -68.00   0.50    0.50    --  -82.00 -53.00 -70.41  174
 77  \w   -155.00 -68.00   0.50    0.50    --  -82.00 -53.00-113.81  174
 78  \w   -155.00 -68.00   0.50    0.50    --  -82.00 -53.00 -63.04  174
 79  \w   -155.00 -68.00   0.50    0.50    --  -82.00 -53.00  56.29  174
 80  \w   -155.00 -68.00   0.50    0.50    --  -82.00 -53.00  84.52  174
 81  \w   -155.00 -68.00   0.50    0.50    --  -82.00 -53.00 -77.55  174
 82  \w   -155.00 -68.00   0.50    0.50    --  -82.00 -54.00 -26.19  174
 83  \w   -155.00 -68.00   0.50    0.50    --  -82.00 -53.00 -54.33  174
 84  \w   -160.00 -72.00   0.50    0.50    --  -86.00 -52.00  42.98  176
 85  \w   -159.00 -72.00   0.50    0.50    --  -86.00 -53.00-164.07  174
 86  \w   -159.00 -72.00   0.50    0.50    --  -86.00 -54.00  80.21  174
 87  \w   -159.00 -72.00   0.50    0.50    --  -86.00 -53.00-120.15  174
 88  \w   -163.00 -76.00   0.50    0.50    --  -90.00 -54.00 -11.60  174
 89  \w   -163.00 -76.00   0.50    0.50    --  -90.00 -54.00  36.50  174
 90  \w   -163.00 -76.00   0.50    0.50    --  -90.00 -54.00  36.50  174
 91  \w   -168.00 -79.00   0.50    0.50    --  -94.00 -57.00-166.68  178
 92  \w   -168.00 -79.00   0.50    0.50    --  -94.00 -59.00  59.31  178
 93  \w   -168.00 -79.00   0.50    0.50    --  -94.00 -55.00-137.38  178
 94  \w   -168.00 -79.00   0.50    0.50    --  -94.00 -58.00  32.39  178
 95  \w   -171.00 -83.00   0.50    0.50    --  -98.00 -57.00 -51.64  176
 96  \w   -171.00 -82.00   0.50    0.50    --  -98.00 -56.00  22.43  178
 97  \w   -171.00 -83.00   0.50    0.50    --  -98.00 -58.00 157.71  176
 98  \w   -171.00 -83.00   0.50    0.50    --  -98.00 -58.00 -22.00  176
 99  \w   -171.00 -83.00   0.50    0.50    --  -98.00 -58.00 -27.11  176
100  \w   -171.00 -83.00   0.50    0.50    --  -98.00 -58.00 -27.11  176
101  \w   -171.00 -82.00   0.50    0.50    --  -98.00 -60.00 121.83  178
102  \w   -171.00 -82.00   0.50    0.50    --  -98.00 -60.00 121.83  178
103  \w   -171.00 -82.00   0.50    0.50    --  -98.00 -61.00 -92.70  178
104  \w   -171.00 -82.00   0.50    0.50    --  -98.00 -59.00  13.82  178
105  \w   -171.00 -82.00   0.50    0.50    --  -98.00 -61.00 -92.70  178
106  \w   -171.00 -83.00   0.50    0.50    --  -98.00 -58.00-173.19  176
107  \w   -171.00 -83.00   0.50    0.50    --  -98.00 -58.00-173.19  176
108  \w   -171.00 -83.00   0.50    0.50    --  -98.00 -57.00 -51.64  176
109  \w   -174.00 -86.00   0.50    0.50    -- -102.00 -59.00 -69.83  176
110  \w    -93.00 -29.00   0.50    0.50    -- -103.00  93.00 136.58  128
111  \w    -93.00 -29.00   0.50    0.50    -- -103.00  93.00  57.65  128
112  \w   -174.00 -86.00   0.50    0.50    -- -103.00 -65.00-137.17  176
113  \w   -174.00 -86.00   0.50    0.50    -- -103.00 -62.00 120.12  176
114  \w    -93.00 -29.00   0.50    0.50    -- -103.00  93.00   2.98  128
115  \w    -92.00 -29.00   0.50    0.50    -- -103.00  90.00  98.26  126
116  \w    -70.00 -29.00   0.50    0.50    -- -103.00  77.00  30.00   82
117  \w   -174.00 -86.00   0.50    0.50    -- -103.00 -62.00 159.15  176
118  \w    -93.00 -29.00   0.50    0.50    -- -103.00  91.00 -99.05  128
119  \w    -93.00 -29.00   0.50    0.50    -- -103.00  93.00  57.65  128
120  \w    -93.00 -29.00   0.50    0.50    -- -103.00  93.00 166.27  128
121  \w   -174.00 -88.00   0.50    0.50    -- -103.00 -57.00-129.76  172
122  \w   -174.00 -86.00   0.50    0.50    -- -103.00 -63.00 -71.44  176
123  \w   -174.00 -86.00   0.50    0.50    -- -103.00 -62.00  -0.10  176
124  \w   -174.00 -88.00   0.50    0.50    -- -103.00 -55.00 101.16  172
125  \w    -93.00 -29.00   0.50    0.50    -- -103.00  93.00-129.81  128
126  \w    -93.00 -29.00   0.50    0.50    -- -103.00  93.00-129.81  128
127  \w    -93.00 -29.00   0.50    0.50    -- -103.00  89.00 124.46  128
128  \w    -93.00 -29.00   0.50    0.50    -- -103.00  89.00 -70.11  128
129  \w   -174.00 -86.00   0.50    0.50    -- -103.00 -65.00-103.43  176
130  \w   -174.00 -86.00   0.50    0.50    -- -103.00 -63.00 103.65  176
131  \w   -174.00 -86.00   0.50    0.50    -- -103.00 -63.00 103.65  176
132  \w    -93.00 -29.00   0.50    0.50    -- -103.00  91.00 -25.99  128
133  \w   -174.00 -86.00   0.50    0.50    -- -103.00 -63.00  52.74  176
134  \w   -163.00-134.00   0.50    0.50    -- -103.00 -63.00  52.74   58
135  \w   -122.00 -87.00   0.50    0.50    -- -103.00 -65.00 -43.84   70
136  \w   -149.00-123.00   0.50    0.50    -- -103.00 -65.00 -43.84   52
137  \w    -93.00 -29.00   0.50    0.50    -- -103.00  93.00  26.43  128
138  \w    -90.00 -34.00   0.50    0.50    -- -103.00  93.00-171.17  112
139  \w    -79.00 -29.00   0.50    0.50    -- -103.00  93.00-155.58  100
140  \w   -164.00 -86.00   0.50    0.50    -- -103.00 -63.00  96.40  156
141  \w   -122.00 -86.00   0.50    0.50    -- -103.00 -63.00  27.05   72
142  \w    -92.00 -30.00   0.50    0.50    -- -103.00  96.00 -62.19  124
143  \w   -170.00 -86.00   0.50    0.50    -- -103.00 -64.00  10.48  168
144  \w   -172.00 -87.00   0.50    0.50    -- -103.00 -65.00 -26.79  170
145  \w   -120.00 -86.00   0.50    0.50    -- -103.00 -63.00 141.40   68
146  \w   -174.00-125.00   0.50    0.50    -- -103.00 -63.00 141.40   98
147  \w   -173.00 -86.00   0.50    0.50    -- -103.00 -63.00 178.84  174
148  \w   -174.00 -86.00   0.50    0.50    -- -103.00 -62.00 -57.14  176
149  \w   -170.00 -87.00   0.50    0.50    -- -103.00 -59.00  79.59  166
150  \w   -171.00 -86.00   0.50    0.50    -- -103.00 -63.00 148.06  170
151  \w   -174.00 -87.00   0.50    0.50    -- -103.00 -56.00-156.42  174
;
_diffrn_measurement_device 'four-circle diffractometer'
_diffrn_measurement_device_type 'ROD, Synergy Custom DW system, HyPix'
_diffrn_measurement_method '\w scans'
_diffrn_orient_matrix_type 'CrysAlisPro convention (1999,Acta A55,543-557)'
_diffrn_orient_matrix_UB_11 -0.0039339000
_diffrn_orient_matrix_UB_12 -0.0280205000
_diffrn_orient_matrix_UB_13 0.0854362000
_diffrn_orient_matrix_UB_21 0.1127895000
_diffrn_orient_matrix_UB_22 -0.0071472000
_diffrn_orient_matrix_UB_23 -0.0075560000
_diffrn_orient_matrix_UB_31 0.0138985000
_diffrn_orient_matrix_UB_32 0.0905459000
_diffrn_orient_matrix_UB_33 -0.0158391000
_diffrn_radiation_monochromator mirror
_diffrn_radiation_probe x-ray
_diffrn_radiation_type 'Cu K\a'
_diffrn_radiation_wavelength 1.54184
_diffrn_reflns_av_R_equivalents 0.1266
_diffrn_reflns_av_unetI/netI 0.0455
_diffrn_reflns_Laue_measured_fraction_full 0.994
_diffrn_reflns_Laue_measured_fraction_max 0.958
_diffrn_reflns_limit_h_max 17
_diffrn_reflns_limit_h_min -16
_diffrn_reflns_limit_k_max 22
_diffrn_reflns_limit_k_min -19
_diffrn_reflns_limit_l_max 24
_diffrn_reflns_limit_l_min -24
_diffrn_reflns_number 302312
_diffrn_reflns_point_group_measured_fraction_full 0.932
_diffrn_reflns_point_group_measured_fraction_max 0.887
_diffrn_reflns_theta_full 67.684
_diffrn_reflns_theta_max 73.488
_diffrn_reflns_theta_min 2.502
_diffrn_source 'Rotating-anode X-ray tube'
_diffrn_source_type 'Rigaku (Cu) X-ray Source'
_exptl_absorpt_coefficient_mu 4.454
_exptl_absorpt_correction_T_max 0.515
_exptl_absorpt_correction_T_min 0.232
_exptl_absorpt_correction_type gaussian
_exptl_absorpt_process_details
;
CrysAlisPro 1.171.43.142a (Rigaku Oxford Diffraction, 2024)
Numerical absorption correction based on gaussian integration over
a multifaceted crystal model
Empirical absorption correction using spherical harmonics,
implemented in SCALE3 ABSPACK scaling algorithm.
;
_exptl_crystal_colour gold
_exptl_crystal_density_diffrn 1.293
_exptl_crystal_description rhombohedra
_exptl_crystal_F_000 1758
_exptl_crystal_size_max 0.19
_exptl_crystal_size_mid 0.12
_exptl_crystal_size_min 0.09
_refine_diff_density_max 1.728
_refine_diff_density_min -2.132
_refine_diff_density_rms 0.149
_refine_ls_abs_structure_details
;
 Refined as an inversion twin.
;
_refine_ls_abs_structure_Flack 0.278(12)
_refine_ls_extinction_coef 0.0038(4)
_refine_ls_extinction_expression Fc^*^=kFc[1+0.001xFc^2^\l^3^/sin(2\q)]^-1/4^
_refine_ls_extinction_method 'SHELXL-2019/2 (Sheldrick 2019)'
_refine_ls_goodness_of_fit_ref 1.278
_refine_ls_hydrogen_treatment constr
_refine_ls_matrix_type full
_refine_ls_number_parameters 1639
_refine_ls_number_reflns 31426
_refine_ls_number_restraints 2184
_refine_ls_restrained_S_all 1.301
_refine_ls_R_factor_all 0.1102
_refine_ls_R_factor_gt 0.0991
_refine_ls_shift/su_max 0.001
_refine_ls_shift/su_mean 0.000
_refine_ls_structure_factor_coef Fsqd
_refine_ls_weighting_details 'w=1/[\s^2^(Fo^2^)+(0.2000P)^2^] where P=(Fo^2^+2Fc^2^)/3'
_refine_ls_weighting_scheme calc
_refine_ls_wR_factor_gt 0.2952
_refine_ls_wR_factor_ref 0.3088
_reflns_Friedel_coverage 0.851
_reflns_Friedel_fraction_full 0.870
_reflns_Friedel_fraction_max 0.815
_reflns_number_gt 25192
_reflns_number_total 31426
_reflns_threshold_expression 'I > 2\s(I)'
_cod_data_source_file d5dt00814j2.cif
_cod_data_source_block dmd24_scl0456_kmc15_33_d
_cod_depositor_comments 'Adding full bibliography for 7718943--7718944.cif.'
_cod_original_cell_volume 4401.11(13)
_cod_database_code 7718944
_shelx_shelxl_version_number 2019/3
_chemical_oxdiff_formula 'Cd C24 N4 O8'
_shelx_space_group_comment
;
The symmetry employed for this shelxl refinement is uniquely defined
by the following loop, which should always be used as a source of
symmetry information in preference to the above space-group names.
They are only intended as comments.
;
_shelx_estimated_absorpt_t_max 0.690
_shelx_estimated_absorpt_t_min 0.485
_olex2_refinement_description
;
1. Twinned data refinement
 Scales: 0.722(12)
 0.278(12)
2. Fixed Uiso
 At 1.2 times of:
  All C(H) groups, All C(H,H) groups
 At 1.5 times of:
  All C(H,H,H) groups
3. Restrained distances
 O1A_9-C6A_9 = O4A_9-C11A_9 = O3A_9-C12A_9 = O2A_9-C17A_9
 O1A_10-C6A_10 = O4A_10-C11A_10 = O3A_10-C12A_10 = O2A_10-C17A_10
 O1A_11-C6A_11 = O4A_11-C11A_11 = O3A_11-C12A_11 = O2A_11-C17A_11
 O1A_12-C6A_12 = O4A_12-C11A_12 = O3A_12-C12A_12 = O2A_12-C17A_12
 1.21 with sigma of 0.01
 C28_17-C30_17
 2.45 with sigma of 0.01
 C30A-C28A
 2.3 with sigma of 0.01
 C30A-C33A
 2.5 with sigma of 0.01
 C32_17-C29_17
 2.56 with sigma of 0.01
 C30_15-C33_15
 2.52 with sigma of 0.01
 C33_17-C30_17
 2.53 with sigma of 0.01
 C30_17-C31_17
 2.42 with sigma of 0.01
 C29_16-C30_16 \\sim C29A-C30A
 with sigma of 0.02
 C32_16-C34_16 \\sim C32A-C34A
 with sigma of 0.04
 C33_16-C30_16 \\sim C33A-C30A
 with sigma of 0.04
 C28_16-C30_16 \\sim C28A-C30A
 with sigma of 0.04
 C33_16-C32_16 \\sim C33A-C32A
 with sigma of 0.02
 C33_16-C34_16 \\sim C33A-C34A
 with sigma of 0.02
 C31_16-C30_16 \\sim C31_16-C30A
 with sigma of 0.04
 C29_16-C32_16 \\sim C29A-C32A
 with sigma of 0.04
 C32_16-C26_16 \\sim C32A-C26A
 with sigma of 0.04
 C29_16-C34_16 \\sim C29A-C34A
 with sigma of 0.04
 O6_14-C25_14 \\sim O5_14-C25_14 \\sim O7_14-C31_14 \\sim O8_14-C31_14
 O6_15-C25_15 \\sim O5_15-C25_15 \\sim O7_15-C31_15 \\sim O8_15-C31_15
 O6_16-C25_16 \\sim O5_16-C25_16 \\sim O7_16-C31_16 \\sim O8_16-C31_16
 O6_17-C25_17 \\sim O5_17-C25_17 \\sim O7_17-C31_17 \\sim O8_17-C31_17
 with sigma of 0.02
 C26_16-C34_16 \\sim C26A-C34A
 with sigma of 0.04
 C26_14-C25_14 \\sim C31_14-C29_14
 C26_15-C25_15 \\sim C31_15-C29_15
 C26_16-C25_16 \\sim C31_16-C29_16
 C26_17-C25_17 \\sim C31_17-C29_17
 with sigma of 0.02
 C33_14-C26_14 \\sim C33_14-C29_14
 C33_15-C26_15 \\sim C33_15-C29_15
 C33_16-C26_16 \\sim C33_16-C29_16
 C33_17-C26_17 \\sim C33_17-C29_17
 with sigma of 0.02
 C27_14-C26_14 \\sim C29_14-C28_14
 C27_15-C26_15 \\sim C29_15-C28_15
 C27_16-C26_16 \\sim C29_16-C28_16
 C27_17-C26_17 \\sim C29_17-C28_17
 with sigma of 0.02
 C28_14-C27_14
 C28_15-C27_15
 C28_16-C27_16
 C28_17-C27_17
 with sigma of 0.02
 C34_14-C33_14 \\sim C33_14-C32_14
 C34_15-C33_15 \\sim C33_15-C32_15
 C34_16-C33_16 \\sim C33_16-C32_16
 C34_17-C33_17 \\sim C33_17-C32_17
 with sigma of 0.02
 N3A_9-C11A_9 \\sim N3A_9-C12A_9 \\sim N2A_9-C6A_9 \\sim N2A_9-C17A_9
 N3A_10-C11A_10 \\sim N3A_10-C12A_10 \\sim N2A_10-C6A_10 \\sim N2A_10-C17A_10
 N3A_11-C11A_11 \\sim N3A_11-C12A_11 \\sim N2A_11-C6A_11 \\sim N2A_11-C17A_11
 N3A_12-C11A_12 \\sim N3A_12-C12A_12 \\sim N2A_12-C6A_12 \\sim N2A_12-C17A_12
 with sigma of 0.02
 C30_14-C29_14
 C30_15-C29_15
 C30_16-C29_16
 C30_17-C29_17
 with sigma of 0.02
 N3A_9-C20A_9 \\sim N2A_9-C3A_9
 N3A_10-C20A_10 \\sim N2A_10-C3A_10
 N3A_11-C20A_11 \\sim N2A_11-C3A_11
 N3A_12-C20A_12 \\sim N2A_12-C3A_12
 with sigma of 0.02
 C26_14-C28_14 \\sim C27_14-C29_14
 C26_15-C28_15 \\sim C27_15-C29_15
 C26_16-C28_16 \\sim C27_16-C29_16
 C26_17-C28_17 \\sim C27_17-C29_17
 with sigma of 0.02
 C7A_9-C6A_9 \\sim C17A_9-C16A_9 \\sim C13A_9-C12A_9 \\sim C11A_9-C10A_9
 C7A_10-C6A_10 \\sim C17A_10-C16A_10 \\sim C13A_10-C12A_10 \\sim C11A_10-C10A_10
 C7A_11-C6A_11 \\sim C17A_11-C16A_11 \\sim C13A_11-C12A_11 \\sim C11A_11-C10A_11
 C7A_12-C6A_12 \\sim C17A_12-C16A_12 \\sim C13A_12-C12A_12 \\sim C11A_12-C10A_12
 with sigma of 0.02
 C24A_9-C23A_9 \\sim C22A_9-C21A_9 \\sim C2A_9-C1A_9 \\sim C5A_9-C4A_9
 C24A_10-C23A_10 \\sim C22A_10-C21A_10 \\sim C2A_10-C1A_10 \\sim C5A_10-C4A_10
 C24A_11-C23A_11 \\sim C22A_11-C21A_11 \\sim C2A_11-C1A_11 \\sim C5A_11-C4A_11
 C24A_12-C23A_12 \\sim C22A_12-C21A_12 \\sim C2A_12-C1A_12 \\sim C5A_12-C4A_12
 with sigma of 0.02
 C34_14-C32_14
 C34_15-C32_15
 C34_16-C32_16
 C34_17-C32_17
 with sigma of 0.02
 C26_14-C29_14
 C26_15-C29_15
 C26_16-C29_16
 C26_17-C29_17
 with sigma of 0.02
 N4A_9-C23A_9 \\sim N4A_9-C22A_9 \\sim N1A_9-C5A_9 \\sim N1A_9-C1A_9
 N4A_10-C23A_10 \\sim N4A_10-C22A_10 \\sim N1A_10-C5A_10 \\sim N1A_10-C1A_10
 N4A_11-C23A_11 \\sim N4A_11-C22A_11 \\sim N1A_11-C5A_11 \\sim N1A_11-C1A_11
 N4A_12-C23A_12 \\sim N4A_12-C22A_12 \\sim N1A_12-C5A_12 \\sim N1A_12-C1A_12
 with sigma of 0.02
 O6_14-O5_14
 O6_15-O5_15
 O6_16-O5_16
 O6_17-O5_17
 with sigma of 0.02
 C21A_9-C20A_9 \\sim C24A_9-C20A_9 \\sim C4A_9-C3A_9 \\sim C3A_9-C2A_9
 C21A_10-C20A_10 \\sim C24A_10-C20A_10 \\sim C4A_10-C3A_10 \\sim C3A_10-C2A_10
 C21A_11-C20A_11 \\sim C24A_11-C20A_11 \\sim C4A_11-C3A_11 \\sim C3A_11-C2A_11
 C21A_12-C20A_12 \\sim C24A_12-C20A_12 \\sim C4A_12-C3A_12 \\sim C3A_12-C2A_12
 with sigma of 0.02
 O8_14-O7_14
 O8_15-O7_15
 O8_16-O7_16
 O8_17-O7_17
 with sigma of 0.02
 N4A_9-C24A_9 \\sim C23A_9-C20A_9 \\sim C22A_9-C20A_9 \\sim N4A_9-C21A_9 \\sim
C24A_9-C21A_9 ~
 C23A_9-C22A_9
 N4A_10-C24A_10 \\sim C23A_10-C20A_10 \\sim C22A_10-C20A_10 \\sim
N4A_10-C21A_10 \\sim C24A_10-
 C21A_10 \\sim C23A_10-C22A_10
 N4A_11-C24A_11 \\sim C23A_11-C20A_11 \\sim C22A_11-C20A_11 \\sim
N4A_11-C21A_11 \\sim C24A_11-
 C21A_11 \\sim C23A_11-C22A_11
 N4A_12-C24A_12 \\sim C23A_12-C20A_12 \\sim C22A_12-C20A_12 \\sim
N4A_12-C21A_12 \\sim C24A_12-
 C21A_12 \\sim C23A_12-C22A_12
 with sigma of 0.02
 C29_16-C33_16 \\sim C29A-C33A
 with sigma of 0.02
 O3A_9-C13A_9 \\sim O4A_9-C10A_9 \\sim C7A_9-O1A_9 \\sim C16A_9-O2A_9
 O3A_10-C13A_10 \\sim O4A_10-C10A_10 \\sim C7A_10-O1A_10 \\sim C16A_10-O2A_10
 O3A_11-C13A_11 \\sim O4A_11-C10A_11 \\sim C7A_11-O1A_11 \\sim C16A_11-O2A_11
 O3A_12-C13A_12 \\sim O4A_12-C10A_12 \\sim C7A_12-O1A_12 \\sim C16A_12-O2A_12
 with sigma of 0.02
 C29_16-C28_16 \\sim C29A-C28A
 with sigma of 0.02
 C29_16-C31_16 \\sim C29A-C31_16
 with sigma of 0.02
 O1A_9-N2A_9 \\sim O2A_9-N2A_9 \\sim O3A_9-N3A_9 \\sim O4A_9-N3A_9
 O1A_10-N2A_10 \\sim O2A_10-N2A_10 \\sim O3A_10-N3A_10 \\sim O4A_10-N3A_10
 O1A_11-N2A_11 \\sim O2A_11-N2A_11 \\sim O3A_11-N3A_11 \\sim O4A_11-N3A_11
 O1A_12-N2A_12 \\sim O2A_12-N2A_12 \\sim O3A_12-N3A_12 \\sim O4A_12-N3A_12
 with sigma of 0.02
 C33_16-C26_16 \\sim C33A-C26A
 with sigma of 0.02
 C28_16-C27_16 \\sim C28A-C27A
 with sigma of 0.02
 C25_16-C26_16 \\sim C25_16-C26A
 with sigma of 0.02
 C26_16-C27_16 \\sim C26A-C27A
 with sigma of 0.02
 C29_16-C26_16 \\sim C29A-C26A
 with sigma of 0.04
 C29_16-C27_16 \\sim C29A-C27A
 with sigma of 0.04
 C33_16-C28_16 \\sim C33A-C28A
 with sigma of 0.04
 C33_16-C31_16 \\sim C33A-C31_16
 with sigma of 0.04
 C33_16-C25_16 \\sim C33A-C25_16
 with sigma of 0.04
 C33_16-C27_16 \\sim C33A-C27A
 with sigma of 0.04
 C28_16-C31_16 \\sim C28A-C31_16
 with sigma of 0.04
 C26_14-C28_14 \\sim C27_14-C29_14
 with sigma of 0.02
 C28_16-C26_16 \\sim C28A-C26A
 with sigma of 0.04
 C25_16-C27_16 \\sim C25_16-C27A
 with sigma of 0.04
4. Restrained planarity
 O6_14, C25_14, O5_14
 O6_15, C25_15, O5_15
 O6_16, C25_16, O5_16
 O6_17, C25_17, O5_17
 with sigma of 0.01
 O8_14, O7_14, C31_14
 O8_15, O7_15, C31_15
 O8_16, O7_16, C31_16
 O8_17, O7_17, C31_17
 with sigma of 0.01
 C26_14, C25_14, O6_14, O5_14
 C26_15, C25_15, O6_15, O5_15
 C26_16, C25_16, O6_16, O5_16
 C26_17, C25_17, O6_17, O5_17
 with sigma of 0.01
 C29_14, O8_14, C31_14, O7_14
 C29_15, O8_15, C31_15, O7_15
 C29_16, O8_16, C31_16, O7_16
 C29_17, O8_17, C31_17, O7_17
 with sigma of 0.01
 C5A_9, N1A_9, C4A_9, C1A_9, C3A_9, C2A_9
 C5A_10, N1A_10, C4A_10, C1A_10, C3A_10, C2A_10
 C5A_11, N1A_11, C4A_11, C1A_11, C3A_11, C2A_11
 C5A_12, N1A_12, C4A_12, C1A_12, C3A_12, C2A_12
 with sigma of 0.02
 C20A_9, C24A_9, C21A_9, C23A_9, C22A_9, N4A_9
 C20A_10, C24A_10, C21A_10, C23A_10, C22A_10, N4A_10
 C20A_11, C24A_11, C21A_11, C23A_11, C22A_11, N4A_11
 C20A_12, C24A_12, C21A_12, C23A_12, C22A_12, N4A_12
 with sigma of 0.01
 N2A_9, C17A_9, C6A_9
 N2A_10, C17A_10, C6A_10
 N2A_11, C17A_11, C6A_11
 N2A_12, C17A_12, C6A_12
 with sigma of 0.01
 N3A_9, C11A_9, C12A_9
 N3A_10, C11A_10, C12A_10
 N3A_11, C11A_11, C12A_11
 N3A_12, C11A_12, C12A_12
 with sigma of 0.01
5. Uiso/Uaniso restraints and constraints
C26A \\sim C30A \\sim C27A \\sim C33A \\sim C29A \\sim C32A \\sim C28A \\sim
C34A: within 2A with sigma of 0.01 and sigma for terminal atoms of 0.02 within
2A
O8_14 \\sim O6_14 \\sim O7_14 \\sim C25_14 \\sim C31_14 \\sim C33_14 \\sim
O5_14 \\sim C32_14 \\sim C34_14 \\sim C26_14 \\sim C29_14 \\sim C27_14 \\sim
C28_14 \\sim C30_14 \\sim O8_15 \\sim O6_15 \\sim O7_15 \\sim C25_15 \\sim
C31_15 \\sim C33_15 \\sim O5_15 \\sim C32_15 \\sim C34_15 \\sim C26_15 \\sim
C29_15 \\sim C27_15 \\sim C28_15 \\sim C30_15 \\sim O8_16 \\sim O6_16 \\sim
O7_16 \\sim C25_16 \\sim C31_16 \\sim C33_16 \\sim O5_16 \\sim C32_16 \\sim
C34_16 \\sim C26_16 \\sim C29_16 \\sim C27_16 \\sim C28_16 \\sim C30_16 \\sim
O8_17 \\sim O6_17 \\sim O7_17 \\sim C25_17 \\sim C31_17 \\sim C33_17 \\sim
O5_17 \\sim C32_17 \\sim C34_17 \\sim C26_17 \\sim C29_17 \\sim C27_17 \\sim
C28_17 \\sim C30_17: within 2A with sigma of 0.01 and sigma for terminal atoms
of 0.02 within 2A
N1A_11 \\sim C5A_11 \\sim C2A_11 \\sim C3A_11 \\sim C4A_11 \\sim C1A_11: within
2A with sigma of 0.01 and sigma for terminal atoms of 0.02 within 2A
N1A_9 \\sim C1A_9 \\sim C2A_9 \\sim C3A_9 \\sim C4A_9 \\sim C5A_9 \\sim N1A_10
\\sim C1A_10 \\sim C2A_10 \\sim C3A_10 \\sim C4A_10 \\sim C5A_10 \\sim N1A_11
\\sim C1A_11 \\sim C2A_11 \\sim C3A_11 \\sim C4A_11 \\sim C5A_11 \\sim N1A_12
\\sim C1A_12 \\sim C2A_12 \\sim C3A_12 \\sim C4A_12 \\sim C5A_12: within 2A
with sigma of 0.01 and sigma for terminal atoms of 0.02 within 2A
6. Rigid body (RIGU) restrains
 C18A_9, C11A_9, C17A_9, C12A_9, C19A_9, C18A_10, C15A_10, C13A_10, C17A_10,
 C19A_10, C12A_10, C14A_10, C16A_10, C11A_10, C19A_11, C9A_11, C7A_11, C17A_11,
 C18A_11, C12A_11, C8A_11, C10A_11, C11A_11, C18A_12, C11A_12, C17A_12, C12A_12,
  C19A_12
 with sigma for 1-2 distances of 0.001 and sigma for 1-3 distances of 0.001
7. Others
 Sof(C26A)=Sof(H26A)=Sof(C30A)=Sof(H30A)=Sof(H30B)=Sof(H30C)=Sof(C27A)=
 Sof(H27A)=Sof(H27B)=Sof(C33A)=Sof(C29A)=Sof(C32A)=Sof(H32A)=Sof(H32B)=
 Sof(H32C)=Sof(C28A)=Sof(H28A)=Sof(H28B)=Sof(C34A)=Sof(H34A)=Sof(H34B)=
 Sof(H34C)=1-FVAR(1)
 Sof(C30)=Sof(H30A)=Sof(H30B)=Sof(H30C)=Sof(C28)=Sof(H28A)=Sof(H28B)=Sof(C32)=
 Sof(H32A)=Sof(H32B)=Sof(H32C)=Sof(C29)=Sof(C27)=Sof(H27A)=Sof(H27B)=Sof(C33)=
 Sof(C26)=Sof(H26)=Sof(C34)=Sof(H34A)=Sof(H34B)=Sof(H34C)=FVAR(1)
8.a Ternary CH refined with riding coordinates:
 C26A(H26A), C26(H26), C26(H26), C26(H26), C26(H26)
8.b Secondary CH2 refined with riding coordinates:
 C27A(H27A,H27B), C28A(H28A,H28B), C28(H28A,H28B), C27(H27A,H27B), C28(H28A,
 H28B), C27(H27A,H27B), C28(H28A,H28B), C27(H27A,H27B), C28(H28A,H28B),
 C27(H27A,H27B)
8.c Me refined with riding coordinates:
 C30A(H30A,H30B,H30C), C32A(H32A,H32B,H32C), C30(H30A,H30B,H30C), C32(H32A,
 H32B,H32C), C34(H34A,H34B,H34C), C30(H30A,H30B,H30C), C30(H30A,H30B,H30C),
 C32(H32A,H32B,H32C)
8.d Aromatic/amide H refined with riding coordinates:
 C2A(H2A), C1A(H1A), C22A(H22A), C4A(H4A), C5A(H5A), C21A(H21A), C23A(H23A),
 C8A(H8A), C9A(H9A), C15A(H15A), C14A(H14A), C24A(H24A), C24A(H24A), C9A(H9A),
 C8A(H8A), C14A(H14A), C15A(H15A), C5A(H5A), C2A(H2A), C21A(H21A), C4A(H4A),
 C23A(H23A), C22A(H22A), C1A(H1A), C24A(H24A), C15A(H15A), C14A(H14A), C8A(H8A),
  C9A(H9A), C5A(H5A), C2A(H2A), C21A(H21A), C4A(H4A), C23A(H23A), C22A(H22A),
 C1A(H1A), C2A(H2A), C1A(H1A), C22A(H22A), C4A(H4A), C5A(H5A), C21A(H21A),
 C23A(H23A), C8A(H8A), C9A(H9A), C15A(H15A), C14A(H14A), C24A(H24A)
8.e Naphthalene refined as free rotating group:
 C7A(C8A,C9A,C10A,C19A,C18A,C16A,C15A,C14A,C13A), C10A(C9A,C8A,C7A,C18A,C19A,
 C13A,C14A,C15A,C16A), C16A(C15A,C14A,C13A,C19A,C18A,C7A,C8A,C9A,C10A), C7A(C8A,
 C9A,C10A,C19A,C18A,C16A,C15A,C14A,C13A)
8.f Idealised Me refined as rotating group:
 C34A(H34A,H34B,H34C), C30(H30A,H30B,H30C), C32(H32A,H32B,H32C), C34(H34A,H34B,
 H34C), C32(H32A,H32B,H32C), C34(H34A,H34B,H34C), C34(H34A,H34B,H34C)
;
_smtbx_masks_void_probe_radius 1.2
_smtbx_masks_void_truncation_radius 1.2
_olex2_submission_special_instructions 'No special instructions were received'
_oxdiff_exptl_absorpt_empirical_details
;
Empirical correction (ABSPACK) includes:
- Absorption correction using spherical harmonics
- Frame scaling
;
_oxdiff_exptl_absorpt_empirical_full_max 1.944
_oxdiff_exptl_absorpt_empirical_full_min 0.461

loop_
_space_group_symop_operation_xyz
'x, y, z'

loop_
_atom_site_label
_atom_site_type_symbol
_atom_site_fract_x
_atom_site_fract_y
_atom_site_fract_z
_atom_site_U_iso_or_equiv
_atom_site_adp_type
_atom_site_occupancy
_atom_site_site_symmetry_order
_atom_site_calc_flag
_atom_site_refinement_flags_posn
_atom_site_refinement_flags_adp
_atom_site_refinement_flags_occupancy
_atom_site_disorder_assembly
_atom_site_disorder_group
Cd2 Cd 0.33598(8) 0.58486(8) 0.46334(6) 0.0671(3) Uani 1 1 d . . . . .
Cd1 Cd 0.05149(10) 0.05888(8) 0.51721(7) 0.0750(4) Uani 1 1 d . . . . .
Cd4 Cd 0.82923(10) 0.95261(8) 0.48831(7) 0.0772(4) Uani 1 1 d . . . . .
Cd3 Cd 0.55129(9) 0.43935(8) 0.51937(6) 0.0761(4) Uani 1 1 d . . . . .
C26A C 0.608(4) 0.7009(16) 0.400(3) 0.141(19) Uiso 0.29(3) 1 d D U P A 2
H26A H 0.603341 0.726237 0.345024 0.169 Uiso 0.29(3) 1 calc R U P A 2
C30A C 0.690(6) 0.874(4) 0.306(3) 0.17(3) Uiso 0.29(3) 1 d D U P A 2
H30A H 0.651163 0.843967 0.287835 0.251 Uiso 0.29(3) 1 calc R U P A 2
H30B H 0.665095 0.929655 0.290557 0.251 Uiso 0.29(3) 1 calc R U P A 2
H30C H 0.759447 0.879444 0.283317 0.251 Uiso 0.29(3) 1 calc R U P A 2
C27A C 0.531(4) 0.733(3) 0.445(5) 0.139(19) Uiso 0.29(3) 1 d D U P A 2
H27A H 0.462725 0.728002 0.434839 0.167 Uiso 0.29(3) 1 calc R U P A 2
H27B H 0.532740 0.703696 0.500082 0.167 Uiso 0.29(3) 1 calc R U P A 2
C33A C 0.696(3) 0.737(2) 0.419(3) 0.151(18) Uiso 0.29(3) 1 d D U P A 2
C29A C 0.682(3) 0.830(2) 0.389(3) 0.154(19) Uiso 0.29(3) 1 d D U P A 2
C32A C 0.793(4) 0.732(5) 0.373(6) 0.16(3) Uiso 0.29(3) 1 d D U P A 2
H32A H 0.807379 0.673764 0.389265 0.239 Uiso 0.29(3) 1 calc R U P A 2
H32B H 0.787610 0.758798 0.319110 0.239 Uiso 0.29(3) 1 calc R U P A 2
H32C H 0.847318 0.759458 0.382373 0.239 Uiso 0.29(3) 1 calc R U P A 2
C28A C 0.569(3) 0.823(3) 0.410(5) 0.141(19) Uiso 0.29(3) 1 d D U P A 2
H28A H 0.550447 0.844736 0.446933 0.170 Uiso 0.29(3) 1 calc R U P A 2
H28B H 0.537868 0.855942 0.364417 0.170 Uiso 0.29(3) 1 calc R U P A 2
C34A C 0.694(6) 0.696(5) 0.506(3) 0.12(3) Uiso 0.29(3) 1 d D U P A 2
H34A H 0.719529 0.736060 0.520952 0.178 Uiso 0.29(3) 1 calc R U P A 2
H34B H 0.735851 0.648442 0.521793 0.178 Uiso 0.29(3) 1 calc R U P A 2
H34C H 0.626384 0.677687 0.531626 0.178 Uiso 0.29(3) 1 calc R U P A 2
O1A_9 O 0.0783(10) -0.3406(9) 0.7707(6) 0.095(4) Uani 1 1 d D . . . .
O3A_9 O 0.0814(10) -0.5358(9) 1.2381(6) 0.100(4) Uani 1 1 d D . . . .
O2A_9 O 0.0984(14) -0.1847(8) 0.8906(8) 0.116(5) Uani 1 1 d D . . . .
O4A_9 O 0.0341(12) -0.6977(7) 1.1239(7) 0.100(4) Uani 1 1 d D . . . .
N1A_9 N 0.0607(9) -0.0540(9) 0.6280(7) 0.081(3) Uani 1 1 d D U . . .
N3A_9 N 0.0631(9) -0.6198(7) 1.1833(6) 0.068(3) Uani 1 1 d D . . . .
N2A_9 N 0.0827(10) -0.2646(7) 0.8319(6) 0.076(4) Uani 1 1 d D . . . .
N4A_9 N 0.0526(8) -0.8307(7) 1.3964(6) 0.071(3) Uani 1 1 d D . . . .
C20A_9 C 0.0574(8) -0.6932(7) 1.2559(6) 0.072(4) Uani 1 1 d D . . . .
C2A_9 C -0.0074(11) -0.1491(9) 0.7578(9) 0.080(4) Uani 1 1 d D U . . .
H2A_9 H -0.059924 -0.165264 0.798639 0.096 Uiso 1 1 calc R U . . .
C1A_9 C -0.0121(11) -0.0805(9) 0.6880(8) 0.077(4) Uani 1 1 d D U . . .
H1A_9 H -0.070307 -0.050407 0.682262 0.093 Uiso 1 1 calc R U . . .
C22A_9 C -0.0158(9) -0.7723(8) 1.3832(7) 0.091(6) Uani 1 1 d D . . . .
H22A_9 H -0.066629 -0.779159 1.423166 0.109 Uiso 1 1 calc R U . . .
C4A_9 C 0.1492(12) -0.1670(10) 0.7057(8) 0.088(4) Uani 1 1 d D U . . .
H4A_9 H 0.206894 -0.197714 0.711551 0.106 Uiso 1 1 calc R U . . .
C11A_9 C 0.0511(11) -0.6292(8) 1.1178(7) 0.072(4) Uani 1 1 d D . . . .
C17A_9 C 0.0935(17) -0.2536(8) 0.8955(8) 0.089(5) Uani 1 1 d D . . . .
C5A_9 C 0.1424(12) -0.0977(9) 0.6366(9) 0.088(4) Uani 1 1 d D U . . .
H5A_9 H 0.195151 -0.081553 0.595924 0.105 Uiso 1 1 calc R U . . .
C21A_9 C -0.0139(9) -0.7039(8) 1.3145(7) 0.069(4) Uani 1 1 d D . . . .
H21A_9 H -0.062201 -0.664082 1.307735 0.083 Uiso 1 1 calc R U . . .
C6A_9 C 0.0827(12) -0.3396(8) 0.8303(7) 0.072(4) Uani 1 1 d D . . . .
C23A_9 C 0.1228(11) -0.8190(9) 1.3365(8) 0.111(8) Uani 1 1 d D . . . .
H23A_9 H 0.170671 -0.859096 1.343091 0.133 Uiso 1 1 calc R U . . .
C7A_9 C 0.0759(6) -0.4154(5) 0.9060(3) 0.071(4) Uani 1 1 d DG . . . .
C8A_9 C 0.0649(6) -0.4934(5) 0.9105(4) 0.065(3) Uani 1 1 d G . . . .
H8A_9 H 0.061832 -0.499055 0.865943 0.078 Uiso 1 1 calc R U . . .
C9A_9 C 0.0583(6) -0.5631(4) 0.9803(5) 0.079(4) Uani 1 1 d G . . . .
H9A_9 H 0.050772 -0.616381 0.983376 0.094 Uiso 1 1 calc R U . . .
C10A_9 C 0.0627(6) -0.5548(4) 1.0456(4) 0.059(3) Uani 1 1 d DG . . . .
C19A_9 C 0.0737(4) -0.4769(4) 1.0411(3) 0.062(3) Uani 1 1 d G . . . .
C18A_9 C 0.0803(5) -0.4072(4) 0.9713(3) 0.064(3) Uani 1 1 d G . . . .
C16A_9 C 0.0913(8) -0.3292(4) 0.9668(4) 0.109(7) Uani 1 1 d DG . . . .
C15A_9 C 0.0957(8) -0.3209(5) 1.0321(5) 0.119(8) Uani 1 1 d G . . . .
H15A_9 H 0.103230 -0.267640 1.028988 0.143 Uiso 1 1 calc R U . . .
C14A_9 C 0.0891(8) -0.3906(6) 1.1018(4) 0.083(5) Uani 1 1 d G . . . .
H14A_9 H 0.092171 -0.384963 1.146422 0.099 Uiso 1 1 calc R U . . .
C13A_9 C 0.0781(6) -0.4686(5) 1.1063(3) 0.071(4) Uani 1 1 d DG . . . .
C24A_9 C 0.1261(11) -0.7504(9) 1.2666(8) 0.106(7) Uani 1 1 d D . . . .
H24A_9 H 0.176278 -0.743473 1.226274 0.128 Uiso 1 1 calc R U . . .
C12A_9 C 0.0744(11) -0.5434(8) 1.1814(7) 0.072(4) Uani 1 1 d D . . . .
C3A_9 C 0.0750(10) -0.1910(9) 0.7641(8) 0.077(4) Uani 1 1 d D U . . .
O1A_10 O 0.5505(8) 0.2968(7) 0.2519(5) 0.078(3) Uani 1 1 d D . . . .
O3A_10 O 0.5527(8) 0.5768(6) -0.2142(5) 0.078(3) Uani 1 1 d D . . . .
O2A_10 O 0.5974(10) 0.5741(8) 0.1344(6) 0.094(4) Uani 1 1 d D . . . .
O4A_10 O 0.5549(12) 0.2984(7) -0.0993(7) 0.100(4) Uani 1 1 d D . . . .
N1A_10 N 0.5617(8) 0.4363(10) 0.4048(7) 0.086(4) Uani 1 1 d D U . . .
N3A_10 N 0.5560(10) 0.4384(6) -0.1561(6) 0.067(3) Uani 1 1 d D . . . .
N2A_10 N 0.5728(8) 0.4371(6) 0.1932(5) 0.060(3) Uani 1 1 d D . . . .
N4A_10 N 0.5439(8) 0.4386(8) -0.3647(6) 0.070(3) Uani 1 1 d D . . . .
C6A_10 C 0.5621(12) 0.3617(8) 0.1934(6) 0.080(5) Uani 1 1 d D . . . .
C24A_10 C 0.4667(10) 0.4042(9) -0.2404(7) 0.088(5) Uani 1 1 d D . . . .
H24A_10 H 0.411441 0.381536 -0.201801 0.106 Uiso 1 1 calc R U . . .
C10A_10 C 0.5525(6) 0.3625(4) -0.0191(3) 0.082(5) Uani 1 1 d DG . . . .
C9A_10 C 0.5476(7) 0.2885(4) 0.0469(4) 0.076(4) Uani 1 1 d G . . . .
H9A_10 H 0.540920 0.237645 0.045084 0.091 Uiso 1 1 calc R U . . .
C8A_10 C 0.5523(7) 0.2890(4) 0.1157(4) 0.088(5) Uani 1 1 d G . . . .
H8A_10 H 0.548998 0.238415 0.160810 0.105 Uiso 1 1 calc R U . . .
C7A_10 C 0.5621(6) 0.3635(4) 0.1184(3) 0.067(4) Uani 1 1 d DG . . . .
C18A_10 C 0.5670(4) 0.4375(4) 0.0524(3) 0.058(2) Uani 1 1 d G . . . .
C19A_10 C 0.5622(4) 0.4370(4) -0.0164(3) 0.054(2) Uani 1 1 d G . . . .
C13A_10 C 0.5671(6) 0.5110(4) -0.0824(3) 0.056(2) Uani 1 1 d DG . . . .
C14A_10 C 0.5768(6) 0.5855(4) -0.0797(3) 0.061(3) Uani 1 1 d G . . . .
H14A_10 H 0.580115 0.636061 -0.124835 0.073 Uiso 1 1 calc R U . . .
C15A_10 C 0.5816(6) 0.5859(4) -0.0110(4) 0.067(3) Uani 1 1 d G . . . .
H15A_10 H 0.588192 0.636835 -0.009110 0.081 Uiso 1 1 calc R U . . .
C16A_10 C 0.5767(6) 0.5119(4) 0.0551(3) 0.059(3) Uani 1 1 d DG . . . .
C5A_10 C 0.4854(11) 0.4133(10) 0.3824(8) 0.085(4) Uani 1 1 d D U . . .
H5A_10 H 0.425163 0.397684 0.416241 0.102 Uiso 1 1 calc R U . . .
C2A_10 C 0.6559(11) 0.4542(13) 0.2875(9) 0.093(4) Uani 1 1 d D U . . .
H2A_10 H 0.718572 0.463676 0.257349 0.112 Uiso 1 1 calc R U . . .
C3A_10 C 0.5727(9) 0.4329(11) 0.2663(7) 0.077(4) Uani 1 1 d D U . . .
C17A_10 C 0.5754(11) 0.5132(8) 0.1295(7) 0.067(4) Uani 1 1 d D . . . .
C21A_10 C 0.6270(10) 0.4700(8) -0.2842(7) 0.085(5) Uani 1 1 d D . . . .
H21A_10 H 0.683687 0.492905 -0.276255 0.102 Uiso 1 1 calc R U . . .
C4A_10 C 0.4853(10) 0.4099(10) 0.3155(7) 0.076(4) Uani 1 1 d D U . . .
H4A_10 H 0.427785 0.392518 0.303556 0.091 Uiso 1 1 calc R U . . .
C23A_10 C 0.4657(9) 0.4046(8) -0.3083(6) 0.073(4) Uani 1 1 d D . . . .
H23A_10 H 0.410054 0.380992 -0.316691 0.088 Uiso 1 1 calc R U . . .
C12A_10 C 0.5579(11) 0.5156(7) -0.1561(6) 0.063(3) Uani 1 1 d D . . . .
C22A_10 C 0.6239(9) 0.4699(8) -0.3521(6) 0.069(4) Uani 1 1 d D . . . .
H22A_10 H 0.678904 0.492311 -0.390927 0.083 Uiso 1 1 calc R U . . .
C11A_10 C 0.5546(13) 0.3620(8) -0.0931(7) 0.074(4) Uani 1 1 d D . . . .
C1A_10 C 0.6449(13) 0.4612(13) 0.3540(9) 0.107(5) Uani 1 1 d D U . . .
H1A_10 H 0.698633 0.484853 0.364535 0.128 Uiso 1 1 calc R U . . .
C20A_10 C 0.5490(10) 0.4373(8) -0.2277(6) 0.079(5) Uani 1 1 d D . . . .
O1A_11 O 0.8444(15) 1.7083(8) -0.1278(9) 0.134(6) Uani 1 1 d D . . . .
O3A_11 O 0.7874(13) 1.1921(8) 0.1088(8) 0.114(5) Uani 1 1 d D . . . .
O2A_11 O 0.8068(9) 1.5489(7) -0.2438(5) 0.078(3) Uani 1 1 d D . . . .
O4A_11 O 0.8059(8) 1.3525(7) 0.2234(5) 0.083(3) Uani 1 1 d D . . . .
N1A_11 N 0.8283(11) 1.8426(11) -0.3911(8) 0.102(5) Uani 1 1 d D U . . .
N3A_11 N 0.8014(11) 1.2719(7) 0.1643(7) 0.080(4) Uani 1 1 d D . . . .
N2A_11 N 0.8220(9) 1.6285(7) -0.1853(6) 0.067(3) Uani 1 1 d D . . . .
N4A_11 N 0.8253(8) 1.0645(7) 0.3719(6) 0.074(3) Uani 1 1 d D . . . .
C6A_11 C 0.8240(14) 1.6410(9) -0.1222(8) 0.094(6) Uani 1 1 d D . . . .
C24A_11 C 0.7332(10) 1.1773(9) 0.2952(8) 0.100(7) Uani 1 1 d D . . . .
H24A_11 H 0.675142 1.207430 0.290354 0.121 Uiso 1 1 calc R U . . .
C16A_11 C 0.8128(6) 1.4806(4) -0.1118(3) 0.069(4) Uani 1 1 d DG . . . .
C15A_11 C 0.8058(7) 1.4032(5) -0.1092(4) 0.078(4) Uani 1 1 d G . . . .
H15A_11 H 0.804100 1.398633 -0.154509 0.093 Uiso 1 1 calc R U . . .
C14A_11 C 0.8012(7) 1.3325(4) -0.0404(5) 0.077(4) Uani 1 1 d G . . . .
H14A_11 H 0.796420 1.279603 -0.038601 0.092 Uiso 1 1 calc R U . . .
C13A_11 C 0.8036(6) 1.3391(3) 0.0259(4) 0.066(3) Uani 1 1 d DG . . . .
C19A_11 C 0.8106(4) 1.4165(3) 0.0233(3) 0.063(3) Uani 1 1 d G . . . .
C18A_11 C 0.8152(4) 1.4872(3) -0.0456(3) 0.066(3) Uani 1 1 d G . . . .
C7A_11 C 0.8222(6) 1.5646(3) -0.0482(4) 0.063(3) Uani 1 1 d DG . . . .
C8A_11 C 0.8246(7) 1.5713(4) 0.0181(4) 0.068(3) Uani 1 1 d G . . . .
H8A_11 H 0.829399 1.624148 0.016302 0.082 Uiso 1 1 calc R U . . .
C9A_11 C 0.8201(6) 1.5006(5) 0.0869(4) 0.068(3) Uani 1 1 d G . . . .
H9A_11 H 0.821719 1.505120 0.132211 0.082 Uiso 1 1 calc R U . . .
C10A_11 C 0.8131(6) 1.4232(4) 0.0895(3) 0.063(3) Uani 1 1 d DG . . . .
C5A_11 C 0.7629(13) 1.8306(12) -0.3315(9) 0.111(6) Uani 1 1 d D U . . .
H5A_11 H 0.715037 1.870383 -0.336486 0.133 Uiso 1 1 calc R U . . .
C2A_11 C 0.8971(11) 1.7206(11) -0.3172(8) 0.090(5) Uani 1 1 d D U . . .
H2A_11 H 0.948582 1.683963 -0.313350 0.107 Uiso 1 1 calc R U . . .
C3A_11 C 0.8297(11) 1.7024(10) -0.2551(8) 0.095(5) Uani 1 1 d D U . . .
C17A_11 C 0.8113(12) 1.5530(9) -0.1861(7) 0.079(5) Uani 1 1 d D . . . .
C21A_11 C 0.8903(10) 1.1546(9) 0.2453(7) 0.091(6) Uani 1 1 d D . . . .
H21A_11 H 0.942499 1.169831 0.204399 0.110 Uiso 1 1 calc R U . . .
C4A_11 C 0.7622(12) 1.7615(11) -0.2620(10) 0.105(5) Uani 1 1 d D U . . .
H4A_11 H 0.715822 1.755069 -0.219710 0.126 Uiso 1 1 calc R U . . .
C23A_11 C 0.7443(10) 1.1098(9) 0.3621(7) 0.089(5) Uani 1 1 d D . . . .
H23A_11 H 0.692705 1.094147 0.403478 0.107 Uiso 1 1 calc R U . . .
C12A_11 C 0.8017(13) 1.2618(8) 0.1008(7) 0.074(4) Uani 1 1 d D . . . .
C22A_11 C 0.8988(10) 1.0874(8) 0.3133(6) 0.079(4) Uani 1 1 d D . . . .
H22A_11 H 0.956626 1.056890 0.319019 0.095 Uiso 1 1 calc R U . . .
C11A_11 C 0.8107(11) 1.3480(8) 0.1643(6) 0.066(3) Uani 1 1 d D . . . .
C1A_11 C 0.8952(12) 1.7867(10) -0.3832(8) 0.088(4) Uani 1 1 d D U . . .
H1A_11 H 0.942307 1.794177 -0.425388 0.106 Uiso 1 1 calc R U . . .
C20A_11 C 0.8079(10) 1.2001(8) 0.2357(7) 0.085(5) Uani 1 1 d D . . . .
O1A_12 O 0.2912(10) 0.4444(8) 0.8498(7) 0.094(4) Uani 1 1 d D . . . .
O3A_12 O 0.3596(18) 0.7226(10) 1.0787(10) 0.146(7) Uani 1 1 d D . . . .
O2A_12 O 0.3457(11) 0.7236(8) 0.7289(6) 0.093(4) Uani 1 1 d D . . . .
O4A_12 O 0.3393(11) 0.4420(8) 1.1963(6) 0.097(4) Uani 1 1 d D . . . .
N1A_12 N 0.3315(8) 0.5845(7) 0.5770(5) 0.065(3) Uani 1 1 d D U . . .
N3A_12 N 0.3453(13) 0.5831(8) 1.1378(7) 0.095(5) Uani 1 1 d D . . . .
N2A_12 N 0.3159(10) 0.5849(7) 0.7896(7) 0.074(3) Uani 1 1 d D . . . .
N4A_12 N 0.3515(9) 0.5809(8) 1.3471(7) 0.083(4) Uani 1 1 d D . . . .
C20A_12 C 0.3428(10) 0.5832(8) 1.2108(6) 0.075(4) Uani 1 1 d D . . . .
C2A_12 C 0.2417(11) 0.5630(12) 0.6955(8) 0.086(4) Uani 1 1 d D U . . .
H2A_12 H 0.181192 0.546670 0.729020 0.103 Uiso 1 1 calc R U . . .
C1A_12 C 0.2484(10) 0.5629(10) 0.6260(7) 0.077(3) Uani 1 1 d D U . . .
H1A_12 H 0.191365 0.546703 0.612585 0.093 Uiso 1 1 calc R U . . .
C22A_12 C 0.2732(9) 0.5449(8) 1.3369(7) 0.075(4) Uani 1 1 d D . . . .
H22A_12 H 0.221358 0.518999 1.377819 0.090 Uiso 1 1 calc R U . . .
C4A_12 C 0.4078(10) 0.6129(9) 0.6653(7) 0.071(3) Uani 1 1 d D U . . .
H4A_12 H 0.464793 0.632549 0.675941 0.086 Uiso 1 1 calc R U . . .
C11A_12 C 0.3368(12) 0.5064(9) 1.1377(8) 0.076(4) Uani 1 1 d D . . . .
C17A_12 C 0.3322(13) 0.6614(9) 0.7889(7) 0.084(5) Uani 1 1 d D . . . .
C5A_12 C 0.4069(10) 0.6092(8) 0.5980(7) 0.066(3) Uani 1 1 d D U . . .
H5A_12 H 0.466344 0.626228 0.563378 0.080 Uiso 1 1 calc R U . . .
C21A_12 C 0.2660(10) 0.5446(8) 1.2688(8) 0.079(4) Uani 1 1 d D . . . .
H21A_12 H 0.210627 0.518861 1.262289 0.095 Uiso 1 1 calc R U . . .
C6A_12 C 0.2995(11) 0.5080(9) 0.8535(7) 0.078(5) Uani 1 1 d D . . . .
C23A_12 C 0.4255(10) 0.6188(9) 1.2906(8) 0.090(5) Uani 1 1 d D . . . .
H23A_12 H 0.480459 0.644755 1.297349 0.108 Uiso 1 1 calc R U . . .
C7A_12 C 0.3149(6) 0.5087(5) 0.9260(4) 0.062(3) Uani 1 1 d DG . . . .
C8A_12 C 0.3082(7) 0.4341(4) 0.9917(4) 0.076(4) Uani 1 1 d G . . . .
H8A_12 H 0.299679 0.383727 0.989288 0.091 Uiso 1 1 calc R U . . .
C9A_12 C 0.3141(6) 0.4334(5) 1.0608(4) 0.064(4) Uani 1 1 d G . . . .
H9A_12 H 0.309471 0.382429 1.105643 0.077 Uiso 1 1 calc R U . . .
C10A_12 C 0.3266(6) 0.5071(5) 1.0643(3) 0.084(5) Uani 1 1 d DG . . . .
C19A_12 C 0.3333(5) 0.5817(5) 0.9986(3) 0.066(3) Uani 1 1 d G . . . .
C18A_12 C 0.3275(5) 0.5824(4) 0.9295(3) 0.085(5) Uani 1 1 d G . . . .
C16A_12 C 0.3342(7) 0.6570(5) 0.8639(3) 0.063(3) Uani 1 1 d DG . . . .
C15A_12 C 0.3467(8) 0.7308(4) 0.8673(4) 0.107(7) Uani 1 1 d G . . . .
H15A_12 H 0.351253 0.781696 0.822464 0.128 Uiso 1 1 calc R U . . .
C14A_12 C 0.3525(9) 0.7300(5) 0.9364(5) 0.142(11) Uani 1 1 d G . . . .
H14A_12 H 0.361047 0.780402 0.938817 0.170 Uiso 1 1 calc R U . . .
C13A_12 C 0.3458(8) 0.6554(5) 1.0021(4) 0.093(6) Uani 1 1 d DG . . . .
C24A_12 C 0.4199(9) 0.6189(8) 1.2226(7) 0.076(4) Uani 1 1 d D . . . .
H24A_12 H 0.472427 0.645203 1.182212 0.091 Uiso 1 1 calc R U . . .
C12A_12 C 0.3541(16) 0.6599(10) 1.0723(9) 0.098(6) Uani 1 1 d D . . . .
C3A_12 C 0.3232(9) 0.5870(10) 0.7156(7) 0.074(3) Uani 1 1 d D U . . .
O5_14 O 0.0478(12) 0.1439(11) 0.5748(10) 0.118(4) Uani 1 1 d D U . . .
O7_14 O 0.2306(9) 0.4694(8) 0.5173(7) 0.084(3) Uani 1 1 d D U . . .
O6_14 O 0.1954(13) 0.1157(12) 0.5431(10) 0.136(5) Uani 1 1 d D U . . .
O8_14 O 0.3808(7) 0.4304(8) 0.5318(6) 0.071(3) Uani 1 1 d D U . . .
C30_14 C 0.1884(19) 0.3283(17) 0.6634(13) 0.136(8) Uani 1 1 d D U . . .
H30A_14 H 0.232717 0.339279 0.692845 0.204 Uiso 1 1 calc R U . . .
H30B_14 H 0.151847 0.275218 0.695194 0.204 Uiso 1 1 calc R U . . .
H30C_14 H 0.141850 0.372260 0.646138 0.204 Uiso 1 1 calc R U . . .
C28_14 C 0.3364(14) 0.2639(13) 0.6185(15) 0.118(6) Uani 1 1 d D U . . .
H28A_14 H 0.395797 0.286624 0.580004 0.142 Uiso 1 1 calc R U . . .
H28B_14 H 0.353487 0.254987 0.668027 0.142 Uiso 1 1 calc R U . . .
C25_14 C 0.1387(15) 0.1485(9) 0.5736(8) 0.116(5) Uani 1 1 d D U . . .
C32_14 C 0.0762(14) 0.3179(17) 0.5594(15) 0.123(8) Uani 1 1 d D U . . .
H32A_14 H 0.043352 0.307119 0.523875 0.184 Uiso 1 1 calc R U . . .
H32B_14 H 0.077475 0.377113 0.544590 0.184 Uiso 1 1 calc R U . . .
H32C_14 H 0.039976 0.287506 0.610611 0.184 Uiso 1 1 calc R U . . .
C29_14 C 0.2487(13) 0.3252(9) 0.5952(10) 0.095(4) Uani 1 1 d D U . . .
C27_14 C 0.2983(17) 0.1840(13) 0.6229(18) 0.132(6) Uani 1 1 d D U . . .
H27A_14 H 0.302891 0.137745 0.673466 0.159 Uiso 1 1 calc R U . . .
H27B_14 H 0.337861 0.172061 0.584187 0.159 Uiso 1 1 calc R U . . .
C33_14 C 0.1830(13) 0.2893(11) 0.5582(10) 0.097(4) Uani 1 1 d D U . . .
C26_14 C 0.1888(16) 0.1944(11) 0.6088(14) 0.123(5) Uani 1 1 d D U . . .
H26_14 H 0.148090 0.180707 0.658663 0.148 Uiso 1 1 calc R U . . .
C31_14 C 0.2895(10) 0.4143(9) 0.5448(6) 0.077(3) Uani 1 1 d D U . . .
C34_14 C 0.2325(14) 0.3175(13) 0.4755(10) 0.090(5) Uani 1 1 d D U . . .
H34A_14 H 0.198594 0.289379 0.452770 0.135 Uiso 1 1 calc R U . . .
H34B_14 H 0.302004 0.303788 0.475220 0.135 Uiso 1 1 calc R U . . .
H34C_14 H 0.228254 0.377320 0.446283 0.135 Uiso 1 1 calc R U . . .
O5_15 O 0.3275(9) 0.7329(9) 0.3864(8) 0.095(3) Uani 1 1 d D U . . .
O7_15 O 0.1577(7) 0.9971(7) 0.4534(6) 0.072(2) Uani 1 1 d D U . . .
O6_15 O 0.1900(9) 0.6620(8) 0.4395(7) 0.094(3) Uani 1 1 d D U . . .
O8_15 O 0.0072(8) 0.9627(8) 0.4637(7) 0.081(3) Uani 1 1 d D U . . .
C30_15 C 0.170(2) 0.9890(13) 0.3113(11) 0.137(8) Uani 1 1 d D U . . .
H30A_15 H 0.188124 0.965124 0.276432 0.205 Uiso 1 1 calc R U . . .
H30B_15 H 0.125648 1.033571 0.289614 0.205 Uiso 1 1 calc R U . . .
H30C_15 H 0.230265 1.010993 0.319301 0.205 Uiso 1 1 calc R U . . .
C28_15 C 0.0348(13) 0.8716(13) 0.3785(13) 0.110(5) Uani 1 1 d D U . . .
H28A_15 H -0.010406 0.843370 0.426736 0.132 Uiso 1 1 calc R U . . .
H28B_15 H -0.003803 0.908889 0.338896 0.132 Uiso 1 1 calc R U . . .
C25_15 C 0.2384(11) 0.7293(9) 0.4002(6) 0.085(3) Uani 1 1 d D U . . .
C32_15 C 0.3010(13) 0.8818(15) 0.4151(13) 0.117(7) Uani 1 1 d D U . . .
H32A_15 H 0.322015 0.928770 0.365546 0.175 Uiso 1 1 calc R U . . .
H32B_15 H 0.304191 0.898458 0.454981 0.175 Uiso 1 1 calc R U . . .
H32C_15 H 0.344714 0.836467 0.422359 0.175 Uiso 1 1 calc R U . . .
C29_15 C 0.1189(12) 0.9218(9) 0.3875(10) 0.093(4) Uani 1 1 d D U . . .
C27_15 C 0.0840(14) 0.8074(13) 0.3557(14) 0.112(5) Uani 1 1 d D U . . .
H27A_15 H 0.053629 0.751368 0.388925 0.135 Uiso 1 1 calc R U . . .
H27B_15 H 0.077960 0.821714 0.302469 0.135 Uiso 1 1 calc R U . . .
C33_15 C 0.1933(13) 0.8527(10) 0.4189(9) 0.091(4) Uani 1 1 d D U . . .
C26_15 C 0.1936(12) 0.8123(10) 0.3659(10) 0.091(4) Uani 1 1 d D U . . .
H26_15 H 0.233101 0.848603 0.315799 0.109 Uiso 1 1 calc R U . . .
C31_15 C 0.0936(10) 0.9641(5) 0.4388(6) 0.069(3) Uani 1 1 d D U . . .
C34_15 C 0.158(2) 0.779(2) 0.4961(18) 0.194(14) Uani 1 1 d D U . . .
H34A_15 H 0.154632 0.796571 0.535913 0.291 Uiso 1 1 calc R U . . .
H34B_15 H 0.092700 0.758272 0.495672 0.291 Uiso 1 1 calc R U . . .
H34C_15 H 0.204805 0.735130 0.505893 0.291 Uiso 1 1 calc R U . . .
O5_16 O 0.6657(8) 0.5505(8) 0.4615(6) 0.081(3) Uani 1 1 d D U . . .
O7_16 O 0.8267(13) 0.8661(10) 0.4354(10) 0.119(5) Uani 1 1 d D U . . .
O6_16 O 0.5170(8) 0.5891(9) 0.4534(7) 0.083(3) Uani 1 1 d D U . . .
O8_16 O 0.6824(11) 0.9105(10) 0.4486(10) 0.121(5) Uani 1 1 d D U . . .
C30_16 C 0.782(3) 0.846(3) 0.311(2) 0.170(14) Uani 0.71(3) 1 d D U P A 1
H30A_16 H 0.786062 0.906060 0.280681 0.254 Uiso 0.71(3) 1 calc R U P A 1
H30B_16 H 0.847429 0.826530 0.322862 0.254 Uiso 0.71(3) 1 calc R U P A 1
H30C_16 H 0.757309 0.820535 0.281873 0.254 Uiso 0.71(3) 1 calc R U P A 1
C28_16 C 0.6042(18) 0.8315(14) 0.367(2) 0.107(7) Uani 0.71(3) 1 d D U P A 1
H28A_16 H 0.562636 0.833221 0.410981 0.128 Uiso 0.71(3) 1 calc R U P A 1
H28B_16 H 0.596917 0.883072 0.321253 0.128 Uiso 0.71(3) 1 calc R U P A 1
C25_16 C 0.6065(10) 0.6063(9) 0.4377(6) 0.078(3) Uani 1 1 d D U . . .
C32_16 C 0.8139(16) 0.703(2) 0.430(2) 0.109(9) Uani 0.71(3) 1 d D U P A 1
H32A_16 H 0.817910 0.647862 0.471102 0.164 Uiso 0.71(3) 1 calc R U P A 1
H32B_16 H 0.855421 0.742545 0.436108 0.164 Uiso 0.71(3) 1 calc R U P A 1
H32C_16 H 0.837103 0.703474 0.381240 0.164 Uiso 0.71(3) 1 calc R U P A 1
C29_16 C 0.7146(17) 0.8231(13) 0.3806(13) 0.102(5) Uani 0.71(3) 1 d D U P A 1
C27_16 C 0.5726(17) 0.7578(15) 0.3583(17) 0.099(6) Uani 0.71(3) 1 d D U P A 1
H27A_16 H 0.570653 0.773207 0.304280 0.119 Uiso 0.71(3) 1 calc R U P A 1
H27B_16 H 0.506362 0.735372 0.387077 0.119 Uiso 0.71(3) 1 calc R U P A 1
C33_16 C 0.7040(17) 0.7292(13) 0.4312(12) 0.110(6) Uani 0.71(3) 1 d D U P A 1
C26_16 C 0.6510(18) 0.6935(11) 0.3898(12) 0.087(5) Uani 0.71(3) 1 d D U P A 1
H26_16 H 0.697981 0.694841 0.346473 0.105 Uiso 0.71(3) 1 calc R U P A 1
C31_16 C 0.7395(15) 0.8704(8) 0.4245(8) 0.122(5) Uani 1 1 d D U . . .
C34_16 C 0.658(2) 0.7035(19) 0.5144(12) 0.095(8) Uani 0.71(3) 1 d D U P A 1
H34A_16 H 0.699464 0.663617 0.548808 0.143 Uiso 0.71(3) 1 calc R U P A 1
H34B_16 H 0.591670 0.678337 0.523892 0.143 Uiso 0.71(3) 1 calc R U P A 1
H34C_16 H 0.654256 0.752364 0.523122 0.143 Uiso 0.71(3) 1 calc R U P A 1
O5_17 O 0.7366(16) 0.0082(17) 0.5594(16) 0.190(8) Uani 1 1 d D U . . .
O7_17 O 0.7001(13) 0.3555(13) 0.5614(12) 0.137(5) Uani 1 1 d D U . . .
O6_17 O 0.8829(11) 0.0532(11) 0.5358(10) 0.110(4) Uani 1 1 d D U . . .
O8_17 O 0.5554(12) 0.3013(12) 0.5754(11) 0.126(5) Uani 1 1 d D U . . .
C30_17 C 0.621(2) 0.1673(17) 0.6992(13) 0.230(16) Uani 1 1 d D U . . .
H30A_17 H 0.643728 0.111877 0.728191 0.345 Uiso 1 1 calc R U . . .
H30B_17 H 0.624719 0.199338 0.727082 0.345 Uiso 1 1 calc R U . . .
H30C_17 H 0.552430 0.163011 0.691405 0.345 Uiso 1 1 calc R U . . .
C28_17 C 0.7932(16) 0.1985(18) 0.642(2) 0.165(7) Uani 1 1 d D U . . .
H28A_17 H 0.838156 0.242608 0.600509 0.199 Uiso 1 1 calc R U . . .
H28B_17 H 0.797461 0.200607 0.689605 0.199 Uiso 1 1 calc R U . . .
C25_17 C 0.7998(16) 0.0502(12) 0.5672(10) 0.157(6) Uani 1 1 d D U . . .
C32_17 C 0.574(2) 0.128(2) 0.585(2) 0.195(13) Uani 1 1 d D U . . .
H32A_17 H 0.573551 0.096762 0.555866 0.293 Uiso 1 1 calc R U . . .
H32B_17 H 0.549977 0.091406 0.638485 0.293 Uiso 1 1 calc R U . . .
H32C_17 H 0.531584 0.174351 0.565650 0.293 Uiso 1 1 calc R U . . .
C29_17 C 0.6854(16) 0.2097(13) 0.6234(15) 0.152(6) Uani 1 1 d D U . . .
C27_17 C 0.8211(19) 0.1130(19) 0.648(2) 0.157(7) Uani 1 1 d D U . . .
H27A_17 H 0.886591 0.117351 0.618441 0.188 Uiso 1 1 calc R U . . .
H27B_17 H 0.824058 0.073416 0.701718 0.188 Uiso 1 1 calc R U . . .
C33_17 C 0.6831(18) 0.1608(16) 0.5776(13) 0.162(7) Uani 1 1 d D U . . .
C26_17 C 0.742(2) 0.0836(16) 0.6174(17) 0.149(6) Uani 1 1 d D U . . .
H26_17 H 0.697809 0.038752 0.659928 0.179 Uiso 1 1 calc R U . . .
C31_17 C 0.6424(15) 0.2950(12) 0.5838(8) 0.130(5) Uani 1 1 d D U . . .
C34_17 C 0.7207(19) 0.2177(13) 0.4927(12) 0.112(6) Uani 1 1 d D U . . .
H34A_17 H 0.701032 0.192533 0.461997 0.168 Uiso 1 1 calc R U . . .
H34B_17 H 0.792835 0.224679 0.485233 0.168 Uiso 1 1 calc R U . . .
H34C_17 H 0.692017 0.271609 0.477172 0.168 Uiso 1 1 calc R U . . .

loop_
_atom_site_aniso_label
_atom_site_aniso_U_11
_atom_site_aniso_U_22
_atom_site_aniso_U_33
_atom_site_aniso_U_23
_atom_site_aniso_U_13
_atom_site_aniso_U_12
Cd2 0.0953(6) 0.0764(7) 0.0494(5) -0.0433(5) -0.0204(4) 0.0149(5)
Cd1 0.1221(8) 0.0408(6) 0.0491(5) -0.0066(4) -0.0222(5) 0.0036(5)
Cd4 0.1074(8) 0.0566(7) 0.0475(5) -0.0049(4) -0.0162(4) 0.0042(5)
Cd3 0.1175(8) 0.0868(9) 0.0421(4) -0.0415(5) -0.0274(4) 0.0258(6)
O1A_9 0.113(9) 0.101(11) 0.064(7) -0.027(7) -0.029(6) 0.004(7)
O3A_9 0.110(9) 0.094(11) 0.084(9) -0.027(8) -0.023(7) -0.001(7)
O2A_9 0.175(14) 0.092(12) 0.072(8) -0.030(8) -0.020(8) 0.029(10)
O4A_9 0.169(13) 0.050(8) 0.068(7) -0.017(6) -0.013(7) -0.011(7)
N1A_9 0.105(7) 0.065(7) 0.064(6) -0.019(6) -0.025(5) 0.004(6)
N3A_9 0.077(7) 0.043(7) 0.071(8) -0.014(6) -0.016(5) 0.003(5)
N2A_9 0.099(9) 0.061(9) 0.056(7) -0.015(6) -0.019(6) 0.023(7)
N4A_9 0.089(7) 0.044(7) 0.062(7) -0.011(6) -0.005(5) -0.003(6)
C20A_9 0.073(8) 0.077(11) 0.044(6) -0.010(7) 0.000(5) -0.012(7)
C2A_9 0.096(8) 0.063(8) 0.068(7) -0.018(6) -0.019(6) -0.001(6)
C1A_9 0.091(7) 0.056(7) 0.068(7) -0.012(6) -0.016(6) 0.012(6)
C22A_9 0.088(10) 0.081(12) 0.056(8) 0.009(8) -0.007(7) 0.019(9)
C4A_9 0.098(8) 0.086(9) 0.062(7) -0.017(7) -0.011(6) 0.013(7)
C11A_9 0.073(8) 0.069(12) 0.053(8) -0.013(7) 0.007(6) -0.004(7)
C17A_9 0.143(16) 0.052(11) 0.070(10) -0.021(8) -0.034(10) 0.021(10)
C5A_9 0.110(8) 0.065(8) 0.072(8) -0.016(7) -0.020(7) 0.018(7)
C21A_9 0.074(8) 0.062(10) 0.075(9) -0.036(8) -0.009(6) 0.003(7)
C6A_9 0.082(9) 0.054(9) 0.087(11) -0.036(8) -0.022(7) 0.013(7)
C23A_9 0.165(19) 0.052(11) 0.078(12) -0.012(9) 0.040(12) -0.004(11)
C7A_9 0.058(7) 0.087(12) 0.047(7) -0.010(7) -0.012(5) 0.011(7)
C8A_9 0.073(8) 0.053(9) 0.064(8) -0.020(7) -0.016(6) 0.001(6)
C9A_9 0.071(8) 0.072(11) 0.078(10) -0.022(8) -0.007(7) 0.004(7)
C10A_9 0.062(7) 0.042(7) 0.058(7) -0.009(6) -0.015(5) 0.003(5)
C19A_9 0.053(6) 0.068(8) 0.060(6) -0.025(5) -0.012(4) 0.018(5)
C18A_9 0.073(7) 0.054(7) 0.065(6) -0.028(5) -0.010(5) 0.017(5)
C16A_9 0.132(16) 0.103(18) 0.083(13) -0.032(13) -0.026(11) 0.021(13)
C15A_9 0.17(2) 0.108(18) 0.069(12) -0.029(12) -0.023(12) 0.051(15)
C14A_9 0.092(10) 0.077(13) 0.065(9) -0.022(9) -0.007(7) 0.013(9)
C13A_9 0.082(9) 0.052(9) 0.077(10) -0.030(8) -0.012(7) 0.012(7)
C24A_9 0.122(14) 0.084(14) 0.075(11) -0.008(10) -0.001(10) 0.037(11)
C12A_9 0.072(8) 0.083(13) 0.056(8) -0.025(8) -0.019(6) 0.017(8)
C3A_9 0.092(8) 0.072(8) 0.059(7) -0.021(6) -0.014(6) 0.003(7)
O1A_10 0.091(6) 0.093(9) 0.058(6) -0.040(6) -0.021(5) 0.022(6)
O3A_10 0.088(6) 0.086(8) 0.069(7) -0.041(6) -0.023(5) 0.025(6)
O2A_10 0.120(9) 0.108(11) 0.060(6) -0.045(7) -0.011(6) 0.003(8)
O4A_10 0.165(12) 0.092(10) 0.067(7) -0.050(7) -0.041(7) 0.026(8)
N1A_10 0.081(6) 0.133(10) 0.063(6) -0.062(6) -0.006(5) 0.016(6)
N3A_10 0.090(7) 0.069(8) 0.055(7) -0.037(6) -0.021(5) 0.017(6)
N2A_10 0.067(6) 0.075(9) 0.049(6) -0.038(6) -0.012(4) 0.007(6)
N4A_10 0.097(8) 0.084(9) 0.046(6) -0.040(6) -0.020(5) 0.003(7)
C6A_10 0.084(9) 0.102(15) 0.044(7) -0.021(8) -0.017(6) 0.007(9)
C24A_10 0.139(15) 0.076(12) 0.062(9) -0.039(9) -0.022(9) -0.010(11)
C10A_10 0.097(10) 0.109(15) 0.046(7) -0.038(9) -0.022(7) 0.027(9)
C9A_10 0.100(10) 0.079(12) 0.064(9) -0.044(9) -0.019(7) 0.025(8)
C8A_10 0.107(11) 0.104(15) 0.055(8) -0.035(9) -0.023(7) 0.028(10)
C7A_10 0.086(8) 0.072(11) 0.037(6) -0.020(6) -0.013(5) 0.018(7)
C18A_10 0.063(6) 0.076(6) 0.044(4) -0.034(4) -0.014(4) 0.007(5)
C19A_10 0.062(6) 0.067(5) 0.042(4) -0.031(3) -0.013(3) 0.011(5)
C13A_10 0.063(6) 0.067(5) 0.044(4) -0.030(3) -0.012(4) 0.010(4)
C14A_10 0.071(7) 0.066(5) 0.052(4) -0.032(4) -0.016(4) 0.010(5)
C15A_10 0.080(8) 0.077(6) 0.054(4) -0.037(4) -0.015(4) 0.006(5)
C16A_10 0.062(6) 0.078(6) 0.050(4) -0.039(4) -0.014(4) 0.007(5)
C5A_10 0.081(7) 0.124(10) 0.059(6) -0.050(7) -0.008(5) 0.014(7)
C2A_10 0.081(7) 0.140(11) 0.073(7) -0.061(7) -0.009(6) -0.003(7)
C3A_10 0.076(6) 0.106(9) 0.064(7) -0.052(7) -0.005(5) -0.008(7)
C17A_10 0.080(8) 0.084(11) 0.053(5) -0.043(6) -0.017(5) 0.009(7)
C21A_10 0.126(13) 0.076(12) 0.058(9) -0.032(9) -0.023(9) -0.002(10)
C4A_10 0.072(6) 0.107(9) 0.055(6) -0.043(6) -0.006(5) 0.001(6)
C23A_10 0.110(11) 0.073(11) 0.041(6) -0.028(7) -0.012(6) 0.003(8)
C12A_10 0.088(8) 0.063(9) 0.041(4) -0.027(5) -0.012(5) 0.006(7)
C22A_10 0.094(9) 0.078(11) 0.046(7) -0.040(7) -0.005(6) -0.006(8)
C11A_10 0.100(10) 0.090(13) 0.053(8) -0.047(9) -0.019(7) 0.017(9)
C1A_10 0.093(8) 0.158(11) 0.071(7) -0.056(8) 0.000(6) 0.004(8)
C20A_10 0.106(11) 0.093(13) 0.046(7) -0.037(8) -0.016(7) 0.015(10)
O1A_11 0.178(16) 0.095(13) 0.091(11) -0.016(10) 0.013(10) -0.038(12)
O3A_11 0.159(13) 0.091(12) 0.091(10) -0.035(9) -0.040(9) 0.012(10)
O2A_11 0.105(7) 0.057(7) 0.067(6) -0.022(5) -0.023(5) 0.005(6)
O4A_11 0.087(7) 0.084(9) 0.064(6) -0.023(6) -0.012(5) 0.024(6)
N1A_11 0.107(8) 0.102(10) 0.063(7) -0.010(7) -0.011(6) 0.006(7)
N3A_11 0.104(9) 0.064(9) 0.070(8) -0.022(7) -0.034(7) 0.011(7)
N2A_11 0.086(7) 0.052(8) 0.059(7) -0.021(6) -0.009(5) 0.012(6)
N4A_11 0.093(8) 0.054(8) 0.054(6) -0.004(6) -0.019(5) 0.013(6)
C6A_11 0.087(11) 0.105(18) 0.077(11) -0.031(12) -0.011(8) -0.001(11)
C24A_11 0.106(12) 0.105(16) 0.060(10) -0.009(10) -0.023(8) 0.034(11)
C16A_11 0.072(8) 0.073(11) 0.059(8) -0.028(7) -0.015(6) 0.015(7)
C15A_11 0.105(11) 0.069(11) 0.049(7) -0.016(7) -0.019(7) 0.018(8)
C14A_11 0.093(10) 0.048(9) 0.090(11) -0.034(8) -0.004(8) 0.001(7)
C13A_11 0.093(9) 0.043(8) 0.063(8) -0.022(7) -0.020(6) 0.013(7)
C19A_11 0.067(7) 0.058(6) 0.058(4) -0.020(4) -0.017(4) 0.009(5)
C18A_11 0.082(8) 0.058(6) 0.055(4) -0.021(4) -0.019(5) 0.005(5)
C7A_11 0.069(7) 0.059(5) 0.058(5) -0.024(5) -0.007(5) 0.003(5)
C8A_11 0.081(8) 0.062(6) 0.060(5) -0.026(4) -0.012(5) 0.003(6)
C9A_11 0.076(8) 0.067(5) 0.059(5) -0.026(4) -0.011(5) 0.009(5)
C10A_11 0.064(6) 0.064(5) 0.054(4) -0.020(4) -0.013(4) 0.011(5)
C5A_11 0.106(9) 0.106(11) 0.082(9) -0.013(8) 0.000(7) 0.021(8)
C2A_11 0.082(7) 0.092(10) 0.070(7) -0.015(7) -0.013(6) 0.014(7)
C3A_11 0.092(8) 0.095(10) 0.074(8) -0.020(7) -0.009(6) 0.021(7)
C17A_11 0.076(9) 0.089(14) 0.060(9) -0.022(8) -0.013(6) 0.003(8)
C21A_11 0.109(12) 0.090(14) 0.072(10) -0.032(10) -0.028(8) 0.043(10)
C4A_11 0.100(8) 0.098(10) 0.086(9) -0.019(8) 0.001(7) 0.018(8)
C23A_11 0.121(13) 0.072(12) 0.058(9) -0.014(8) -0.019(8) 0.011(10)
C12A_11 0.094(10) 0.051(10) 0.076(10) -0.029(8) -0.010(7) 0.017(8)
C22A_11 0.108(11) 0.065(10) 0.042(7) -0.006(7) -0.009(6) -0.014(8)
C11A_11 0.073(7) 0.064(6) 0.057(5) -0.021(5) -0.020(5) 0.010(6)
C1A_11 0.094(8) 0.093(10) 0.057(7) -0.018(7) -0.005(6) 0.006(7)
C20A_11 0.104(12) 0.057(10) 0.090(12) -0.029(9) -0.021(9) 0.021(9)
O1A_12 0.120(9) 0.098(10) 0.090(8) -0.068(8) -0.002(7) -0.022(7)
O3A_12 0.23(2) 0.124(16) 0.101(12) -0.072(12) -0.016(12) 0.007(14)
O2A_12 0.128(9) 0.103(10) 0.059(7) -0.045(7) -0.020(6) 0.005(8)
O4A_12 0.129(10) 0.120(12) 0.067(7) -0.060(8) -0.031(6) 0.011(8)
N1A_12 0.092(6) 0.086(7) 0.040(4) -0.045(5) -0.019(4) 0.009(5)
N3A_12 0.121(11) 0.123(15) 0.048(7) -0.041(9) -0.026(7) 0.023(10)
N2A_12 0.089(8) 0.076(10) 0.072(8) -0.045(8) -0.018(6) 0.009(7)
N4A_12 0.115(10) 0.078(10) 0.065(8) -0.038(7) -0.025(7) 0.030(8)
C20A_12 0.115(12) 0.071(11) 0.054(8) -0.040(8) -0.026(7) 0.013(9)
C2A_12 0.094(8) 0.120(10) 0.061(7) -0.059(7) -0.004(6) -0.001(7)
C1A_12 0.095(7) 0.115(9) 0.046(5) -0.058(6) -0.009(5) 0.001(7)
C22A_12 0.085(9) 0.077(11) 0.062(9) -0.028(8) -0.018(7) 0.005(8)
C4A_12 0.084(7) 0.101(9) 0.050(6) -0.051(6) -0.016(5) 0.009(6)
C11A_12 0.078(9) 0.089(13) 0.088(12) -0.060(11) -0.022(8) 0.007(8)
C17A_12 0.096(10) 0.109(16) 0.070(10) -0.057(11) -0.027(8) 0.041(10)
C5A_12 0.087(7) 0.086(8) 0.047(5) -0.047(5) -0.016(5) 0.013(6)
C21A_12 0.096(11) 0.068(11) 0.088(12) -0.045(9) -0.025(9) 0.022(9)
C6A_12 0.072(8) 0.107(15) 0.068(9) -0.052(10) -0.003(6) -0.004(8)
C23A_12 0.111(12) 0.097(15) 0.070(10) -0.046(10) -0.012(9) 0.008(11)
C7A_12 0.074(8) 0.076(10) 0.050(7) -0.038(7) -0.015(5) 0.010(7)
C8A_12 0.072(8) 0.095(13) 0.079(10) -0.059(10) 0.000(7) -0.010(8)
C9A_12 0.054(6) 0.093(11) 0.054(7) -0.040(7) -0.009(5) 0.004(6)
C10A_12 0.054(7) 0.143(17) 0.071(9) -0.063(11) -0.013(6) 0.022(8)
C19A_12 0.081(8) 0.066(9) 0.062(6) -0.038(7) -0.017(5) 0.014(7)
C18A_12 0.065(7) 0.142(17) 0.071(7) -0.067(10) -0.017(6) 0.028(9)
C16A_12 0.082(8) 0.067(10) 0.059(8) -0.043(7) -0.019(6) 0.009(7)
C15A_12 0.133(15) 0.14(2) 0.074(12) -0.068(13) -0.033(10) 0.032(14)
C14A_12 0.22(3) 0.12(2) 0.14(2) -0.09(2) -0.05(2) 0.03(2)
C13A_12 0.117(13) 0.108(16) 0.049(8) -0.031(9) -0.019(8) 0.012(11)
C24A_12 0.097(10) 0.070(11) 0.059(8) -0.028(8) -0.014(7) 0.013(8)
C12A_12 0.117(13) 0.109(17) 0.111(16) -0.084(15) -0.031(11) 0.024(12)
C3A_12 0.079(7) 0.101(9) 0.063(6) -0.057(6) -0.009(5) 0.014(6)
O5_14 0.144(10) 0.098(10) 0.106(9) -0.042(8) -0.019(8) 0.005(9)
O7_14 0.118(7) 0.068(7) 0.076(6) -0.040(5) -0.021(5) 0.005(6)
O6_14 0.163(12) 0.121(12) 0.105(10) -0.034(9) -0.019(9) -0.006(10)
O8_14 0.086(6) 0.080(7) 0.064(5) -0.048(5) -0.011(4) 0.004(5)
C30_14 0.150(16) 0.112(16) 0.099(15) -0.010(13) -0.007(13) -0.020(14)
C28_14 0.130(10) 0.113(10) 0.093(9) -0.029(9) -0.025(8) 0.015(9)
C25_14 0.147(10) 0.094(9) 0.099(9) -0.039(8) -0.015(8) 0.002(9)
C32_14 0.107(13) 0.114(16) 0.128(17) -0.041(14) -0.004(12) -0.008(12)
C29_14 0.115(8) 0.091(8) 0.080(7) -0.040(6) -0.016(6) 0.001(7)
C27_14 0.148(11) 0.110(11) 0.114(10) -0.026(10) -0.031(9) 0.021(10)
C33_14 0.125(9) 0.089(8) 0.085(8) -0.045(7) -0.020(7) 0.009(7)
C26_14 0.150(9) 0.100(9) 0.103(9) -0.032(8) -0.023(8) 0.007(8)
C31_14 0.100(7) 0.084(7) 0.059(6) -0.039(6) -0.024(5) 0.006(6)
C34_14 0.111(11) 0.073(11) 0.087(11) -0.039(9) -0.010(9) 0.023(9)
O5_15 0.108(7) 0.095(8) 0.096(8) -0.055(7) -0.017(6) 0.018(6)
O7_15 0.087(5) 0.058(6) 0.069(6) -0.026(5) -0.010(4) 0.008(4)
O6_15 0.113(8) 0.084(8) 0.088(7) -0.041(6) -0.016(6) 0.025(6)
O8_15 0.093(6) 0.060(6) 0.074(6) -0.017(5) -0.013(5) -0.004(5)
C30_15 0.183(18) 0.137(18) 0.075(12) -0.038(12) -0.011(12) 0.022(15)
C28_15 0.144(10) 0.104(10) 0.083(8) -0.038(8) -0.035(8) 0.016(9)
C25_15 0.110(7) 0.079(7) 0.083(7) -0.053(6) -0.016(6) 0.020(7)
C32_15 0.131(14) 0.132(17) 0.098(13) -0.061(12) -0.020(10) 0.053(13)
C29_15 0.124(8) 0.078(7) 0.080(7) -0.037(6) -0.027(6) 0.021(7)
C27_15 0.152(10) 0.100(10) 0.084(8) -0.037(8) -0.030(8) 0.023(9)
C33_15 0.131(8) 0.078(8) 0.079(7) -0.048(6) -0.022(7) 0.028(7)
C26_15 0.129(8) 0.082(8) 0.076(7) -0.048(6) -0.018(6) 0.022(7)
C31_15 0.098(7) 0.052(6) 0.065(6) -0.030(5) -0.026(5) 0.006(6)
C34_15 0.17(2) 0.16(2) 0.18(2) -0.03(2) 0.022(19) -0.017(18)
O5_16 0.087(6) 0.091(8) 0.069(6) -0.040(6) -0.010(5) 0.006(5)
O7_16 0.171(11) 0.078(9) 0.108(9) -0.041(7) -0.025(9) -0.007(9)
O6_16 0.095(7) 0.095(8) 0.064(6) -0.041(6) -0.011(5) 0.004(6)
O8_16 0.143(10) 0.101(10) 0.117(10) -0.045(8) -0.016(8) -0.029(8)
C30_16 0.17(2) 0.16(2) 0.14(2) -0.04(2) -0.02(2) -0.04(2)
C28_16 0.118(11) 0.094(11) 0.099(11) -0.034(10) -0.022(10) -0.004(10)
C25_16 0.093(7) 0.086(8) 0.065(6) -0.045(6) -0.005(5) 0.002(6)
C32_16 0.111(16) 0.13(2) 0.111(18) -0.077(15) -0.005(14) -0.024(15)
C29_16 0.126(10) 0.089(10) 0.098(9) -0.047(8) -0.023(8) -0.027(8)
C27_16 0.109(11) 0.093(11) 0.087(10) -0.033(9) -0.018(9) -0.017(9)
C33_16 0.128(10) 0.100(11) 0.101(10) -0.042(9) -0.018(9) -0.018(9)
C26_16 0.106(9) 0.086(9) 0.076(8) -0.041(7) -0.011(7) -0.013(8)
C31_16 0.146(10) 0.091(9) 0.116(9) -0.038(8) -0.010(9) -0.020(9)
C34_16 0.129(19) 0.097(18) 0.069(13) -0.049(12) -0.001(12) -0.031(15)
O5_17 0.190(14) 0.178(15) 0.189(15) -0.063(13) -0.060(13) 0.027(13)
O7_17 0.154(11) 0.122(12) 0.143(12) -0.066(10) -0.030(10) 0.012(9)
O6_17 0.120(9) 0.127(11) 0.113(10) -0.073(8) -0.046(7) 0.052(8)
O8_17 0.139(10) 0.130(11) 0.118(10) -0.065(9) -0.018(9) 0.026(9)
C30_17 0.20(2) 0.20(3) 0.20(3) -0.02(2) 0.00(2) 0.03(2)
C28_17 0.166(12) 0.172(13) 0.160(13) -0.071(12) -0.049(11) 0.033(12)
C25_17 0.162(11) 0.160(12) 0.156(11) -0.069(10) -0.060(10) 0.029(10)
C32_17 0.18(2) 0.15(2) 0.24(3) -0.06(2) -0.05(2) -0.009(19)
C29_17 0.158(10) 0.152(11) 0.153(11) -0.072(10) -0.035(9) 0.029(10)
C27_17 0.159(12) 0.163(13) 0.156(13) -0.074(11) -0.041(11) 0.036(11)
C33_17 0.170(11) 0.145(12) 0.171(12) -0.071(10) -0.034(10) 0.027(10)
C26_17 0.157(11) 0.153(11) 0.156(11) -0.080(10) -0.048(9) 0.034(10)
C31_17 0.141(10) 0.129(11) 0.135(10) -0.070(9) -0.029(9) 0.025(9)
C34_17 0.172(17) 0.077(12) 0.113(14) -0.067(11) -0.019(13) 0.020(12)

loop_
_atom_type_symbol
_atom_type_description
_atom_type_scat_dispersion_real
_atom_type_scat_dispersion_imag
_atom_type_scat_source
C C 0.0181 0.0091 'International Tables Vol C Tables 4.2.6.8 and 6.1.1.4'
H H 0.0000 0.0000 'International Tables Vol C Tables 4.2.6.8 and 6.1.1.4'
Cd Cd 0.1185 4.6533 'International Tables Vol C Tables 4.2.6.8 and 6.1.1.4'
N N 0.0311 0.0180 'International Tables Vol C Tables 4.2.6.8 and 6.1.1.4'
O O 0.0492 0.0322 'International Tables Vol C Tables 4.2.6.8 and 6.1.1.4'

loop_
_exptl_crystal_face_index_h
_exptl_crystal_face_index_k
_exptl_crystal_face_index_l
_exptl_crystal_face_perp_dist
0 12 3 0.0503
-2 11 3 0.0506
1 9 -2 0.0516
1 -2 -12 0.0891
0 -11 -10 0.0621
-1 -10 1 0.0448
0 11 10 0.0456
-7 6 -1 0.0500
3 11 4 0.0526
8 5 4 0.0763
2 -11 -2 0.0427
-8 5 -1 0.0489
-7 -7 -5 0.0355
3 -11 -2 0.0434
1 -11 -1 0.0452
1 -1 -1 0.0454
-5 7 9 0.0516

loop_
_geom_angle_atom_site_label_1
_geom_angle_atom_site_label_2
_geom_angle_atom_site_label_3
_geom_angle
_geom_angle_site_symmetry_1
_geom_angle_site_symmetry_3
_geom_angle_publ_flag
N1A_12 Cd2 N4A_12 175.9(4) . 1_554 ?
N1A_12 Cd2 O7_14 90.6(4) . . ?
N1A_12 Cd2 O8_14 86.4(4) . . ?
N1A_12 Cd2 O5_15 97.9(4) . . ?
N1A_12 Cd2 O6_15 91.3(4) . . ?
N1A_12 Cd2 O6_16 87.7(4) . . ?
N4A_12 Cd2 O8_14 90.9(4) 1_554 . ?
N4A_12 Cd2 O5_15 84.2(5) 1_554 . ?
N4A_12 Cd2 O6_15 92.7(4) 1_554 . ?
N4A_12 Cd2 O6_16 88.7(4) 1_554 . ?
O7_14 Cd2 N4A_12 90.2(4) . 1_554 ?
O7_14 Cd2 O8_14 52.1(3) . . ?
O7_14 Cd2 O5_15 137.9(4) . . ?
O7_14 Cd2 O6_15 85.9(4) . . ?
O7_14 Cd2 O6_16 127.1(5) . . ?
O5_15 Cd2 O8_14 168.6(4) . . ?
O5_15 Cd2 O6_16 94.6(5) . . ?
O6_15 Cd2 O8_14 137.9(4) . . ?
O6_15 Cd2 O5_15 52.9(4) . . ?
O6_15 Cd2 O6_16 147.0(5) . . ?
O6_16 Cd2 O8_14 75.0(4) . . ?
N1A_9 Cd1 N4A_9 174.1(4) . 1_564 ?
N1A_9 Cd1 O5_14 91.5(6) . . ?
N1A_9 Cd1 O6_14 86.2(5) . . ?
N1A_9 Cd1 O7_15 89.1(4) . 1_545 ?
N1A_9 Cd1 O8_15 88.0(4) . 1_545 ?
N1A_9 Cd1 O6_17 93.4(6) . 1_455 ?
N4A_9 Cd1 O6_14 93.8(5) 1_564 . ?
N4A_9 Cd1 O7_15 85.0(4) 1_564 1_545 ?
N4A_9 Cd1 O8_15 88.3(4) 1_564 1_545 ?
O5_14 Cd1 N4A_9 93.2(5) . 1_564 ?
O5_14 Cd1 O6_14 53.9(5) . . ?
O5_14 Cd1 O7_15 144.4(5) . 1_545 ?
O5_14 Cd1 O8_15 165.1(5) . 1_545 ?
O6_14 Cd1 O8_15 140.9(5) . 1_545 ?
O7_15 Cd1 O6_14 90.7(5) 1_545 . ?
O7_15 Cd1 O8_15 50.6(3) 1_545 1_545 ?
O6_17 Cd1 N4A_9 90.1(5) 1_455 1_564 ?
O6_17 Cd1 O5_14 88.0(6) 1_455 . ?
O6_17 Cd1 O6_14 141.8(6) 1_455 . ?
O6_17 Cd1 O7_15 127.6(5) 1_455 1_545 ?
O6_17 Cd1 O8_15 77.1(5) 1_455 1_545 ?
N1A_11 Cd4 O8_15 92.3(5) 1_546 1_655 ?
N1A_11 Cd4 O8_16 100.5(6) 1_546 . ?
N1A_11 Cd4 C31_16 98.1(5) 1_546 . ?
N1A_11 Cd4 O6_17 90.3(6) 1_546 1_565 ?
N4A_11 Cd4 N1A_11 177.2(5) . 1_546 ?
N4A_11 Cd4 O8_15 89.4(4) . 1_655 ?
N4A_11 Cd4 O8_16 79.6(5) . . ?
N4A_11 Cd4 C31_16 83.2(4) . . ?
N4A_11 Cd4 O5_17 96.3(7) . 1_565 ?
N4A_11 Cd4 O6_17 88.0(5) . 1_565 ?
O8_15 Cd4 O8_16 141.0(5) 1_655 . ?
O8_15 Cd4 C31_16 114.9(6) 1_655 . ?
O8_15 Cd4 O6_17 74.5(4) 1_655 1_565 ?
O7_16 Cd4 N1A_11 91.9(6) . 1_546 ?
O7_16 Cd4 N4A_11 90.4(5) . . ?
O7_16 Cd4 O8_15 89.8(6) . 1_655 ?
O7_16 Cd4 O8_16 53.3(4) . . ?
O7_16 Cd4 C31_16 26.3(4) . . ?
O7_16 Cd4 O5_17 145.6(7) . 1_565 ?
O7_16 Cd4 O6_17 164.3(6) . 1_565 ?
O8_16 Cd4 C31_16 27.1(4) . . ?
O8_16 Cd4 O6_17 141.2(5) . 1_565 ?
O5_17 Cd4 N1A_11 80.8(8) 1_565 1_546 ?
O5_17 Cd4 O8_15 123.8(6) 1_565 1_655 ?
O5_17 Cd4 O8_16 94.7(7) 1_565 . ?
O5_17 Cd4 C31_16 121.2(7) 1_565 . ?
O5_17 Cd4 O6_17 50.1(5) 1_565 1_565 ?
O6_17 Cd4 C31_16 166.9(5) 1_565 . ?
N1A_10 Cd3 O8_14 90.2(4) . . ?
N1A_10 Cd3 O5_16 87.9(5) . . ?
N1A_10 Cd3 O6_16 88.6(5) . . ?
N1A_10 Cd3 O7_17 95.9(6) . . ?
N4A_10 Cd3 N1A_10 178.1(5) 1_556 . ?
N4A_10 Cd3 O8_14 90.9(4) 1_556 . ?
N4A_10 Cd3 O5_16 92.6(4) 1_556 . ?
N4A_10 Cd3 O6_16 93.1(4) 1_556 . ?
N4A_10 Cd3 O7_17 82.3(5) 1_556 . ?
O8_14 Cd3 O5_16 132.4(4) . . ?
O8_14 Cd3 O6_16 79.7(4) . . ?
O8_14 Cd3 O7_17 143.1(5) . . ?
O5_16 Cd3 O6_16 52.7(3) . . ?
O5_16 Cd3 O7_17 84.2(5) . . ?
O6_16 Cd3 O7_17 136.6(5) . . ?
O8_17 Cd3 N1A_10 88.3(6) . . ?
O8_17 Cd3 N4A_10 90.1(6) . 1_556 ?
O8_17 Cd3 O8_14 90.8(5) . . ?
O8_17 Cd3 O5_16 136.6(5) . . ?
O8_17 Cd3 O6_16 170.0(5) . . ?
O8_17 Cd3 O7_17 53.2(5) . . ?
C27A C26A H26A 113.1 . . ?
C33A C26A H26A 113.1 . . ?
C33A C26A C27A 93(3) . . ?
C25_16 C26A H26A 113.1 . . ?
C25_16 C26A C27A 112(3) . . ?
C25_16 C26A C33A 111(3) . . ?
H30A C30A H30B 109.5 . . ?
H30A C30A H30C 109.5 . . ?
H30B C30A H30C 109.5 . . ?
C29A C30A H30A 109.5 . . ?
C29A C30A H30B 109.5 . . ?
C29A C30A H30C 109.5 . . ?
C26A C27A H27A 111.9 . . ?
C26A C27A H27B 111.9 . . ?
H27A C27A H27B 109.6 . . ?
C28A C27A C26A 100(3) . . ?
C28A C27A H27A 111.9 . . ?
C28A C27A H27B 111.9 . . ?
C26A C33A C34A 109(3) . . ?
C29A C33A C26A 107(2) . . ?
C29A C33A C32A 105(3) . . ?
C29A C33A C34A 110(3) . . ?
C32A C33A C26A 111(3) . . ?
C32A C33A C34A 115(4) . . ?
C30A C29A C33A 113.1(19) . . ?
C30A C29A C28A 100.0(16) . . ?
C30A C29A C31_16 115(3) . . ?
C33A C29A C28A 96(2) . . ?
C31_16 C29A C33A 114(3) . . ?
C31_16 C29A C28A 116(3) . . ?
C33A C32A H32A 109.5 . . ?
C33A C32A H32B 109.5 . . ?
C33A C32A H32C 109.5 . . ?
H32A C32A H32B 109.5 . . ?
H32A C32A H32C 109.5 . . ?
H32B C32A H32C 109.5 . . ?
C27A C28A C29A 111(3) . . ?
C27A C28A H28A 109.5 . . ?
C27A C28A H28B 109.5 . . ?
C29A C28A H28A 109.5 . . ?
C29A C28A H28B 109.5 . . ?
H28A C28A H28B 108.1 . . ?
C33A C34A H34A 109.5 . . ?
C33A C34A H34B 109.5 . . ?
C33A C34A H34C 109.5 . . ?
H34A C34A H34B 109.5 . . ?
H34A C34A H34C 109.5 . . ?
H34B C34A H34C 109.5 . . ?
C1A_9 N1A_9 Cd1 123.3(10) . . ?
C5A_9 N1A_9 Cd1 119.4(10) . . ?
C5A_9 N1A_9 C1A_9 117.2(14) . . ?
C11A_9 N3A_9 C20A_9 118.8(10) . . ?
C12A_9 N3A_9 C20A_9 118.5(10) . . ?
C12A_9 N3A_9 C11A_9 122.6(10) . . ?
C17A_9 N2A_9 C3A_9 115.6(11) . . ?
C6A_9 N2A_9 C17A_9 125.0(11) . . ?
C6A_9 N2A_9 C3A_9 119.4(11) . . ?
C22A_9 N4A_9 Cd1 120.7(8) . 1_546 ?
C22A_9 N4A_9 C23A_9 116.5(10) . . ?
C23A_9 N4A_9 Cd1 122.8(9) . 1_546 ?
C21A_9 C20A_9 N3A_9 121.0(11) . . ?
C24A_9 C20A_9 N3A_9 119.7(11) . . ?
C24A_9 C20A_9 C21A_9 119.3(10) . . ?
C1A_9 C2A_9 H2A_9 121.7 . . ?
C3A_9 C2A_9 H2A_9 121.7 . . ?
C3A_9 C2A_9 C1A_9 116.5(15) . . ?
N1A_9 C1A_9 C2A_9 124.5(14) . . ?
N1A_9 C1A_9 H1A_9 117.8 . . ?
C2A_9 C1A_9 H1A_9 117.8 . . ?
N4A_9 C22A_9 H22A_9 118.8 . . ?
N4A_9 C22A_9 C21A_9 122.5(11) . . ?
C21A_9 C22A_9 H22A_9 118.8 . . ?
C5A_9 C4A_9 H4A_9 119.5 . . ?
C3A_9 C4A_9 H4A_9 119.5 . . ?
C3A_9 C4A_9 C5A_9 121.1(16) . . ?
O4A_9 C11A_9 N3A_9 119.8(11) . . ?
O4A_9 C11A_9 C10A_9 123.0(11) . . ?
N3A_9 C11A_9 C10A_9 117.1(10) . . ?
O2A_9 C17A_9 N2A_9 120.5(12) . . ?
O2A_9 C17A_9 C16A_9 123.7(12) . . ?
N2A_9 C17A_9 C16A_9 115.7(11) . . ?
N1A_9 C5A_9 C4A_9 119.7(16) . . ?
N1A_9 C5A_9 H5A_9 120.2 . . ?
C4A_9 C5A_9 H5A_9 120.2 . . ?
C20A_9 C21A_9 C22A_9 119.9(11) . . ?
C20A_9 C21A_9 H21A_9 120.0 . . ?
C22A_9 C21A_9 H21A_9 120.0 . . ?
O1A_9 C6A_9 N2A_9 118.7(12) . . ?
O1A_9 C6A_9 C7A_9 124.7(11) . . ?
N2A_9 C6A_9 C7A_9 116.1(10) . . ?
N4A_9 C23A_9 H23A_9 119.0 . . ?
N4A_9 C23A_9 C24A_9 122.0(12) . . ?
C24A_9 C23A_9 H23A_9 119.0 . . ?
C8A_9 C7A_9 C6A_9 120.0(6) . . ?
C8A_9 C7A_9 C18A_9 120.0 . . ?
C18A_9 C7A_9 C6A_9 120.0(6) . . ?
C7A_9 C8A_9 H8A_9 120.0 . . ?
C7A_9 C8A_9 C9A_9 120.0 . . ?
C9A_9 C8A_9 H8A_9 120.0 . . ?
C8A_9 C9A_9 H9A_9 120.0 . . ?
C8A_9 C9A_9 C10A_9 120.0 . . ?
C10A_9 C9A_9 H9A_9 120.0 . . ?
C9A_9 C10A_9 C11A_9 118.2(7) . . ?
C9A_9 C10A_9 C19A_9 120.0 . . ?
C19A_9 C10A_9 C11A_9 121.7(6) . . ?
C10A_9 C19A_9 C13A_9 120.0 . . ?
C18A_9 C19A_9 C10A_9 120.0 . . ?
C18A_9 C19A_9 C13A_9 120.0 . . ?
C19A_9 C18A_9 C7A_9 120.0 . . ?
C16A_9 C18A_9 C7A_9 120.0 . . ?
C16A_9 C18A_9 C19A_9 120.0 . . ?
C18A_9 C16A_9 C17A_9 122.4(7) . . ?
C18A_9 C16A_9 C15A_9 120.0 . . ?
C15A_9 C16A_9 C17A_9 117.6(7) . . ?
C16A_9 C15A_9 H15A_9 120.0 . . ?
C14A_9 C15A_9 C16A_9 120.0 . . ?
C14A_9 C15A_9 H15A_9 120.0 . . ?
C15A_9 C14A_9 H14A_9 120.0 . . ?
C15A_9 C14A_9 C13A_9 120.0 . . ?
C13A_9 C14A_9 H14A_9 120.0 . . ?
C19A_9 C13A_9 C12A_9 120.4(6) . . ?
C14A_9 C13A_9 C19A_9 120.0 . . ?
C14A_9 C13A_9 C12A_9 119.6(6) . . ?
C20A_9 C24A_9 C23A_9 119.8(11) . . ?
C20A_9 C24A_9 H24A_9 120.1 . . ?
C23A_9 C24A_9 H24A_9 120.1 . . ?
O3A_9 C12A_9 N3A_9 122.2(12) . . ?
O3A_9 C12A_9 C13A_9 120.1(12) . . ?
N3A_9 C12A_9 C13A_9 117.7(9) . . ?
C2A_9 C3A_9 N2A_9 119.8(13) . . ?
C2A_9 C3A_9 C4A_9 121.0(15) . . ?
C4A_9 C3A_9 N2A_9 119.1(13) . . ?
C5A_10 N1A_10 Cd3 122.7(9) . . ?
C5A_10 N1A_10 C1A_10 115.1(14) . . ?
C1A_10 N1A_10 Cd3 122.1(11) . . ?
C12A_10 N3A_10 C20A_10 117.6(9) . . ?
C11A_10 N3A_10 C12A_10 126.0(10) . . ?
C11A_10 N3A_10 C20A_10 116.2(9) . . ?
C6A_10 N2A_10 C3A_10 114.7(10) . . ?
C6A_10 N2A_10 C17A_10 124.7(10) . . ?
C17A_10 N2A_10 C3A_10 120.3(11) . . ?
C23A_10 N4A_10 Cd3 123.4(8) . 1_554 ?
C22A_10 N4A_10 Cd3 116.9(7) . 1_554 ?
C22A_10 N4A_10 C23A_10 119.6(9) . . ?
O1A_10 C6A_10 N2A_10 122.3(11) . . ?
O1A_10 C6A_10 C7A_10 121.3(12) . . ?
N2A_10 C6A_10 C7A_10 116.4(9) . . ?
C23A_10 C24A_10 H24A_10 120.2 . . ?
C23A_10 C24A_10 C20A_10 119.5(11) . . ?
C20A_10 C24A_10 H24A_10 120.2 . . ?
C9A_10 C10A_10 C19A_10 120.0 . . ?
C9A_10 C10A_10 C11A_10 120.0(6) . . ?
C19A_10 C10A_10 C11A_10 119.9(6) . . ?
C10A_10 C9A_10 H9A_10 120.0 . . ?
C8A_10 C9A_10 C10A_10 120.0 . . ?
C8A_10 C9A_10 H9A_10 120.0 . . ?
C9A_10 C8A_10 H8A_10 120.0 . . ?
C9A_10 C8A_10 C7A_10 120.0 . . ?
C7A_10 C8A_10 H8A_10 120.0 . . ?
C8A_10 C7A_10 C6A_10 118.5(6) . . ?
C8A_10 C7A_10 C18A_10 120.0 . . ?
C18A_10 C7A_10 C6A_10 121.4(6) . . ?
C7A_10 C18A_10 C16A_10 120.0 . . ?
C19A_10 C18A_10 C7A_10 120.0 . . ?
C19A_10 C18A_10 C16A_10 120.0 . . ?
C18A_10 C19A_10 C10A_10 120.0 . . ?
C18A_10 C19A_10 C13A_10 120.0 . . ?
C13A_10 C19A_10 C10A_10 120.0 . . ?
C19A_10 C13A_10 C12A_10 123.1(6) . . ?
C14A_10 C13A_10 C19A_10 120.0 . . ?
C14A_10 C13A_10 C12A_10 116.9(6) . . ?
C13A_10 C14A_10 H14A_10 120.0 . . ?
C13A_10 C14A_10 C15A_10 120.0 . . ?
C15A_10 C14A_10 H14A_10 120.0 . . ?
C14A_10 C15A_10 H15A_10 120.0 . . ?
C16A_10 C15A_10 C14A_10 120.0 . . ?
C16A_10 C15A_10 H15A_10 120.0 . . ?
C18A_10 C16A_10 C17A_10 120.3(6) . . ?
C15A_10 C16A_10 C18A_10 120.0 . . ?
C15A_10 C16A_10 C17A_10 119.6(6) . . ?
N1A_10 C5A_10 H5A_10 116.8 . . ?
N1A_10 C5A_10 C4A_10 126.4(14) . . ?
C4A_10 C5A_10 H5A_10 116.8 . . ?
C3A_10 C2A_10 H2A_10 121.0 . . ?
C1A_10 C2A_10 H2A_10 121.0 . . ?
C1A_10 C2A_10 C3A_10 117.9(15) . . ?
C2A_10 C3A_10 N2A_10 122.1(12) . . ?
C4A_10 C3A_10 N2A_10 118.1(11) . . ?
C4A_10 C3A_10 C2A_10 119.7(13) . . ?
O2A_10 C17A_10 N2A_10 118.5(11) . . ?
O2A_10 C17A_10 C16A_10 122.8(11) . . ?
N2A_10 C17A_10 C16A_10 116.8(10) . . ?
C22A_10 C21A_10 H21A_10 119.9 . . ?
C20A_10 C21A_10 H21A_10 119.9 . . ?
C20A_10 C21A_10 C22A_10 120.2(11) . . ?
C5A_10 C4A_10 C3A_10 116.8(13) . . ?
C5A_10 C4A_10 H4A_10 121.6 . . ?
C3A_10 C4A_10 H4A_10 121.6 . . ?
N4A_10 C23A_10 H23A_10 119.6 . . ?
C24A_10 C23A_10 N4A_10 120.8(11) . . ?
C24A_10 C23A_10 H23A_10 119.6 . . ?
O3A_10 C12A_10 N3A_10 119.0(10) . . ?
O3A_10 C12A_10 C13A_10 127.0(11) . . ?
N3A_10 C12A_10 C13A_10 114.0(9) . . ?
N4A_10 C22A_10 C21A_10 120.8(10) . . ?
N4A_10 C22A_10 H22A_10 119.6 . . ?
C21A_10 C22A_10 H22A_10 119.6 . . ?
O4A_10 C11A_10 N3A_10 121.0(11) . . ?
O4A_10 C11A_10 C10A_10 122.5(11) . . ?
N3A_10 C11A_10 C10A_10 116.4(10) . . ?
N1A_10 C1A_10 C2A_10 123.4(17) . . ?
N1A_10 C1A_10 H1A_10 118.3 . . ?
C2A_10 C1A_10 H1A_10 118.3 . . ?
C24A_10 C20A_10 N3A_10 122.8(11) . . ?
C21A_10 C20A_10 N3A_10 118.2(11) . . ?
C21A_10 C20A_10 C24A_10 119.0(10) . . ?
C5A_11 N1A_11 Cd4 124.3(13) . 1_564 ?
C5A_11 N1A_11 C1A_11 118.4(16) . . ?
C1A_11 N1A_11 Cd4 117.2(10) . 1_564 ?
C12A_11 N3A_11 C11A_11 124.4(11) . . ?
C12A_11 N3A_11 C20A_11 118.9(11) . . ?
C11A_11 N3A_11 C20A_11 115.9(10) . . ?
C6A_11 N2A_11 C3A_11 114.4(12) . . ?
C6A_11 N2A_11 C17A_11 126.6(11) . . ?
C17A_11 N2A_11 C3A_11 118.9(12) . . ?
C23A_11 N4A_11 Cd4 117.8(8) . . ?
C22A_11 N4A_11 Cd4 123.9(8) . . ?
C22A_11 N4A_11 C23A_11 118.3(10) . . ?
O1A_11 C6A_11 N2A_11 121.7(14) . . ?
O1A_11 C6A_11 C7A_11 120.8(13) . . ?
N2A_11 C6A_11 C7A_11 116.1(12) . . ?
C23A_11 C24A_11 H24A_11 120.8 . . ?
C20A_11 C24A_11 H24A_11 120.8 . . ?
C20A_11 C24A_11 C23A_11 118.4(11) . . ?
C15A_11 C16A_11 C18A_11 120.0 . . ?
C15A_11 C16A_11 C17A_11 117.1(6) . . ?
C18A_11 C16A_11 C17A_11 122.8(6) . . ?
C16A_11 C15A_11 H15A_11 120.0 . . ?
C14A_11 C15A_11 C16A_11 120.0 . . ?
C14A_11 C15A_11 H15A_11 120.0 . . ?
C15A_11 C14A_11 H14A_11 120.0 . . ?
C13A_11 C14A_11 C15A_11 120.0 . . ?
C13A_11 C14A_11 H14A_11 120.0 . . ?
C14A_11 C13A_11 C12A_11 120.0(6) . . ?
C19A_11 C13A_11 C14A_11 120.0 . . ?
C19A_11 C13A_11 C12A_11 120.0(6) . . ?
C13A_11 C19A_11 C18A_11 120.0 . . ?
C13A_11 C19A_11 C10A_11 120.0 . . ?
C18A_11 C19A_11 C10A_11 120.0 . . ?
C19A_11 C18A_11 C16A_11 120.0 . . ?
C19A_11 C18A_11 C7A_11 120.0 . . ?
C7A_11 C18A_11 C16A_11 120.0 . . ?
C18A_11 C7A_11 C6A_11 120.0(7) . . ?
C8A_11 C7A_11 C6A_11 120.0(7) . . ?
C8A_11 C7A_11 C18A_11 120.0 . . ?
C7A_11 C8A_11 H8A_11 120.0 . . ?
C9A_11 C8A_11 C7A_11 120.0 . . ?
C9A_11 C8A_11 H8A_11 120.0 . . ?
C8A_11 C9A_11 H9A_11 120.0 . . ?
C8A_11 C9A_11 C10A_11 120.0 . . ?
C10A_11 C9A_11 H9A_11 120.0 . . ?
C19A_11 C10A_11 C11A_11 121.2(6) . . ?
C9A_11 C10A_11 C19A_11 120.0 . . ?
C9A_11 C10A_11 C11A_11 118.8(6) . . ?
N1A_11 C5A_11 H5A_11 119.0 . . ?
N1A_11 C5A_11 C4A_11 122.0(18) . . ?
C4A_11 C5A_11 H5A_11 119.0 . . ?
C3A_11 C2A_11 H2A_11 118.1 . . ?
C1A_11 C2A_11 H2A_11 118.1 . . ?
C1A_11 C2A_11 C3A_11 123.7(16) . . ?
C2A_11 C3A_11 N2A_11 126.2(14) . . ?
C2A_11 C3A_11 C4A_11 115.5(15) . . ?
C4A_11 C3A_11 N2A_11 118.3(13) . . ?
O2A_11 C17A_11 N2A_11 121.5(12) . . ?
O2A_11 C17A_11 C16A_11 124.2(12) . . ?
N2A_11 C17A_11 C16A_11 114.2(9) . . ?
C22A_11 C21A_11 H21A_11 119.4 . . ?
C20A_11 C21A_11 H21A_11 119.4 . . ?
C20A_11 C21A_11 C22A_11 121.1(11) . . ?
C5A_11 C4A_11 H4A_11 120.4 . . ?
C3A_11 C4A_11 C5A_11 119.2(17) . . ?
C3A_11 C4A_11 H4A_11 120.4 . . ?
N4A_11 C23A_11 C24A_11 123.1(11) . . ?
N4A_11 C23A_11 H23A_11 118.4 . . ?
C24A_11 C23A_11 H23A_11 118.4 . . ?
O3A_11 C12A_11 N3A_11 118.0(13) . . ?
O3A_11 C12A_11 C13A_11 123.8(12) . . ?
N3A_11 C12A_11 C13A_11 117.5(10) . . ?
N4A_11 C22A_11 C21A_11 120.3(11) . . ?
N4A_11 C22A_11 H22A_11 119.8 . . ?
C21A_11 C22A_11 H22A_11 119.8 . . ?
O4A_11 C11A_11 N3A_11 120.7(11) . . ?
O4A_11 C11A_11 C10A_11 122.1(11) . . ?
N3A_11 C11A_11 C10A_11 116.7(9) . . ?
N1A_11 C1A_11 H1A_11 119.5 . . ?
C2A_11 C1A_11 N1A_11 121.0(16) . . ?
C2A_11 C1A_11 H1A_11 119.5 . . ?
C24A_11 C20A_11 N3A_11 120.9(12) . . ?
C24A_11 C20A_11 C21A_11 118.7(11) . . ?
C21A_11 C20A_11 N3A_11 120.4(12) . . ?
C1A_12 N1A_12 Cd2 120.8(8) . . ?
C5A_12 N1A_12 Cd2 123.8(8) . . ?
C5A_12 N1A_12 C1A_12 115.3(10) . . ?
C11A_12 N3A_12 C20A_12 117.6(10) . . ?
C11A_12 N3A_12 C12A_12 124.5(11) . . ?
C12A_12 N3A_12 C20A_12 117.9(11) . . ?
C17A_12 N2A_12 C3A_12 115.5(11) . . ?
C6A_12 N2A_12 C17A_12 126.5(11) . . ?
C6A_12 N2A_12 C3A_12 117.9(11) . . ?
C22A_12 N4A_12 Cd2 114.7(9) . 1_556 ?
C23A_12 N4A_12 Cd2 124.3(9) . 1_556 ?
C23A_12 N4A_12 C22A_12 120.6(11) . . ?
C21A_12 C20A_12 N3A_12 121.7(12) . . ?
C24A_12 C20A_12 N3A_12 118.7(12) . . ?
C24A_12 C20A_12 C21A_12 119.6(10) . . ?
C1A_12 C2A_12 H2A_12 120.3 . . ?
C3A_12 C2A_12 H2A_12 120.3 . . ?
C3A_12 C2A_12 C1A_12 119.5(13) . . ?
N1A_12 C1A_12 C2A_12 122.9(13) . . ?
N1A_12 C1A_12 H1A_12 118.6 . . ?
C2A_12 C1A_12 H1A_12 118.6 . . ?
N4A_12 C22A_12 H22A_12 118.9 . . ?
N4A_12 C22A_12 C21A_12 122.2(11) . . ?
C21A_12 C22A_12 H22A_12 118.9 . . ?
C5A_12 C4A_12 H4A_12 121.6 . . ?
C3A_12 C4A_12 H4A_12 121.6 . . ?
C3A_12 C4A_12 C5A_12 116.8(13) . . ?
O4A_12 C11A_12 N3A_12 120.3(12) . . ?
O4A_12 C11A_12 C10A_12 122.5(11) . . ?
N3A_12 C11A_12 C10A_12 117.2(11) . . ?
O2A_12 C17A_12 N2A_12 119.4(12) . . ?
O2A_12 C17A_12 C16A_12 125.8(12) . . ?
N2A_12 C17A_12 C16A_12 114.8(10) . . ?
N1A_12 C5A_12 C4A_12 126.6(13) . . ?
N1A_12 C5A_12 H5A_12 116.7 . . ?
C4A_12 C5A_12 H5A_12 116.7 . . ?
C20A_12 C21A_12 C22A_12 117.0(10) . . ?
C20A_12 C21A_12 H21A_12 121.5 . . ?
C22A_12 C21A_12 H21A_12 121.5 . . ?
O1A_12 C6A_12 N2A_12 123.0(12) . . ?
O1A_12 C6A_12 C7A_12 121.3(12) . . ?
N2A_12 C6A_12 C7A_12 114.4(10) . . ?
N4A_12 C23A_12 H23A_12 120.9 . . ?
N4A_12 C23A_12 C24A_12 118.1(11) . . ?
C24A_12 C23A_12 H23A_12 120.9 . . ?
C8A_12 C7A_12 C6A_12 118.7(7) . . ?
C8A_12 C7A_12 C18A_12 120.0 . . ?
C18A_12 C7A_12 C6A_12 121.1(7) . . ?
C7A_12 C8A_12 H8A_12 120.0 . . ?
C7A_12 C8A_12 C9A_12 120.0 . . ?
C9A_12 C8A_12 H8A_12 120.0 . . ?
C8A_12 C9A_12 H9A_12 120.0 . . ?
C10A_12 C9A_12 C8A_12 120.0 . . ?
C10A_12 C9A_12 H9A_12 120.0 . . ?
C9A_12 C10A_12 C11A_12 120.1(7) . . ?
C19A_12 C10A_12 C11A_12 119.8(7) . . ?
C19A_12 C10A_12 C9A_12 120.0 . . ?
C10A_12 C19A_12 C18A_12 120.0 . . ?
C10A_12 C19A_12 C13A_12 120.0 . . ?
C18A_12 C19A_12 C13A_12 120.0 . . ?
C19A_12 C18A_12 C7A_12 120.0 . . ?
C16A_12 C18A_12 C7A_12 120.0 . . ?
C16A_12 C18A_12 C19A_12 120.0 . . ?
C18A_12 C16A_12 C17A_12 122.4(7) . . ?
C15A_12 C16A_12 C17A_12 117.6(7) . . ?
C15A_12 C16A_12 C18A_12 120.0 . . ?
C16A_12 C15A_12 H15A_12 120.0 . . ?
C16A_12 C15A_12 C14A_12 120.0 . . ?
C14A_12 C15A_12 H15A_12 120.0 . . ?
C15A_12 C14A_12 H14A_12 120.0 . . ?
C15A_12 C14A_12 C13A_12 120.0 . . ?
C13A_12 C14A_12 H14A_12 120.0 . . ?
C19A_12 C13A_12 C12A_12 123.4(8) . . ?
C14A_12 C13A_12 C19A_12 120.0 . . ?
C14A_12 C13A_12 C12A_12 116.6(8) . . ?
C20A_12 C24A_12 C23A_12 122.5(11) . . ?
C20A_12 C24A_12 H24A_12 118.8 . . ?
C23A_12 C24A_12 H24A_12 118.8 . . ?
O3A_12 C12A_12 N3A_12 119.2(14) . . ?
O3A_12 C12A_12 C13A_12 125.6(14) . . ?
N3A_12 C12A_12 C13A_12 114.9(11) . . ?
C2A_12 C3A_12 N2A_12 119.0(11) . . ?
C4A_12 C3A_12 N2A_12 122.1(12) . . ?
C4A_12 C3A_12 C2A_12 118.9(12) . . ?
C25_14 O5_14 Cd1 95.7(12) . . ?
C31_14 O7_14 Cd2 100.7(9) . . ?
C25_14 O6_14 Cd1 88.9(13) . . ?
Cd3 O8_14 Cd2 103.0(4) . . ?
C31_14 O8_14 Cd2 85.5(9) . . ?
C31_14 O8_14 Cd3 171.4(11) . . ?
H30A_14 C30_14 H30B_14 109.5 . . ?
H30A_14 C30_14 H30C_14 109.5 . . ?
H30B_14 C30_14 H30C_14 109.5 . . ?
C29_14 C30_14 H30A_14 109.5 . . ?
C29_14 C30_14 H30B_14 109.5 . . ?
C29_14 C30_14 H30C_14 109.5 . . ?
H28A_14 C28_14 H28B_14 108.7 . . ?
C29_14 C28_14 H28A_14 110.6 . . ?
C29_14 C28_14 H28B_14 110.6 . . ?
C27_14 C28_14 H28A_14 110.6 . . ?
C27_14 C28_14 H28B_14 110.6 . . ?
C27_14 C28_14 C29_14 105.7(11) . . ?
O5_14 C25_14 C26_14 123.6(19) . . ?
O6_14 C25_14 O5_14 121.4(19) . . ?
O6_14 C25_14 C26_14 115(2) . . ?
H32A_14 C32_14 H32B_14 109.5 . . ?
H32A_14 C32_14 H32C_14 109.5 . . ?
H32B_14 C32_14 H32C_14 109.5 . . ?
C33_14 C32_14 H32A_14 109.5 . . ?
C33_14 C32_14 H32B_14 109.5 . . ?
C33_14 C32_14 H32C_14 109.5 . . ?
C30_14 C29_14 C28_14 112.1(18) . . ?
C30_14 C29_14 C33_14 109.9(17) . . ?
C30_14 C29_14 C31_14 104.4(13) . . ?
C33_14 C29_14 C28_14 104.6(12) . . ?
C31_14 C29_14 C28_14 110.7(14) . . ?
C31_14 C29_14 C33_14 115.3(12) . . ?
C28_14 C27_14 H27A_14 110.2 . . ?
C28_14 C27_14 H27B_14 110.2 . . ?
C28_14 C27_14 C26_14 107.5(12) . . ?
H27A_14 C27_14 H27B_14 108.5 . . ?
C26_14 C27_14 H27A_14 110.2 . . ?
C26_14 C27_14 H27B_14 110.2 . . ?
C32_14 C33_14 C29_14 112.5(17) . . ?
C32_14 C33_14 C26_14 112.6(17) . . ?
C32_14 C33_14 C34_14 110.3(14) . . ?
C29_14 C33_14 C26_14 101.4(12) . . ?
C34_14 C33_14 C29_14 107.3(15) . . ?
C34_14 C33_14 C26_14 112.4(16) . . ?
C25_14 C26_14 C27_14 123(2) . . ?
C25_14 C26_14 C33_14 108.5(13) . . ?
C25_14 C26_14 H26_14 106.8 . . ?
C27_14 C26_14 C33_14 104.1(13) . . ?
C27_14 C26_14 H26_14 106.8 . . ?
C33_14 C26_14 H26_14 106.8 . . ?
O7_14 C31_14 O8_14 121.2(14) . . ?
O7_14 C31_14 C29_14 119.0(13) . . ?
O8_14 C31_14 C29_14 119.8(13) . . ?
C33_14 C34_14 H34A_14 109.5 . . ?
C33_14 C34_14 H34B_14 109.5 . . ?
C33_14 C34_14 H34C_14 109.5 . . ?
H34A_14 C34_14 H34B_14 109.5 . . ?
H34A_14 C34_14 H34C_14 109.5 . . ?
H34B_14 C34_14 H34C_14 109.5 . . ?
C25_15 O5_15 Cd2 92.3(10) . . ?
C31_15 O7_15 Cd1 97.2(8) . 1_565 ?
C25_15 O6_15 Cd2 92.9(9) . . ?
Cd4 O8_15 Cd1 102.6(5) 1_455 1_565 ?
C31_15 O8_15 Cd1 90.0(8) . 1_565 ?
C31_15 O8_15 Cd4 166.0(11) . 1_455 ?
H30A_15 C30_15 H30B_15 109.5 . . ?
H30A_15 C30_15 H30C_15 109.5 . . ?
H30B_15 C30_15 H30C_15 109.5 . . ?
C29_15 C30_15 H30A_15 109.5 . . ?
C29_15 C30_15 H30B_15 109.5 . . ?
C29_15 C30_15 H30C_15 109.5 . . ?
H28A_15 C28_15 H28B_15 108.5 . . ?
C29_15 C28_15 H28A_15 110.2 . . ?
C29_15 C28_15 H28B_15 110.2 . . ?
C27_15 C28_15 H28A_15 110.2 . . ?
C27_15 C28_15 H28B_15 110.2 . . ?
C27_15 C28_15 C29_15 107.4(11) . . ?
O5_15 C25_15 O6_15 121.8(15) . . ?
O5_15 C25_15 C26_15 113.6(15) . . ?
O6_15 C25_15 C26_15 124.6(15) . . ?
H32A_15 C32_15 H32B_15 109.5 . . ?
H32A_15 C32_15 H32C_15 109.5 . . ?
H32B_15 C32_15 H32C_15 109.5 . . ?
C33_15 C32_15 H32A_15 109.5 . . ?
C33_15 C32_15 H32B_15 109.5 . . ?
C33_15 C32_15 H32C_15 109.5 . . ?
C30_15 C29_15 C28_15 113.0(18) . . ?
C30_15 C29_15 C33_15 107.1(13) . . ?
C30_15 C29_15 C31_15 106.2(13) . . ?
C28_15 C29_15 C33_15 99.7(11) . . ?
C31_15 C29_15 C28_15 118.1(13) . . ?
C31_15 C29_15 C33_15 112.3(11) . . ?
C28_15 C27_15 H27A_15 110.9 . . ?
C28_15 C27_15 H27B_15 110.9 . . ?
H27A_15 C27_15 H27B_15 108.9 . . ?
C26_15 C27_15 C28_15 104.2(11) . . ?
C26_15 C27_15 H27A_15 110.9 . . ?
C26_15 C27_15 H27B_15 110.9 . . ?
C32_15 C33_15 C29_15 116.4(14) . . ?
C26_15 C33_15 C32_15 108.4(14) . . ?
C26_15 C33_15 C29_15 102.0(11) . . ?
C34_15 C33_15 C32_15 110.7(16) . . ?
C34_15 C33_15 C29_15 116.4(19) . . ?
C34_15 C33_15 C26_15 101(2) . . ?
C25_15 C26_15 C27_15 113.6(15) . . ?
C25_15 C26_15 C33_15 109.9(11) . . ?
C25_15 C26_15 H26_15 109.4 . . ?
C27_15 C26_15 H26_15 109.4 . . ?
C33_15 C26_15 C27_15 104.9(11) . . ?
C33_15 C26_15 H26_15 109.4 . . ?
O7_15 C31_15 O8_15 121.7(13) . . ?
O7_15 C31_15 C29_15 120.8(12) . . ?
O8_15 C31_15 C29_15 117.5(13) . . ?
C33_15 C34_15 H34A_15 109.5 . . ?
C33_15 C34_15 H34B_15 109.5 . . ?
C33_15 C34_15 H34C_15 109.5 . . ?
H34A_15 C34_15 H34B_15 109.5 . . ?
H34A_15 C34_15 H34C_15 109.5 . . ?
H34B_15 C34_15 H34C_15 109.5 . . ?
C25_16 O5_16 Cd3 97.8(9) . . ?
C31_16 O7_16 Cd4 99.5(12) . . ?
Cd2 O6_16 Cd3 102.3(5) . . ?
C25_16 O6_16 Cd2 167.8(12) . . ?
C25_16 O6_16 Cd3 89.4(10) . . ?
C31_16 O8_16 Cd4 87.5(11) . . ?
H30A_16 C30_16 H30B_16 109.5 . . ?
H30A_16 C30_16 H30C_16 109.5 . . ?
H30B_16 C30_16 H30C_16 109.5 . . ?
C29_16 C30_16 H30A_16 109.5 . . ?
C29_16 C30_16 H30B_16 109.5 . . ?
C29_16 C30_16 H30C_16 109.5 . . ?
H28A_16 C28_16 H28B_16 108.4 . . ?
C29_16 C28_16 H28A_16 110.1 . . ?
C29_16 C28_16 H28B_16 110.1 . . ?
C27_16 C28_16 H28A_16 110.1 . . ?
C27_16 C28_16 H28B_16 110.1 . . ?
C27_16 C28_16 C29_16 107.9(12) . . ?
O5_16 C25_16 C26A 138(2) . . ?
O5_16 C25_16 C26_16 116.6(15) . . ?
O6_16 C25_16 C26A 101(2) . . ?
O6_16 C25_16 O5_16 120.0(14) . . ?
O6_16 C25_16 C26_16 123.5(16) . . ?
H32A_16 C32_16 H32B_16 109.5 . . ?
H32A_16 C32_16 H32C_16 109.5 . . ?
H32B_16 C32_16 H32C_16 109.5 . . ?
C33_16 C32_16 H32A_16 109.5 . . ?
C33_16 C32_16 H32B_16 109.5 . . ?
C33_16 C32_16 H32C_16 109.5 . . ?
C30_16 C29_16 C28_16 112(2) . . ?
C30_16 C29_16 C33_16 113(2) . . ?
C30_16 C29_16 C31_16 113(2) . . ?
C33_16 C29_16 C28_16 94.7(14) . . ?
C33_16 C29_16 C31_16 112.2(15) . . ?
C31_16 C29_16 C28_16 110.9(19) . . ?
C28_16 C27_16 H27A_16 110.6 . . ?
C28_16 C27_16 H27B_16 110.6 . . ?
C28_16 C27_16 C26_16 105.6(12) . . ?
H27A_16 C27_16 H27B_16 108.7 . . ?
C26_16 C27_16 H27A_16 110.6 . . ?
C26_16 C27_16 H27B_16 110.6 . . ?
C29_16 C33_16 C32_16 103(2) . . ?
C29_16 C33_16 C34_16 114(2) . . ?
C26_16 C33_16 C32_16 108(2) . . ?
C26_16 C33_16 C29_16 106.4(15) . . ?
C26_16 C33_16 C34_16 115.6(17) . . ?
C34_16 C33_16 C32_16 108.9(17) . . ?
C25_16 C26_16 C27_16 113.0(18) . . ?
C25_16 C26_16 H26_16 108.9 . . ?
C27_16 C26_16 H26_16 108.9 . . ?
C33_16 C26_16 C25_16 115.5(14) . . ?
C33_16 C26_16 C27_16 101.4(14) . . ?
C33_16 C26_16 H26_16 108.9 . . ?
C29A C31_16 Cd4 175(2) . . ?
O7_16 C31_16 Cd4 54.2(10) . . ?
O7_16 C31_16 C29A 131(2) . . ?
O7_16 C31_16 O8_16 119.4(17) . . ?
O7_16 C31_16 C29_16 113.0(18) . . ?
O8_16 C31_16 Cd4 65.4(10) . . ?
O8_16 C31_16 C29A 110(3) . . ?
O8_16 C31_16 C29_16 128(2) . . ?
C29_16 C31_16 Cd4 166.3(15) . . ?
C33_16 C34_16 H34A_16 109.5 . . ?
C33_16 C34_16 H34B_16 109.5 . . ?
C33_16 C34_16 H34C_16 109.5 . . ?
H34A_16 C34_16 H34B_16 109.5 . . ?
H34A_16 C34_16 H34C_16 109.5 . . ?
H34B_16 C34_16 H34C_16 109.5 . . ?
C25_17 O5_17 Cd4 102.0(17) . 1_545 ?
C31_17 O7_17 Cd3 85.1(13) . . ?
Cd1 O6_17 Cd4 105.7(6) 1_655 1_545 ?
C25_17 O6_17 Cd1 158.6(15) . 1_655 ?
C25_17 O6_17 Cd4 90.8(14) . 1_545 ?
C31_17 O8_17 Cd3 99.0(13) . . ?
H30A_17 C30_17 H30B_17 109.5 . . ?
H30A_17 C30_17 H30C_17 109.5 . . ?
H30B_17 C30_17 H30C_17 109.5 . . ?
C29_17 C30_17 H30A_17 109.5 . . ?
C29_17 C30_17 H30B_17 109.5 . . ?
C29_17 C30_17 H30C_17 109.5 . . ?
H28A_17 C28_17 H28B_17 108.7 . . ?
C29_17 C28_17 H28A_17 110.5 . . ?
C29_17 C28_17 H28B_17 110.5 . . ?
C27_17 C28_17 H28A_17 110.5 . . ?
C27_17 C28_17 H28B_17 110.5 . . ?
C27_17 C28_17 C29_17 106.3(12) . . ?
O5_17 C25_17 C26_17 103(2) . . ?
O6_17 C25_17 O5_17 117(2) . . ?
O6_17 C25_17 C26_17 140(2) . . ?
H32A_17 C32_17 H32B_17 109.5 . . ?
H32A_17 C32_17 H32C_17 109.5 . . ?
H32B_17 C32_17 H32C_17 109.5 . . ?
C33_17 C32_17 H32A_17 109.5 . . ?
C33_17 C32_17 H32B_17 109.5 . . ?
C33_17 C32_17 H32C_17 109.5 . . ?
C30_17 C29_17 C28_17 105.3(14) . . ?
C30_17 C29_17 C33_17 111.5(15) . . ?
C30_17 C29_17 C31_17 104.4(13) . . ?
C33_17 C29_17 C28_17 101.0(15) . . ?
C31_17 C29_17 C28_17 122.7(19) . . ?
C31_17 C29_17 C33_17 111.8(17) . . ?
C28_17 C27_17 H27A_17 110.2 . . ?
C28_17 C27_17 H27B_17 110.2 . . ?
H27A_17 C27_17 H27B_17 108.5 . . ?
C26_17 C27_17 C28_17 107.4(12) . . ?
C26_17 C27_17 H27A_17 110.2 . . ?
C26_17 C27_17 H27B_17 110.2 . . ?
C29_17 C33_17 C32_17 110.1(14) . . ?
C29_17 C33_17 C26_17 105.8(15) . . ?
C29_17 C33_17 C34_17 110(2) . . ?
C26_17 C33_17 C32_17 106(2) . . ?
C26_17 C33_17 C34_17 116(2) . . ?
C34_17 C33_17 C32_17 108.8(17) . . ?
C25_17 C26_17 C33_17 116.9(19) . . ?
C25_17 C26_17 H26_17 110.4 . . ?
C27_17 C26_17 C25_17 104(2) . . ?
C27_17 C26_17 C33_17 104.2(15) . . ?
C27_17 C26_17 H26_17 110.4 . . ?
C33_17 C26_17 H26_17 110.4 . . ?
O7_17 C31_17 C29_17 117(2) . . ?
O8_17 C31_17 O7_17 123(2) . . ?
O8_17 C31_17 C29_17 120.8(19) . . ?
C33_17 C34_17 H34A_17 109.5 . . ?
C33_17 C34_17 H34B_17 109.5 . . ?
C33_17 C34_17 H34C_17 109.5 . . ?
H34A_17 C34_17 H34B_17 109.5 . . ?
H34A_17 C34_17 H34C_17 109.5 . . ?
H34B_17 C34_17 H34C_17 109.5 . . ?

loop_
_geom_bond_atom_site_label_1
_geom_bond_atom_site_label_2
_geom_bond_distance
_geom_bond_site_symmetry_2
_geom_bond_publ_flag
Cd2 N1A_12 2.264(9) . ?
Cd2 N4A_12 2.341(11) 1_554 ?
Cd2 O7_14 2.298(13) . ?
Cd2 O8_14 2.616(12) . ?
Cd2 O5_15 2.435(15) . ?
Cd2 O6_15 2.400(13) . ?
Cd2 O6_16 2.459(11) . ?
Cd1 N1A_9 2.257(13) . ?
Cd1 N4A_9 2.339(10) 1_564 ?
Cd1 O5_14 2.308(18) . ?
Cd1 O6_14 2.46(2) . ?
Cd1 O7_15 2.403(10) 1_545 ?
Cd1 O8_15 2.546(13) 1_545 ?
Cd1 O6_17 2.284(15) 1_455 ?
Cd4 N1A_11 2.335(15) 1_546 ?
Cd4 N4A_11 2.304(10) . ?
Cd4 O8_15 2.413(11) 1_655 ?
Cd4 O7_16 2.263(16) . ?
Cd4 O8_16 2.506(16) . ?
Cd4 C31_16 2.753(18) . ?
Cd4 O5_17 2.33(3) 1_565 ?
Cd4 O6_17 2.569(17) 1_565 ?
Cd3 N1A_10 2.305(12) . ?
Cd3 N4A_10 2.302(9) 1_556 ?
Cd3 O8_14 2.314(10) . ?
Cd3 O5_16 2.318(13) . ?
Cd3 O6_16 2.502(15) . ?
Cd3 O7_17 2.53(2) . ?
Cd3 O8_17 2.245(19) . ?
C26A H26A 1.0000 . ?
C26A C27A 1.57(2) . ?
C26A C33A 1.54(2) . ?
C26A C25_16 1.53(2) . ?
C30A H30A 0.9800 . ?
C30A H30B 0.9800 . ?
C30A H30C 0.9800 . ?
C30A C29A 1.47(3) . ?
C27A H27A 0.9900 . ?
C27A H27B 0.9900 . ?
C27A C28A 1.53(3) . ?
C33A C29A 1.53(2) . ?
C33A C32A 1.54(2) . ?
C33A C34A 1.56(2) . ?
C29A C28A 1.55(2) . ?
C29A C31_16 1.52(2) . ?
C32A H32A 0.9800 . ?
C32A H32B 0.9800 . ?
C32A H32C 0.9800 . ?
C28A H28A 0.9900 . ?
C28A H28B 0.9900 . ?
C34A H34A 0.9800 . ?
C34A H34B 0.9800 . ?
C34A H34C 0.9800 . ?
O1A_9 C6A_9 1.209(11) . ?
O3A_9 C12A_9 1.219(11) . ?
O2A_9 C17A_9 1.214(12) . ?
O4A_9 C11A_9 1.220(11) . ?
N1A_9 C1A_9 1.356(15) . ?
N1A_9 C5A_9 1.347(15) . ?
N3A_9 C20A_9 1.455(13) . ?
N3A_9 C11A_9 1.426(14) . ?
N3A_9 C12A_9 1.385(14) . ?
N2A_9 C17A_9 1.403(14) . ?
N2A_9 C6A_9 1.381(14) . ?
N2A_9 C3A_9 1.426(15) . ?
N4A_9 C22A_9 1.364(14) . ?
N4A_9 C23A_9 1.368(14) . ?
C20A_9 C21A_9 1.364(13) . ?
C20A_9 C24A_9 1.355(14) . ?
C2A_9 H2A_9 0.9500 . ?
C2A_9 C1A_9 1.399(15) . ?
C2A_9 C3A_9 1.339(16) . ?
C1A_9 H1A_9 0.9500 . ?
C22A_9 H22A_9 0.9500 . ?
C22A_9 C21A_9 1.372(14) . ?
C4A_9 H4A_9 0.9500 . ?
C4A_9 C5A_9 1.402(16) . ?
C4A_9 C3A_9 1.350(16) . ?
C11A_9 C10A_9 1.456(12) . ?
C17A_9 C16A_9 1.464(13) . ?
C5A_9 H5A_9 0.9500 . ?
C21A_9 H21A_9 0.9500 . ?
C6A_9 C7A_9 1.511(13) . ?
C23A_9 H23A_9 0.9500 . ?
C23A_9 C24A_9 1.387(15) . ?
C7A_9 C8A_9 1.3900 . ?
C7A_9 C18A_9 1.3900 . ?
C8A_9 H8A_9 0.9500 . ?
C8A_9 C9A_9 1.3900 . ?
C9A_9 H9A_9 0.9500 . ?
C9A_9 C10A_9 1.3900 . ?
C10A_9 C19A_9 1.3900 . ?
C19A_9 C18A_9 1.3900 . ?
C19A_9 C13A_9 1.3900 . ?
C18A_9 C16A_9 1.3900 . ?
C16A_9 C15A_9 1.3900 . ?
C15A_9 H15A_9 0.9500 . ?
C15A_9 C14A_9 1.3900 . ?
C14A_9 H14A_9 0.9500 . ?
C14A_9 C13A_9 1.3900 . ?
C13A_9 C12A_9 1.497(12) . ?
C24A_9 H24A_9 0.9500 . ?
O1A_10 C6A_10 1.223(11) . ?
O3A_10 C12A_10 1.203(11) . ?
O2A_10 C17A_10 1.203(11) . ?
O4A_10 C11A_10 1.218(11) . ?
N1A_10 C5A_10 1.332(15) . ?
N1A_10 C1A_10 1.350(15) . ?
N3A_10 C12A_10 1.406(13) . ?
N3A_10 C11A_10 1.389(14) . ?
N3A_10 C20A_10 1.458(13) . ?
N2A_10 C6A_10 1.381(14) . ?
N2A_10 C3A_10 1.431(13) . ?
N2A_10 C17A_10 1.391(13) . ?
N4A_10 C23A_10 1.367(13) . ?
N4A_10 C22A_10 1.345(13) . ?
C6A_10 C7A_10 1.487(12) . ?
C24A_10 H24A_10 0.9500 . ?
C24A_10 C23A_10 1.359(13) . ?
C24A_10 C20A_10 1.389(14) . ?
C10A_10 C9A_10 1.3900 . ?
C10A_10 C19A_10 1.3900 . ?
C10A_10 C11A_10 1.483(11) . ?
C9A_10 H9A_10 0.9500 . ?
C9A_10 C8A_10 1.3900 . ?
C8A_10 H8A_10 0.9500 . ?
C8A_10 C7A_10 1.3900 . ?
C7A_10 C18A_10 1.3900 . ?
C18A_10 C19A_10 1.3900 . ?
C18A_10 C16A_10 1.3900 . ?
C19A_10 C13A_10 1.3900 . ?
C13A_10 C14A_10 1.3900 . ?
C13A_10 C12A_10 1.461(11) . ?
C14A_10 H14A_10 0.9500 . ?
C14A_10 C15A_10 1.3900 . ?
C15A_10 H15A_10 0.9500 . ?
C15A_10 C16A_10 1.3900 . ?
C16A_10 C17A_10 1.497(11) . ?
C5A_10 H5A_10 0.9500 . ?
C5A_10 C4A_10 1.368(15) . ?
C2A_10 H2A_10 0.9500 . ?
C2A_10 C3A_10 1.385(15) . ?
C2A_10 C1A_10 1.382(16) . ?
C3A_10 C4A_10 1.380(14) . ?
C21A_10 H21A_10 0.9500 . ?
C21A_10 C22A_10 1.367(13) . ?
C21A_10 C20A_10 1.364(14) . ?
C4A_10 H4A_10 0.9500 . ?
C23A_10 H23A_10 0.9500 . ?
C22A_10 H22A_10 0.9500 . ?
C1A_10 H1A_10 0.9500 . ?
O1A_11 C6A_11 1.214(12) . ?
O3A_11 C12A_11 1.222(11) . ?
O2A_11 C17A_11 1.200(11) . ?
O4A_11 C11A_11 1.215(11) . ?
N1A_11 C5A_11 1.325(16) . ?
N1A_11 C1A_11 1.328(16) . ?
N3A_11 C12A_11 1.363(14) . ?
N3A_11 C11A_11 1.393(14) . ?
N3A_11 C20A_11 1.447(14) . ?
N2A_11 C6A_11 1.383(14) . ?
N2A_11 C3A_11 1.426(15) . ?
N2A_11 C17A_11 1.393(14) . ?
N4A_11 C23A_11 1.354(14) . ?
N4A_11 C22A_11 1.347(13) . ?
C6A_11 C7A_11 1.501(14) . ?
C24A_11 H24A_11 0.9500 . ?
C24A_11 C23A_11 1.372(14) . ?
C24A_11 C20A_11 1.370(15) . ?
C16A_11 C15A_11 1.3900 . ?
C16A_11 C18A_11 1.3900 . ?
C16A_11 C17A_11 1.477(13) . ?
C15A_11 H15A_11 0.9500 . ?
C15A_11 C14A_11 1.3900 . ?
C14A_11 H14A_11 0.9500 . ?
C14A_11 C13A_11 1.3900 . ?
C13A_11 C19A_11 1.3900 . ?
C13A_11 C12A_11 1.520(13) . ?
C19A_11 C18A_11 1.3900 . ?
C19A_11 C10A_11 1.3900 . ?
C18A_11 C7A_11 1.3900 . ?
C7A_11 C8A_11 1.3900 . ?
C8A_11 H8A_11 0.9500 . ?
C8A_11 C9A_11 1.3900 . ?
C9A_11 H9A_11 0.9500 . ?
C9A_11 C10A_11 1.3900 . ?
C10A_11 C11A_11 1.499(12) . ?
C5A_11 H5A_11 0.9500 . ?
C5A_11 C4A_11 1.389(17) . ?
C2A_11 H2A_11 0.9500 . ?
C2A_11 C3A_11 1.356(16) . ?
C2A_11 C1A_11 1.327(16) . ?
C3A_11 C4A_11 1.379(16) . ?
C21A_11 H21A_11 0.9500 . ?
C21A_11 C22A_11 1.376(14) . ?
C21A_11 C20A_11 1.373(14) . ?
C4A_11 H4A_11 0.9500 . ?
C23A_11 H23A_11 0.9500 . ?
C22A_11 H22A_11 0.9500 . ?
C1A_11 H1A_11 0.9500 . ?
O1A_12 C6A_12 1.201(11) . ?
O3A_12 C12A_12 1.211(12) . ?
O2A_12 C17A_12 1.214(12) . ?
O4A_12 C11A_12 1.231(12) . ?
N1A_12 C1A_12 1.332(14) . ?
N1A_12 C5A_12 1.322(13) . ?
N3A_12 C20A_12 1.460(13) . ?
N3A_12 C11A_12 1.403(14) . ?
N3A_12 C12A_12 1.411(15) . ?
N2A_12 C17A_12 1.407(14) . ?
N2A_12 C6A_12 1.399(14) . ?
N2A_12 C3A_12 1.453(14) . ?
N4A_12 C22A_12 1.349(14) . ?
N4A_12 C23A_12 1.338(14) . ?
C20A_12 C21A_12 1.380(14) . ?
C20A_12 C24A_12 1.348(14) . ?
C2A_12 H2A_12 0.9500 . ?
C2A_12 C1A_12 1.383(14) . ?
C2A_12 C3A_12 1.376(15) . ?
C1A_12 H1A_12 0.9500 . ?
C22A_12 H22A_12 0.9500 . ?
C22A_12 C21A_12 1.382(14) . ?
C4A_12 H4A_12 0.9500 . ?
C4A_12 C5A_12 1.379(13) . ?
C4A_12 C3A_12 1.362(15) . ?
C11A_12 C10A_12 1.488(12) . ?
C17A_12 C16A_12 1.469(12) . ?
C5A_12 H5A_12 0.9500 . ?
C21A_12 H21A_12 0.9500 . ?
C6A_12 C7A_12 1.500(12) . ?
C23A_12 H23A_12 0.9500 . ?
C23A_12 C24A_12 1.373(14) . ?
C7A_12 C8A_12 1.3900 . ?
C7A_12 C18A_12 1.3900 . ?
C8A_12 H8A_12 0.9500 . ?
C8A_12 C9A_12 1.3900 . ?
C9A_12 H9A_12 0.9500 . ?
C9A_12 C10A_12 1.3900 . ?
C10A_12 C19A_12 1.3900 . ?
C19A_12 C18A_12 1.3900 . ?
C19A_12 C13A_12 1.3900 . ?
C18A_12 C16A_12 1.3900 . ?
C16A_12 C15A_12 1.3900 . ?
C15A_12 H15A_12 0.9500 . ?
C15A_12 C14A_12 1.3900 . ?
C14A_12 H14A_12 0.9500 . ?
C14A_12 C13A_12 1.3900 . ?
C13A_12 C12A_12 1.463(14) . ?
C24A_12 H24A_12 0.9500 . ?
O5_14 C25_14 1.244(16) . ?
O7_14 C31_14 1.247(14) . ?
O6_14 C25_14 1.234(16) . ?
O8_14 C31_14 1.253(14) . ?
C30_14 H30A_14 0.9800 . ?
C30_14 H30B_14 0.9800 . ?
C30_14 H30C_14 0.9800 . ?
C30_14 C29_14 1.52(2) . ?
C28_14 H28A_14 0.9900 . ?
C28_14 H28B_14 0.9900 . ?
C28_14 C29_14 1.594(19) . ?
C28_14 C27_14 1.51(2) . ?
C25_14 C26_14 1.530(19) . ?
C32_14 H32A_14 0.9800 . ?
C32_14 H32B_14 0.9800 . ?
C32_14 H32C_14 0.9800 . ?
C32_14 C33_14 1.546(18) . ?
C29_14 C33_14 1.556(17) . ?
C29_14 C31_14 1.533(17) . ?
C27_14 H27A_14 0.9900 . ?
C27_14 H27B_14 0.9900 . ?
C27_14 C26_14 1.555(19) . ?
C33_14 C26_14 1.565(18) . ?
C33_14 C34_14 1.549(17) . ?
C26_14 H26_14 1.0000 . ?
C34_14 H34A_14 0.9800 . ?
C34_14 H34B_14 0.9800 . ?
C34_14 H34C_14 0.9800 . ?
O5_15 C25_15 1.211(14) . ?
O7_15 C31_15 1.209(13) . ?
O6_15 C25_15 1.253(15) . ?
O8_15 C31_15 1.217(14) . ?
C30_15 H30A_15 0.9800 . ?
C30_15 H30B_15 0.9800 . ?
C30_15 H30C_15 0.9800 . ?
C30_15 C29_15 1.54(2) . ?
C28_15 H28A_15 0.9900 . ?
C28_15 H28B_15 0.9900 . ?
C28_15 C29_15 1.558(19) . ?
C28_15 C27_15 1.55(2) . ?
C25_15 C26_15 1.509(17) . ?
C32_15 H32A_15 0.9800 . ?
C32_15 H32B_15 0.9800 . ?
C32_15 H32C_15 0.9800 . ?
C32_15 C33_15 1.553(18) . ?
C29_15 C33_15 1.559(16) . ?
C29_15 C31_15 1.543(16) . ?
C27_15 H27A_15 0.9900 . ?
C27_15 H27B_15 0.9900 . ?
C27_15 C26_15 1.549(18) . ?
C33_15 C26_15 1.542(16) . ?
C33_15 C34_15 1.54(2) . ?
C26_15 H26_15 1.0000 . ?
C34_15 H34A_15 0.9800 . ?
C34_15 H34B_15 0.9800 . ?
C34_15 H34C_15 0.9800 . ?
O5_16 C25_16 1.247(14) . ?
O7_16 C31_16 1.237(16) . ?
O6_16 C25_16 1.232(14) . ?
O8_16 C31_16 1.256(16) . ?
C30_16 H30A_16 0.9800 . ?
C30_16 H30B_16 0.9800 . ?
C30_16 H30C_16 0.9800 . ?
C30_16 C29_16 1.45(2) . ?
C28_16 H28A_16 0.9900 . ?
C28_16 H28B_16 0.9900 . ?
C28_16 C29_16 1.56(2) . ?
C28_16 C27_16 1.51(2) . ?
C25_16 C26_16 1.518(18) . ?
C32_16 H32A_16 0.9800 . ?
C32_16 H32B_16 0.9800 . ?
C32_16 H32C_16 0.9800 . ?
C32_16 C33_16 1.57(2) . ?
C29_16 C33_16 1.538(19) . ?
C29_16 C31_16 1.551(19) . ?
C27_16 H27A_16 0.9900 . ?
C27_16 H27B_16 0.9900 . ?
C27_16 C26_16 1.55(2) . ?
C33_16 C26_16 1.515(18) . ?
C33_16 C34_16 1.553(19) . ?
C26_16 H26_16 1.0000 . ?
C34_16 H34A_16 0.9800 . ?
C34_16 H34B_16 0.9800 . ?
C34_16 H34C_16 0.9800 . ?
O5_17 C25_17 1.232(18) . ?
O7_17 C31_17 1.234(17) . ?
O6_17 C25_17 1.213(18) . ?
O8_17 C31_17 1.221(17) . ?
C30_17 H30A_17 0.9800 . ?
C30_17 H30B_17 0.9800 . ?
C30_17 H30C_17 0.9800 . ?
C30_17 C29_17 1.51(2) . ?
C28_17 H28A_17 0.9900 . ?
C28_17 H28B_17 0.9900 . ?
C28_17 C29_17 1.555(19) . ?
C28_17 C27_17 1.55(2) . ?
C25_17 C26_17 1.53(2) . ?
C32_17 H32A_17 0.9800 . ?
C32_17 H32B_17 0.9800 . ?
C32_17 H32C_17 0.9800 . ?
C32_17 C33_17 1.58(2) . ?
C29_17 C33_17 1.542(19) . ?
C29_17 C31_17 1.539(19) . ?
C27_17 H27A_17 0.9900 . ?
C27_17 H27B_17 0.9900 . ?
C27_17 C26_17 1.53(2) . ?
C33_17 C26_17 1.54(2) . ?
C33_17 C34_17 1.55(2) . ?
C26_17 H26_17 1.0000 . ?
C34_17 H34A_17 0.9800 . ?
C34_17 H34B_17 0.9800 . ?
C34_17 H34C_17 0.9800 . ?

loop_
_geom_torsion_atom_site_label_1
_geom_torsion_atom_site_label_2
_geom_torsion_atom_site_label_3
_geom_torsion_atom_site_label_4
_geom_torsion
_geom_torsion_site_symmetry_1
_geom_torsion_site_symmetry_2
_geom_torsion_site_symmetry_3
_geom_torsion_site_symmetry_4
_geom_torsion_publ_flag
Cd2 N1A_12 C1A_12 C2A_12 -178.9(12) . . . . ?
Cd2 N1A_12 C5A_12 C4A_12 177.8(9) . . . . ?
Cd2 N4A_12 C22A_12 C21A_12 173.6(8) 1_556 . . . ?
Cd2 N4A_12 C23A_12 C24A_12 -173.0(8) 1_556 . . . ?
Cd2 O7_14 C31_14 O8_14 -6.9(6) . . . . ?
Cd2 O7_14 C31_14 C29_14 173.1(6) . . . . ?
Cd2 O8_14 C31_14 O7_14 6.0(6) . . . . ?
Cd2 O8_14 C31_14 C29_14 -174.0(6) . . . . ?
Cd2 O5_15 C25_15 O6_15 -2.9(6) . . . . ?
Cd2 O5_15 C25_15 C26_15 177.2(6) . . . . ?
Cd2 O6_15 C25_15 O5_15 2.9(7) . . . . ?
Cd2 O6_15 C25_15 C26_15 -177.1(6) . . . . ?
Cd2 O6_16 C25_16 C26A 22(4) . . . . ?
Cd2 O6_16 C25_16 O5_16 -166(4) . . . . ?
Cd2 O6_16 C25_16 C26_16 14(4) . . . . ?
Cd1 N1A_9 C1A_9 C2A_9 -178.6(11) . . . . ?
Cd1 N1A_9 C5A_9 C4A_9 179.0(9) . . . . ?
Cd1 N4A_9 C22A_9 C21A_9 175.8(8) 1_546 . . . ?
Cd1 N4A_9 C23A_9 C24A_9 -175.8(9) 1_546 . . . ?
Cd1 O5_14 C25_14 O6_14 3.5(9) . . . . ?
Cd1 O5_14 C25_14 C26_14 -176.4(9) . . . . ?
Cd1 O6_14 C25_14 O5_14 -3.3(8) . . . . ?
Cd1 O6_14 C25_14 C26_14 176.7(8) . . . . ?
Cd1 O7_15 C31_15 O8_15 -7.6(7) 1_565 . . . ?
Cd1 O7_15 C31_15 C29_15 172.4(6) 1_565 . . . ?
Cd1 O8_15 C31_15 O7_15 7.1(6) 1_565 . . . ?
Cd1 O8_15 C31_15 C29_15 -172.9(6) 1_565 . . . ?
Cd1 O6_17 C25_17 O5_17 -144(4) 1_655 . . . ?
Cd1 O6_17 C25_17 C26_17 36(4) 1_655 . . . ?
Cd4 N1A_11 C5A_11 C4A_11 176.2(12) 1_564 . . . ?
Cd4 N1A_11 C1A_11 C2A_11 -177.3(13) 1_564 . . . ?
Cd4 N4A_11 C23A_11 C24A_11 -179.4(9) . . . . ?
Cd4 N4A_11 C22A_11 C21A_11 179.4(9) . . . . ?
Cd4 O8_15 C31_15 O7_15 161(3) 1_455 . . . ?
Cd4 O8_15 C31_15 C29_15 -19(3) 1_455 . . . ?
Cd4 O7_16 C31_16 C29A 179(2) . . . . ?
Cd4 O7_16 C31_16 O8_16 -5.5(9) . . . . ?
Cd4 O7_16 C31_16 C29_16 174.6(9) . . . . ?
Cd4 O8_16 C31_16 C29A -178.4(19) . . . . ?
Cd4 O8_16 C31_16 O7_16 4.9(8) . . . . ?
Cd4 O8_16 C31_16 C29_16 -175.2(8) . . . . ?
Cd4 O5_17 C25_17 O6_17 3.0(13) 1_545 . . . ?
Cd4 O5_17 C25_17 C26_17 -177.0(13) 1_545 . . . ?
Cd4 O6_17 C25_17 O5_17 -2.7(12) 1_545 . . . ?
Cd4 O6_17 C25_17 C26_17 177.4(12) 1_545 . . . ?
Cd3 N1A_10 C5A_10 C4A_10 179.9(10) . . . . ?
Cd3 N1A_10 C1A_10 C2A_10 174.8(14) . . . . ?
Cd3 N4A_10 C23A_10 C24A_10 178.4(9) 1_554 . . . ?
Cd3 N4A_10 C22A_10 C21A_10 -178.3(8) 1_554 . . . ?
Cd3 O5_16 C25_16 C26A 171(3) . . . . ?
Cd3 O5_16 C25_16 O6_16 3.7(7) . . . . ?
Cd3 O5_16 C25_16 C26_16 -176.2(7) . . . . ?
Cd3 O6_16 C25_16 C26A -175(2) . . . . ?
Cd3 O6_16 C25_16 O5_16 -3.4(7) . . . . ?
Cd3 O6_16 C25_16 C26_16 176.5(7) . . . . ?
Cd3 O7_17 C31_17 O8_17 1.7(9) . . . . ?
Cd3 O7_17 C31_17 C29_17 -178.3(9) . . . . ?
Cd3 O8_17 C31_17 O7_17 -1.9(10) . . . . ?
Cd3 O8_17 C31_17 C29_17 178.1(10) . . . . ?
C26A C27A C28A C29A -32(6) . . . . ?
C26A C33A C29A C30A -66(4) . . . . ?
C26A C33A C29A C28A 38(4) . . . . ?
C26A C33A C29A C31_16 160(4) . . . . ?
C30A C29A C28A C27A 112(5) . . . . ?
C30A C29A C31_16 O7_16 -85(4) . . . . ?
C30A C29A C31_16 O8_16 98(3) . . . . ?
C27A C26A C33A C29A -57(3) . . . . ?
C27A C26A C33A C32A -171(4) . . . . ?
C27A C26A C33A C34A 61(4) . . . . ?
C27A C26A C25_16 O5_16 -126(5) . . . . ?
C27A C26A C25_16 O6_16 43(4) . . . . ?
C33A C26A C27A C28A 50(5) . . . . ?
C33A C26A C25_16 O5_16 -24(5) . . . . ?
C33A C26A C25_16 O6_16 145(3) . . . . ?
C33A C29A C28A C27A -2(5) . . . . ?
C33A C29A C31_16 O7_16 48(4) . . . . ?
C33A C29A C31_16 O8_16 -128(3) . . . . ?
C32A C33A C29A C30A 52(5) . . . . ?
C32A C33A C29A C28A 156(4) . . . . ?
C32A C33A C29A C31_16 -83(4) . . . . ?
C28A C29A C31_16 O7_16 158(3) . . . . ?
C28A C29A C31_16 O8_16 -18(3) . . . . ?
C34A C33A C29A C30A 176(4) . . . . ?
C34A C33A C29A C28A -81(4) . . . . ?
C34A C33A C29A C31_16 41(4) . . . . ?
O1A_9 C6A_9 C7A_9 C8A_9 1(2) . . . . ?
O1A_9 C6A_9 C7A_9 C18A_9 -179.0(13) . . . . ?
O2A_9 C17A_9 C16A_9 C18A_9 176.4(18) . . . . ?
O2A_9 C17A_9 C16A_9 C15A_9 0(3) . . . . ?
O4A_9 C11A_9 C10A_9 C9A_9 -2.7(19) . . . . ?
O4A_9 C11A_9 C10A_9 C19A_9 174.5(13) . . . . ?
N3A_9 C20A_9 C21A_9 C22A_9 -177.8(12) . . . . ?
N3A_9 C20A_9 C24A_9 C23A_9 177.9(12) . . . . ?
N3A_9 C11A_9 C10A_9 C9A_9 175.5(9) . . . . ?
N3A_9 C11A_9 C10A_9 C19A_9 -7.3(15) . . . . ?
N2A_9 C17A_9 C16A_9 C18A_9 1(2) . . . . ?
N2A_9 C17A_9 C16A_9 C15A_9 -176.1(12) . . . . ?
N2A_9 C6A_9 C7A_9 C8A_9 173.2(10) . . . . ?
N2A_9 C6A_9 C7A_9 C18A_9 -6.7(16) . . . . ?
N4A_9 C22A_9 C21A_9 C20A_9 1.0(9) . . . . ?
N4A_9 C23A_9 C24A_9 C20A_9 -1.0(9) . . . . ?
C20A_9 N3A_9 C11A_9 O4A_9 2(2) . . . . ?
C20A_9 N3A_9 C11A_9 C10A_9 -176.6(11) . . . . ?
C20A_9 N3A_9 C12A_9 O3A_9 1(2) . . . . ?
C20A_9 N3A_9 C12A_9 C13A_9 -178.9(10) . . . . ?
C1A_9 N1A_9 C5A_9 C4A_9 -0.4(7) . . . . ?
C1A_9 C2A_9 C3A_9 N2A_9 -176.0(13) . . . . ?
C1A_9 C2A_9 C3A_9 C4A_9 0.3(18) . . . . ?
C22A_9 N4A_9 C23A_9 C24A_9 1.6(12) . . . . ?
C11A_9 N3A_9 C20A_9 C21A_9 -118.1(13) . . . . ?
C11A_9 N3A_9 C20A_9 C24A_9 64.4(14) . . . . ?
C11A_9 N3A_9 C12A_9 O3A_9 177.6(14) . . . . ?
C11A_9 N3A_9 C12A_9 C13A_9 -3(2) . . . . ?
C11A_9 C10A_9 C19A_9 C18A_9 -177.2(9) . . . . ?
C11A_9 C10A_9 C19A_9 C13A_9 2.8(9) . . . . ?
C17A_9 N2A_9 C6A_9 O1A_9 -175.8(17) . . . . ?
C17A_9 N2A_9 C6A_9 C7A_9 11(2) . . . . ?
C17A_9 N2A_9 C3A_9 C2A_9 -72(2) . . . . ?
C17A_9 N2A_9 C3A_9 C4A_9 111.8(17) . . . . ?
C17A_9 C16A_9 C15A_9 C14A_9 177.0(12) . . . . ?
C5A_9 N1A_9 C1A_9 C2A_9 0.7(15) . . . . ?
C5A_9 C4A_9 C3A_9 N2A_9 176.4(12) . . . . ?
C5A_9 C4A_9 C3A_9 C2A_9 0.0(15) . . . . ?
C21A_9 C20A_9 C24A_9 C23A_9 0.3(4) . . . . ?
C6A_9 N2A_9 C17A_9 O2A_9 175.6(19) . . . . ?
C6A_9 N2A_9 C17A_9 C16A_9 -9(3) . . . . ?
C6A_9 N2A_9 C3A_9 C2A_9 110.6(16) . . . . ?
C6A_9 N2A_9 C3A_9 C4A_9 -65.8(19) . . . . ?
C6A_9 C7A_9 C8A_9 C9A_9 -179.8(9) . . . . ?
C6A_9 C7A_9 C18A_9 C19A_9 179.8(9) . . . . ?
C6A_9 C7A_9 C18A_9 C16A_9 -0.2(9) . . . . ?
C23A_9 N4A_9 C22A_9 C21A_9 -1.6(12) . . . . ?
C7A_9 C8A_9 C9A_9 C10A_9 0.0 . . . . ?
C7A_9 C18A_9 C16A_9 C17A_9 3.2(13) . . . . ?
C7A_9 C18A_9 C16A_9 C15A_9 180.0 . . . . ?
C8A_9 C7A_9 C18A_9 C19A_9 0.0 . . . . ?
C8A_9 C7A_9 C18A_9 C16A_9 180.0 . . . . ?
C8A_9 C9A_9 C10A_9 C11A_9 177.3(9) . . . . ?
C8A_9 C9A_9 C10A_9 C19A_9 0.0 . . . . ?
C9A_9 C10A_9 C19A_9 C18A_9 0.0 . . . . ?
C9A_9 C10A_9 C19A_9 C13A_9 180.0 . . . . ?
C10A_9 C19A_9 C18A_9 C7A_9 0.0 . . . . ?
C10A_9 C19A_9 C18A_9 C16A_9 180.0 . . . . ?
C10A_9 C19A_9 C13A_9 C14A_9 180.0 . . . . ?
C10A_9 C19A_9 C13A_9 C12A_9 2.0(9) . . . . ?
C19A_9 C18A_9 C16A_9 C17A_9 -176.8(13) . . . . ?
C19A_9 C18A_9 C16A_9 C15A_9 0.0 . . . . ?
C19A_9 C13A_9 C12A_9 O3A_9 177.7(11) . . . . ?
C19A_9 C13A_9 C12A_9 N3A_9 -2.1(15) . . . . ?
C18A_9 C7A_9 C8A_9 C9A_9 0.0 . . . . ?
C18A_9 C19A_9 C13A_9 C14A_9 0.0 . . . . ?
C18A_9 C19A_9 C13A_9 C12A_9 -178.0(9) . . . . ?
C18A_9 C16A_9 C15A_9 C14A_9 0.0 . . . . ?
C16A_9 C15A_9 C14A_9 C13A_9 0.0 . . . . ?
C15A_9 C14A_9 C13A_9 C19A_9 0.0 . . . . ?
C15A_9 C14A_9 C13A_9 C12A_9 178.1(9) . . . . ?
C14A_9 C13A_9 C12A_9 O3A_9 -0.4(17) . . . . ?
C14A_9 C13A_9 C12A_9 N3A_9 179.8(9) . . . . ?
C13A_9 C19A_9 C18A_9 C7A_9 180.0 . . . . ?
C13A_9 C19A_9 C18A_9 C16A_9 0.0 . . . . ?
C24A_9 C20A_9 C21A_9 C22A_9 -0.3(4) . . . . ?
C12A_9 N3A_9 C20A_9 C21A_9 58.3(16) . . . . ?
C12A_9 N3A_9 C20A_9 C24A_9 -119.2(12) . . . . ?
C12A_9 N3A_9 C11A_9 O4A_9 -174.6(15) . . . . ?
C12A_9 N3A_9 C11A_9 C10A_9 7(2) . . . . ?
C3A_9 N2A_9 C17A_9 O2A_9 -2(3) . . . . ?
C3A_9 N2A_9 C17A_9 C16A_9 174.0(14) . . . . ?
C3A_9 N2A_9 C6A_9 O1A_9 2(2) . . . . ?
C3A_9 N2A_9 C6A_9 C7A_9 -171.3(12) . . . . ?
C3A_9 C2A_9 C1A_9 N1A_9 -0.7(19) . . . . ?
C3A_9 C4A_9 C5A_9 N1A_9 0.0(7) . . . . ?
O1A_10 C6A_10 C7A_10 C8A_10 -2.5(18) . . . . ?
O1A_10 C6A_10 C7A_10 C18A_10 174.6(11) . . . . ?
N1A_10 C5A_10 C4A_10 C3A_10 -0.3(8) . . . . ?
N2A_10 C6A_10 C7A_10 C8A_10 179.5(9) . . . . ?
N2A_10 C6A_10 C7A_10 C18A_10 -3.5(17) . . . . ?
N2A_10 C3A_10 C4A_10 C5A_10 -174.5(13) . . . . ?
C6A_10 N2A_10 C3A_10 C2A_10 112.6(16) . . . . ?
C6A_10 N2A_10 C3A_10 C4A_10 -70.0(17) . . . . ?
C6A_10 N2A_10 C17A_10 O2A_10 -170.7(14) . . . . ?
C6A_10 N2A_10 C17A_10 C16A_10 -6(2) . . . . ?
C6A_10 C7A_10 C18A_10 C19A_10 -177.0(10) . . . . ?
C6A_10 C7A_10 C18A_10 C16A_10 3.0(10) . . . . ?
C10A_10 C9A_10 C8A_10 C7A_10 0.0 . . . . ?
C10A_10 C19A_10 C13A_10 C14A_10 180.0 . . . . ?
C10A_10 C19A_10 C13A_10 C12A_10 2.9(9) . . . . ?
C9A_10 C10A_10 C19A_10 C18A_10 0.0 . . . . ?
C9A_10 C10A_10 C19A_10 C13A_10 180.0 . . . . ?
C9A_10 C10A_10 C11A_10 O4A_10 -2(2) . . . . ?
C9A_10 C10A_10 C11A_10 N3A_10 177.8(10) . . . . ?
C9A_10 C8A_10 C7A_10 C6A_10 177.1(9) . . . . ?
C9A_10 C8A_10 C7A_10 C18A_10 0.0 . . . . ?
C8A_10 C7A_10 C18A_10 C19A_10 0.0 . . . . ?
C8A_10 C7A_10 C18A_10 C16A_10 180.0 . . . . ?
C7A_10 C18A_10 C19A_10 C10A_10 0.0 . . . . ?
C7A_10 C18A_10 C19A_10 C13A_10 180.0 . . . . ?
C7A_10 C18A_10 C16A_10 C15A_10 180.0 . . . . ?
C7A_10 C18A_10 C16A_10 C17A_10 -3.9(9) . . . . ?
C18A_10 C19A_10 C13A_10 C14A_10 0.0 . . . . ?
C18A_10 C19A_10 C13A_10 C12A_10 -177.1(9) . . . . ?
C18A_10 C16A_10 C17A_10 O2A_10 169.1(12) . . . . ?
C18A_10 C16A_10 C17A_10 N2A_10 5.4(15) . . . . ?
C19A_10 C10A_10 C9A_10 C8A_10 0.0 . . . . ?
C19A_10 C10A_10 C11A_10 O4A_10 173.6(14) . . . . ?
C19A_10 C10A_10 C11A_10 N3A_10 -6.6(17) . . . . ?
C19A_10 C18A_10 C16A_10 C15A_10 0.0 . . . . ?
C19A_10 C18A_10 C16A_10 C17A_10 176.1(9) . . . . ?
C19A_10 C13A_10 C14A_10 C15A_10 0.0 . . . . ?
C19A_10 C13A_10 C12A_10 O3A_10 173.0(12) . . . . ?
C19A_10 C13A_10 C12A_10 N3A_10 -7.5(15) . . . . ?
C13A_10 C14A_10 C15A_10 C16A_10 0.0 . . . . ?
C14A_10 C13A_10 C12A_10 O3A_10 -4.2(19) . . . . ?
C14A_10 C13A_10 C12A_10 N3A_10 175.4(9) . . . . ?
C14A_10 C15A_10 C16A_10 C18A_10 0.0 . . . . ?
C14A_10 C15A_10 C16A_10 C17A_10 -176.1(9) . . . . ?
C15A_10 C16A_10 C17A_10 O2A_10 -14.9(18) . . . . ?
C15A_10 C16A_10 C17A_10 N2A_10 -178.5(9) . . . . ?
C16A_10 C18A_10 C19A_10 C10A_10 180.0 . . . . ?
C16A_10 C18A_10 C19A_10 C13A_10 0.0 . . . . ?
C5A_10 N1A_10 C1A_10 C2A_10 -7.9(18) . . . . ?
C2A_10 C3A_10 C4A_10 C5A_10 2.9(16) . . . . ?
C3A_10 N2A_10 C6A_10 O1A_10 2(2) . . . . ?
C3A_10 N2A_10 C6A_10 C7A_10 -179.9(11) . . . . ?
C3A_10 N2A_10 C17A_10 O2A_10 15(2) . . . . ?
C3A_10 N2A_10 C17A_10 C16A_10 179.2(10) . . . . ?
C3A_10 C2A_10 C1A_10 N1A_10 11(2) . . . . ?
C17A_10 N2A_10 C6A_10 O1A_10 -172.6(14) . . . . ?
C17A_10 N2A_10 C6A_10 C7A_10 5(2) . . . . ?
C17A_10 N2A_10 C3A_10 C2A_10 -72.4(19) . . . . ?
C17A_10 N2A_10 C3A_10 C4A_10 105.0(15) . . . . ?
C23A_10 N4A_10 C22A_10 C21A_10 -1.6(11) . . . . ?
C23A_10 C24A_10 C20A_10 N3A_10 -179.4(13) . . . . ?
C23A_10 C24A_10 C20A_10 C21A_10 0.5(4) . . . . ?
C12A_10 N3A_10 C11A_10 O4A_10 -178.5(16) . . . . ?
C12A_10 N3A_10 C11A_10 C10A_10 2(2) . . . . ?
C12A_10 N3A_10 C20A_10 C24A_10 -113.1(13) . . . . ?
C12A_10 N3A_10 C20A_10 C21A_10 67.1(15) . . . . ?
C12A_10 C13A_10 C14A_10 C15A_10 177.2(9) . . . . ?
C22A_10 N4A_10 C23A_10 C24A_10 1.9(11) . . . . ?
C22A_10 C21A_10 C20A_10 N3A_10 179.7(12) . . . . ?
C22A_10 C21A_10 C20A_10 C24A_10 -0.2(4) . . . . ?
C11A_10 N3A_10 C12A_10 O3A_10 -175.4(15) . . . . ?
C11A_10 N3A_10 C12A_10 C13A_10 5(2) . . . . ?
C11A_10 N3A_10 C20A_10 C24A_10 63.5(16) . . . . ?
C11A_10 N3A_10 C20A_10 C21A_10 -116.3(13) . . . . ?
C11A_10 C10A_10 C9A_10 C8A_10 175.6(10) . . . . ?
C11A_10 C10A_10 C19A_10 C18A_10 -175.6(10) . . . . ?
C11A_10 C10A_10 C19A_10 C13A_10 4.4(10) . . . . ?
C1A_10 N1A_10 C5A_10 C4A_10 2.6(8) . . . . ?
C1A_10 C2A_10 C3A_10 N2A_10 169.6(16) . . . . ?
C1A_10 C2A_10 C3A_10 C4A_10 -8(2) . . . . ?
C20A_10 N3A_10 C12A_10 O3A_10 1(2) . . . . ?
C20A_10 N3A_10 C12A_10 C13A_10 -178.8(11) . . . . ?
C20A_10 N3A_10 C11A_10 O4A_10 5(2) . . . . ?
C20A_10 N3A_10 C11A_10 C10A_10 -174.6(11) . . . . ?
C20A_10 C24A_10 C23A_10 N4A_10 -1.3(9) . . . . ?
C20A_10 C21A_10 C22A_10 N4A_10 0.7(9) . . . . ?
O1A_11 C6A_11 C7A_11 C18A_11 -169.2(16) . . . . ?
O1A_11 C6A_11 C7A_11 C8A_11 13(2) . . . . ?
N1A_11 C5A_11 C4A_11 C3A_11 -1.9(8) . . . . ?
N2A_11 C6A_11 C7A_11 C18A_11 -2.2(18) . . . . ?
N2A_11 C6A_11 C7A_11 C8A_11 179.6(10) . . . . ?
N2A_11 C3A_11 C4A_11 C5A_11 -174.3(15) . . . . ?
C6A_11 N2A_11 C3A_11 C2A_11 125.4(18) . . . . ?
C6A_11 N2A_11 C3A_11 C4A_11 -55.8(19) . . . . ?
C6A_11 N2A_11 C17A_11 O2A_11 177.1(16) . . . . ?
C6A_11 N2A_11 C17A_11 C16A_11 -7(2) . . . . ?
C6A_11 C7A_11 C8A_11 C9A_11 178.2(10) . . . . ?
C16A_11 C15A_11 C14A_11 C13A_11 0.0 . . . . ?
C16A_11 C18A_11 C7A_11 C6A_11 1.8(10) . . . . ?
C16A_11 C18A_11 C7A_11 C8A_11 180.0 . . . . ?
C15A_11 C16A_11 C18A_11 C19A_11 0.0 . . . . ?
C15A_11 C16A_11 C18A_11 C7A_11 180.0 . . . . ?
C15A_11 C16A_11 C17A_11 O2A_11 -1.7(18) . . . . ?
C15A_11 C16A_11 C17A_11 N2A_11 -177.9(9) . . . . ?
C15A_11 C14A_11 C13A_11 C19A_11 0.0 . . . . ?
C15A_11 C14A_11 C13A_11 C12A_11 -178.2(10) . . . . ?
C14A_11 C13A_11 C19A_11 C18A_11 0.0 . . . . ?
C14A_11 C13A_11 C19A_11 C10A_11 180.0 . . . . ?
C14A_11 C13A_11 C12A_11 O3A_11 -8(2) . . . . ?
C14A_11 C13A_11 C12A_11 N3A_11 -178.2(11) . . . . ?
C13A_11 C19A_11 C18A_11 C16A_11 0.0 . . . . ?
C13A_11 C19A_11 C18A_11 C7A_11 180.0 . . . . ?
C13A_11 C19A_11 C10A_11 C9A_11 180.0 . . . . ?
C13A_11 C19A_11 C10A_11 C11A_11 1.5(9) . . . . ?
C19A_11 C13A_11 C12A_11 O3A_11 173.6(15) . . . . ?
C19A_11 C13A_11 C12A_11 N3A_11 3.6(18) . . . . ?
C19A_11 C18A_11 C7A_11 C6A_11 -178.2(10) . . . . ?
C19A_11 C18A_11 C7A_11 C8A_11 0.0 . . . . ?
C19A_11 C10A_11 C11A_11 O4A_11 -174.9(11) . . . . ?
C19A_11 C10A_11 C11A_11 N3A_11 -2.8(15) . . . . ?
C18A_11 C16A_11 C15A_11 C14A_11 0.0 . . . . ?
C18A_11 C16A_11 C17A_11 O2A_11 -178.1(12) . . . . ?
C18A_11 C16A_11 C17A_11 N2A_11 5.7(16) . . . . ?
C18A_11 C19A_11 C10A_11 C9A_11 0.0 . . . . ?
C18A_11 C19A_11 C10A_11 C11A_11 -178.5(9) . . . . ?
C18A_11 C7A_11 C8A_11 C9A_11 0.0 . . . . ?
C7A_11 C8A_11 C9A_11 C10A_11 0.0 . . . . ?
C8A_11 C9A_11 C10A_11 C19A_11 0.0 . . . . ?
C8A_11 C9A_11 C10A_11 C11A_11 178.6(9) . . . . ?
C9A_11 C10A_11 C11A_11 O4A_11 6.6(17) . . . . ?
C9A_11 C10A_11 C11A_11 N3A_11 178.6(10) . . . . ?
C10A_11 C19A_11 C18A_11 C16A_11 180.0 . . . . ?
C10A_11 C19A_11 C18A_11 C7A_11 0.0 . . . . ?
C5A_11 N1A_11 C1A_11 C2A_11 -0.5(16) . . . . ?
C2A_11 C3A_11 C4A_11 C5A_11 4.6(15) . . . . ?
C3A_11 N2A_11 C6A_11 O1A_11 -10(3) . . . . ?
C3A_11 N2A_11 C6A_11 C7A_11 -176.5(12) . . . . ?
C3A_11 N2A_11 C17A_11 O2A_11 -1(2) . . . . ?
C3A_11 N2A_11 C17A_11 C16A_11 175.0(12) . . . . ?
C3A_11 C2A_11 C1A_11 N1A_11 4(2) . . . . ?
C17A_11 N2A_11 C6A_11 O1A_11 171.8(19) . . . . ?
C17A_11 N2A_11 C6A_11 C7A_11 5(2) . . . . ?
C17A_11 N2A_11 C3A_11 C2A_11 -56(2) . . . . ?
C17A_11 N2A_11 C3A_11 C4A_11 122.9(15) . . . . ?
C17A_11 C16A_11 C15A_11 C14A_11 -176.5(9) . . . . ?
C17A_11 C16A_11 C18A_11 C19A_11 176.3(10) . . . . ?
C17A_11 C16A_11 C18A_11 C7A_11 -3.7(10) . . . . ?
C23A_11 N4A_11 C22A_11 C21A_11 -0.6(11) . . . . ?
C23A_11 C24A_11 C20A_11 N3A_11 -178.5(13) . . . . ?
C23A_11 C24A_11 C20A_11 C21A_11 0.1(4) . . . . ?
C12A_11 N3A_11 C11A_11 O4A_11 177.1(15) . . . . ?
C12A_11 N3A_11 C11A_11 C10A_11 5(2) . . . . ?
C12A_11 N3A_11 C20A_11 C24A_11 -118.2(15) . . . . ?
C12A_11 N3A_11 C20A_11 C21A_11 63.3(17) . . . . ?
C12A_11 C13A_11 C19A_11 C18A_11 178.2(9) . . . . ?
C12A_11 C13A_11 C19A_11 C10A_11 -1.8(9) . . . . ?
C22A_11 N4A_11 C23A_11 C24A_11 0.6(12) . . . . ?
C22A_11 C21A_11 C20A_11 N3A_11 178.4(13) . . . . ?
C22A_11 C21A_11 C20A_11 C24A_11 -0.1(4) . . . . ?
C11A_11 N3A_11 C12A_11 O3A_11 -176.0(17) . . . . ?
C11A_11 N3A_11 C12A_11 C13A_11 -5(2) . . . . ?
C11A_11 N3A_11 C20A_11 C24A_11 71.4(16) . . . . ?
C11A_11 N3A_11 C20A_11 C21A_11 -107.1(14) . . . . ?
C1A_11 N1A_11 C5A_11 C4A_11 -0.4(8) . . . . ?
C1A_11 C2A_11 C3A_11 N2A_11 173.2(17) . . . . ?
C1A_11 C2A_11 C3A_11 C4A_11 -6(2) . . . . ?
C20A_11 N3A_11 C12A_11 O3A_11 15(2) . . . . ?
C20A_11 N3A_11 C12A_11 C13A_11 -174.9(12) . . . . ?
C20A_11 N3A_11 C11A_11 O4A_11 -13(2) . . . . ?
C20A_11 N3A_11 C11A_11 C10A_11 174.8(11) . . . . ?
C20A_11 C24A_11 C23A_11 N4A_11 -0.3(9) . . . . ?
C20A_11 C21A_11 C22A_11 N4A_11 0.4(9) . . . . ?
O1A_12 C6A_12 C7A_12 C8A_12 -7.4(18) . . . . ?
O1A_12 C6A_12 C7A_12 C18A_12 178.0(12) . . . . ?
O2A_12 C17A_12 C16A_12 C18A_12 -173.6(14) . . . . ?
O2A_12 C17A_12 C16A_12 C15A_12 4(2) . . . . ?
O4A_12 C11A_12 C10A_12 C9A_12 4(2) . . . . ?
O4A_12 C11A_12 C10A_12 C19A_12 -174.1(13) . . . . ?
N3A_12 C20A_12 C21A_12 C22A_12 176.9(12) . . . . ?
N3A_12 C20A_12 C24A_12 C23A_12 -177.2(12) . . . . ?
N3A_12 C11A_12 C10A_12 C9A_12 -177.6(11) . . . . ?
N3A_12 C11A_12 C10A_12 C19A_12 4.8(17) . . . . ?
N2A_12 C17A_12 C16A_12 C18A_12 4.4(17) . . . . ?
N2A_12 C17A_12 C16A_12 C15A_12 -177.9(10) . . . . ?
N2A_12 C6A_12 C7A_12 C8A_12 -174.9(9) . . . . ?
N2A_12 C6A_12 C7A_12 C18A_12 10.5(16) . . . . ?
N4A_12 C22A_12 C21A_12 C20A_12 -0.2(9) . . . . ?
N4A_12 C23A_12 C24A_12 C20A_12 0.5(9) . . . . ?
C20A_12 N3A_12 C11A_12 O4A_12 -9(3) . . . . ?
C20A_12 N3A_12 C11A_12 C10A_12 172.5(12) . . . . ?
C20A_12 N3A_12 C12A_12 O3A_12 0(3) . . . . ?
C20A_12 N3A_12 C12A_12 C13A_12 -173.9(14) . . . . ?
C1A_12 N1A_12 C5A_12 C4A_12 1.5(8) . . . . ?
C1A_12 C2A_12 C3A_12 N2A_12 -178.5(14) . . . . ?
C1A_12 C2A_12 C3A_12 C4A_12 2(2) . . . . ?
C22A_12 N4A_12 C23A_12 C24A_12 -0.7(12) . . . . ?
C11A_12 N3A_12 C20A_12 C21A_12 -54.7(18) . . . . ?
C11A_12 N3A_12 C20A_12 C24A_12 122.3(14) . . . . ?
C11A_12 N3A_12 C12A_12 O3A_12 179(2) . . . . ?
C11A_12 N3A_12 C12A_12 C13A_12 5(3) . . . . ?
C11A_12 C10A_12 C19A_12 C18A_12 177.6(10) . . . . ?
C11A_12 C10A_12 C19A_12 C13A_12 -2.4(10) . . . . ?
C17A_12 N2A_12 C6A_12 O1A_12 -175.9(16) . . . . ?
C17A_12 N2A_12 C6A_12 C7A_12 -9(2) . . . . ?
C17A_12 N2A_12 C3A_12 C2A_12 -118.7(16) . . . . ?
C17A_12 N2A_12 C3A_12 C4A_12 60.5(19) . . . . ?
C17A_12 C16A_12 C15A_12 C14A_12 -177.8(10) . . . . ?
C5A_12 N1A_12 C1A_12 C2A_12 -2.4(16) . . . . ?
C5A_12 C4A_12 C3A_12 N2A_12 177.7(13) . . . . ?
C5A_12 C4A_12 C3A_12 C2A_12 -3.1(15) . . . . ?
C21A_12 C20A_12 C24A_12 C23A_12 -0.2(4) . . . . ?
C6A_12 N2A_12 C17A_12 O2A_12 179.8(16) . . . . ?
C6A_12 N2A_12 C17A_12 C16A_12 2(2) . . . . ?
C6A_12 N2A_12 C3A_12 C2A_12 65.0(19) . . . . ?
C6A_12 N2A_12 C3A_12 C4A_12 -115.8(16) . . . . ?
C6A_12 C7A_12 C8A_12 C9A_12 -174.7(9) . . . . ?
C6A_12 C7A_12 C18A_12 C19A_12 174.5(9) . . . . ?
C6A_12 C7A_12 C18A_12 C16A_12 -5.5(9) . . . . ?
C23A_12 N4A_12 C22A_12 C21A_12 0.6(12) . . . . ?
C7A_12 C8A_12 C9A_12 C10A_12 0.0 . . . . ?
C7A_12 C18A_12 C16A_12 C17A_12 -2.3(10) . . . . ?
C7A_12 C18A_12 C16A_12 C15A_12 180.0 . . . . ?
C8A_12 C7A_12 C18A_12 C19A_12 0.0 . . . . ?
C8A_12 C7A_12 C18A_12 C16A_12 180.0 . . . . ?
C8A_12 C9A_12 C10A_12 C11A_12 -177.6(10) . . . . ?
C8A_12 C9A_12 C10A_12 C19A_12 0.0 . . . . ?
C9A_12 C10A_12 C19A_12 C18A_12 0.0 . . . . ?
C9A_12 C10A_12 C19A_12 C13A_12 180.0 . . . . ?
C10A_12 C19A_12 C18A_12 C7A_12 0.0 . . . . ?
C10A_12 C19A_12 C18A_12 C16A_12 180.0 . . . . ?
C10A_12 C19A_12 C13A_12 C14A_12 180.0 . . . . ?
C10A_12 C19A_12 C13A_12 C12A_12 1.0(13) . . . . ?
C19A_12 C18A_12 C16A_12 C17A_12 177.7(10) . . . . ?
C19A_12 C18A_12 C16A_12 C15A_12 0.0 . . . . ?
C19A_12 C13A_12 C12A_12 O3A_12 -176(2) . . . . ?
C19A_12 C13A_12 C12A_12 N3A_12 -2(2) . . . . ?
C18A_12 C7A_12 C8A_12 C9A_12 0.0 . . . . ?
C18A_12 C19A_12 C13A_12 C14A_12 0.0 . . . . ?
C18A_12 C19A_12 C13A_12 C12A_12 -179.0(13) . . . . ?
C18A_12 C16A_12 C15A_12 C14A_12 0.0 . . . . ?
C16A_12 C15A_12 C14A_12 C13A_12 0.0 . . . . ?
C15A_12 C14A_12 C13A_12 C19A_12 0.0 . . . . ?
C15A_12 C14A_12 C13A_12 C12A_12 179.1(12) . . . . ?
C14A_12 C13A_12 C12A_12 O3A_12 5(3) . . . . ?
C14A_12 C13A_12 C12A_12 N3A_12 179.0(12) . . . . ?
C13A_12 C19A_12 C18A_12 C7A_12 180.0 . . . . ?
C13A_12 C19A_12 C18A_12 C16A_12 0.0 . . . . ?
C24A_12 C20A_12 C21A_12 C22A_12 0.0(4) . . . . ?
C12A_12 N3A_12 C20A_12 C21A_12 124.1(16) . . . . ?
C12A_12 N3A_12 C20A_12 C24A_12 -58.9(19) . . . . ?
C12A_12 N3A_12 C11A_12 O4A_12 172.7(18) . . . . ?
C12A_12 N3A_12 C11A_12 C10A_12 -6(3) . . . . ?
C3A_12 N2A_12 C17A_12 O2A_12 4(2) . . . . ?
C3A_12 N2A_12 C17A_12 C16A_12 -174.3(12) . . . . ?
C3A_12 N2A_12 C6A_12 O1A_12 0(2) . . . . ?
C3A_12 N2A_12 C6A_12 C7A_12 167.2(11) . . . . ?
C3A_12 C2A_12 C1A_12 N1A_12 1(2) . . . . ?
C3A_12 C4A_12 C5A_12 N1A_12 1.3(8) . . . . ?
O5_14 C25_14 C26_14 C27_14 166(2) . . . . ?
O5_14 C25_14 C26_14 C33_14 -72.5(17) . . . . ?
O6_14 C25_14 C26_14 C27_14 -14(2) . . . . ?
O6_14 C25_14 C26_14 C33_14 107.5(17) . . . . ?
C30_14 C29_14 C33_14 C32_14 37(2) . . . . ?
C30_14 C29_14 C33_14 C26_14 -83(2) . . . . ?
C30_14 C29_14 C33_14 C34_14 158.9(17) . . . . ?
C30_14 C29_14 C31_14 O7_14 -63.9(15) . . . . ?
C30_14 C29_14 C31_14 O8_14 116.1(15) . . . . ?
C28_14 C29_14 C33_14 C32_14 158.0(17) . . . . ?
C28_14 C29_14 C33_14 C26_14 37.5(18) . . . . ?
C28_14 C29_14 C33_14 C34_14 -80.5(17) . . . . ?
C28_14 C29_14 C31_14 O7_14 175.3(13) . . . . ?
C28_14 C29_14 C31_14 O8_14 -4.8(13) . . . . ?
C28_14 C27_14 C26_14 C25_14 151.2(19) . . . . ?
C28_14 C27_14 C26_14 C33_14 28(3) . . . . ?
C32_14 C33_14 C26_14 C25_14 67(2) . . . . ?
C32_14 C33_14 C26_14 C27_14 -160(2) . . . . ?
C29_14 C28_14 C27_14 C26_14 -4(3) . . . . ?
C29_14 C33_14 C26_14 C25_14 -172.6(16) . . . . ?
C29_14 C33_14 C26_14 C27_14 -40(2) . . . . ?
C27_14 C28_14 C29_14 C30_14 98(2) . . . . ?
C27_14 C28_14 C29_14 C33_14 -21(2) . . . . ?
C27_14 C28_14 C29_14 C31_14 -146.1(18) . . . . ?
C33_14 C29_14 C31_14 O7_14 56.8(13) . . . . ?
C33_14 C29_14 C31_14 O8_14 -123.3(13) . . . . ?
C31_14 C29_14 C33_14 C32_14 -80.2(19) . . . . ?
C31_14 C29_14 C33_14 C26_14 159.3(14) . . . . ?
C31_14 C29_14 C33_14 C34_14 41.3(18) . . . . ?
C34_14 C33_14 C26_14 C25_14 -58(2) . . . . ?
C34_14 C33_14 C26_14 C27_14 74(2) . . . . ?
O5_15 C25_15 C26_15 C27_15 157.4(14) . . . . ?
O5_15 C25_15 C26_15 C33_15 -85.4(13) . . . . ?
O6_15 C25_15 C26_15 C27_15 -22.5(14) . . . . ?
O6_15 C25_15 C26_15 C33_15 94.7(14) . . . . ?
C30_15 C29_15 C33_15 C32_15 46(2) . . . . ?
C30_15 C29_15 C33_15 C26_15 -72.2(19) . . . . ?
C30_15 C29_15 C33_15 C34_15 179(2) . . . . ?
C30_15 C29_15 C31_15 O7_15 -58.9(14) . . . . ?
C30_15 C29_15 C31_15 O8_15 121.1(14) . . . . ?
C28_15 C29_15 C33_15 C32_15 163.4(15) . . . . ?
C28_15 C29_15 C33_15 C26_15 45.7(16) . . . . ?
C28_15 C29_15 C33_15 C34_15 -63(2) . . . . ?
C28_15 C29_15 C31_15 O7_15 173.0(14) . . . . ?
C28_15 C29_15 C31_15 O8_15 -6.9(14) . . . . ?
C28_15 C27_15 C26_15 C25_15 139.6(15) . . . . ?
C28_15 C27_15 C26_15 C33_15 20(2) . . . . ?
C32_15 C33_15 C26_15 C25_15 72.7(18) . . . . ?
C32_15 C33_15 C26_15 C27_15 -164.8(16) . . . . ?
C29_15 C28_15 C27_15 C26_15 10(2) . . . . ?
C29_15 C33_15 C26_15 C25_15 -163.9(13) . . . . ?
C29_15 C33_15 C26_15 C27_15 -41.4(17) . . . . ?
C27_15 C28_15 C29_15 C30_15 79(2) . . . . ?
C27_15 C28_15 C29_15 C33_15 -34.2(19) . . . . ?
C27_15 C28_15 C29_15 C31_15 -156.0(14) . . . . ?
C33_15 C29_15 C31_15 O7_15 57.8(13) . . . . ?
C33_15 C29_15 C31_15 O8_15 -122.2(13) . . . . ?
C31_15 C29_15 C33_15 C32_15 -70.6(18) . . . . ?
C31_15 C29_15 C33_15 C26_15 171.6(13) . . . . ?
C31_15 C29_15 C33_15 C34_15 63(2) . . . . ?
C34_15 C33_15 C26_15 C25_15 -44(2) . . . . ?
C34_15 C33_15 C26_15 C27_15 79(2) . . . . ?
O5_16 C25_16 C26_16 C27_16 176.0(16) . . . . ?
O5_16 C25_16 C26_16 C33_16 -67.8(18) . . . . ?
O6_16 C25_16 C26_16 C27_16 -3.8(16) . . . . ?
O6_16 C25_16 C26_16 C33_16 112.3(18) . . . . ?
C30_16 C29_16 C33_16 C32_16 46(3) . . . . ?
C30_16 C29_16 C33_16 C26_16 -68(3) . . . . ?
C30_16 C29_16 C33_16 C34_16 163(3) . . . . ?
C30_16 C29_16 C31_16 Cd4 -33(5) . . . . ?
C30_16 C29_16 C31_16 O7_16 -52(3) . . . . ?
C30_16 C29_16 C31_16 O8_16 128(3) . . . . ?
C28_16 C29_16 C33_16 C32_16 162.3(19) . . . . ?
C28_16 C29_16 C33_16 C26_16 49(2) . . . . ?
C28_16 C29_16 C33_16 C34_16 -80(2) . . . . ?
C28_16 C29_16 C31_16 Cd4 -160(3) . . . . ?
C28_16 C29_16 C31_16 O7_16 -179.2(18) . . . . ?
C28_16 C29_16 C31_16 O8_16 0.8(18) . . . . ?
C28_16 C27_16 C26_16 C25_16 137.9(19) . . . . ?
C28_16 C27_16 C26_16 C33_16 14(3) . . . . ?
C25_16 C26A C27A C28A 164(4) . . . . ?
C25_16 C26A C33A C29A -172(4) . . . . ?
C25_16 C26A C33A C32A 74(5) . . . . ?
C25_16 C26A C33A C34A -53(5) . . . . ?
C32_16 C33_16 C26_16 C25_16 87(2) . . . . ?
C32_16 C33_16 C26_16 C27_16 -150(2) . . . . ?
C29_16 C28_16 C27_16 C26_16 17(3) . . . . ?
C29_16 C33_16 C26_16 C25_16 -163.2(17) . . . . ?
C29_16 C33_16 C26_16 C27_16 -41(2) . . . . ?
C27_16 C28_16 C29_16 C30_16 78(3) . . . . ?
C27_16 C28_16 C29_16 C33_16 -39(3) . . . . ?
C27_16 C28_16 C29_16 C31_16 -155(2) . . . . ?
C33_16 C29_16 C31_16 Cd4 95(3) . . . . ?
C33_16 C29_16 C31_16 O7_16 76.3(17) . . . . ?
C33_16 C29_16 C31_16 O8_16 -103.7(17) . . . . ?
C31_16 C29A C28A C27A -123(5) . . . . ?
C31_16 C29_16 C33_16 C32_16 -83(2) . . . . ?
C31_16 C29_16 C33_16 C26_16 163.5(19) . . . . ?
C31_16 C29_16 C33_16 C34_16 35(3) . . . . ?
C34_16 C33_16 C26_16 C25_16 -35(3) . . . . ?
C34_16 C33_16 C26_16 C27_16 87(2) . . . . ?
O5_17 C25_17 C26_17 C27_17 163(2) . . . . ?
O5_17 C25_17 C26_17 C33_17 -83(2) . . . . ?
O6_17 C25_17 C26_17 C27_17 -17(2) . . . . ?
O6_17 C25_17 C26_17 C33_17 97(2) . . . . ?
C30_17 C29_17 C33_17 C32_17 42(3) . . . . ?
C30_17 C29_17 C33_17 C26_17 -72(2) . . . . ?
C30_17 C29_17 C33_17 C34_17 161.8(19) . . . . ?
C30_17 C29_17 C31_17 O7_17 124.7(17) . . . . ?
C30_17 C29_17 C31_17 O8_17 -55.3(17) . . . . ?
C28_17 C29_17 C33_17 C32_17 153(2) . . . . ?
C28_17 C29_17 C33_17 C26_17 40(2) . . . . ?
C28_17 C29_17 C33_17 C34_17 -87(2) . . . . ?
C28_17 C29_17 C31_17 O7_17 5(2) . . . . ?
C28_17 C29_17 C31_17 O8_17 -175(2) . . . . ?
C28_17 C27_17 C26_17 C25_17 135(2) . . . . ?
C28_17 C27_17 C26_17 C33_17 12(3) . . . . ?
C32_17 C33_17 C26_17 C25_17 96(2) . . . . ?
C32_17 C33_17 C26_17 C27_17 -150(2) . . . . ?
C29_17 C28_17 C27_17 C26_17 12(4) . . . . ?
C29_17 C33_17 C26_17 C25_17 -147(2) . . . . ?
C29_17 C33_17 C26_17 C27_17 -33(3) . . . . ?
C27_17 C28_17 C29_17 C30_17 85(3) . . . . ?
C27_17 C28_17 C29_17 C33_17 -31(3) . . . . ?
C27_17 C28_17 C29_17 C31_17 -156(2) . . . . ?
C33_17 C29_17 C31_17 O7_17 -114.7(17) . . . . ?
C33_17 C29_17 C31_17 O8_17 65.3(17) . . . . ?
C31_17 C29_17 C33_17 C32_17 -74(2) . . . . ?
C31_17 C29_17 C33_17 C26_17 172(2) . . . . ?
C31_17 C29_17 C33_17 C34_17 45(2) . . . . ?
C34_17 C33_17 C26_17 C25_17 -25(3) . . . . ?
C34_17 C33_17 C26_17 C27_17 89(3) . . . . ?

loop_
_twin_individual_id
_twin_individual_mass_fraction_refined
1 0.722(12)
2 0.278(12)

loop_
_exptl_oxdiff_crystal_face_indexfrac_h
_exptl_oxdiff_crystal_face_indexfrac_k
_exptl_oxdiff_crystal_face_indexfrac_l
_exptl_oxdiff_crystal_face_x
_exptl_oxdiff_crystal_face_y
_exptl_oxdiff_crystal_face_z
-0.3252 11.5753 3.4484 -0.0284 -0.1455 0.9890
-1.8702 11.2408 2.7998 -0.0684 -0.3124 0.9475
1.3518 9.0353 -2.4772 -0.4701 0.1066 0.8761
1.0886 -2.3870 -12.1192 -0.9728 0.2314 -0.0090
-0.2194 -11.0324 -9.6205 -0.5119 0.1268 -0.8496
-1.2710 -9.9738 0.7795 0.3511 -0.0780 -0.9331
0.1172 10.7080 10.1838 0.5696 -0.1403 0.8099
-7.3076 6.0948 -0.7681 -0.2077 -0.8620 0.4625
2.8003 11.1199 4.2780 0.0429 0.2040 0.9780
8.1478 4.8510 4.3045 0.1998 0.8518 0.4843
2.4115 -11.0054 -2.4093 0.0930 0.3689 -0.9248
-7.6237 5.4394 -1.0181 -0.2094 -0.8911 0.4027
-7.4667 -6.5467 -4.6524 -0.1847 -0.7602 -0.6229
3.2630 -10.6105 -2.1138 0.1039 0.4598 -0.8819
0.5871 -10.9441 -1.0923 0.2110 0.1527 -0.9655
1.0000 -1.0000 -1.0000 -0.0613 0.1275 -0.0608
-5.1310 6.7506 8.9915 0.5992 -0.6949 0.3975

loop_
_smtbx_masks_void_nr
_smtbx_masks_void_average_x
_smtbx_masks_void_average_y
_smtbx_masks_void_average_z
_smtbx_masks_void_volume
_smtbx_masks_void_count_electrons
_smtbx_masks_void_content
1 -0.581 -0.150 -0.241 2032.8 591.8 ?
